data_1560233
loop_
_publ_author_name
'Wagner, Hannah K.'
'Wadepohl, Hubert'
'Ballmann, Joachim'

_publ_section_title
;
 A 2,2&#x2032;-diphosphinotolane as a versatile precursor for the
 synthesis of P-ylidic mesoionic carbenes via reversible C--P bond
 formation
;
_journal_issue 10
_journal_name_full 'Chemical Science'
_journal_page_first 3693
_journal_page_last 3701
_journal_paper_doi 10.1039/D0SC06128J
_journal_volume 12
_journal_year 2021
_chemical_formula_sum 'C56 H82 O3 P2 S2 Zn'
_chemical_formula_weight 994.64
_chemical_properties_physical 'air-sensitive, moisture-sensitive'
_space_group_crystal_system monoclinic
_space_group_IT_number 14
_space_group_name_Hall '-P 2ybc'
_space_group_name_H-M_alt 'P 1 21/c 1'
_atom_sites_solution_hydrogens geom
_atom_sites_solution_primary iterative
_atom_sites_solution_secondary difmap
_audit_block_code ba_hw14
_audit_creation_date 2020-10-08
_audit_creation_method
;
encif (version 1.121)

encifer (version_id = 274361.64)

Olex2 1.3
(compiled 2020.07.31 svn.rc2a7746 for OlexSys, GUI svn.r6145)
;
_audit_update_record
;
2020-10-08 deposited with the CCDC.	2021-01-22 downloaded from the CCDC.
;
_cell_angle_alpha 90
_cell_angle_beta 95.990(10)
_cell_angle_gamma 90
_cell_formula_units_Z 16
_cell_length_a 20.688(11)
_cell_length_b 26.218(15)
_cell_length_c 40.07(2)
_cell_measurement_reflns_used 23320
_cell_measurement_temperature 100(2)
_cell_measurement_theta_max 26.34
_cell_measurement_theta_min 2.27
_cell_volume 21615(2)
_computing_cell_refinement
;
SAINT (see _computing_data_reduction).
Standard uncertainties of the cell constants include systematic error
contributions from Monte Carlo simulations.
;
_computing_data_collection 'SMART-5.631 (Bruker AXS, 2003)'
_computing_data_reduction 'SAINT (Bruker AXS, 1997-2013),SADABS-2016_2 (Sheldrick and Bruker AXS, 1997-2014)'
_computing_publication_material 'encif (Wadepohl, 2009-19); encifer (Allen et al., 2004)'
_computing_structure_refinement 'SHELXL-20xx (Sheldrick, 2015)'
_computing_structure_solution 'SUPERFLIP (Palatinus, 2007-2009)'
_diffrn_ambient_environment 'perfluoro polyether oil / N~2~'
_diffrn_ambient_temperature 100(1)
_diffrn_detector 'CCD plate'
_diffrn_detector_area_resol_mean 8.19
_diffrn_detector_type CCD-PXL-KAF2
_diffrn_measured_fraction_theta_full 1.000
_diffrn_measured_fraction_theta_max 0.997
_diffrn_measurement_device 'three-circle diffractometer'
_diffrn_measurement_device_type 'Bruker AXS Smart 1000'
_diffrn_measurement_method '\f- and \w-scans'
_diffrn_measurement_specimen_support 'polyimid foil'
_diffrn_radiation_collimation 'monocapillary collimator'
_diffrn_radiation_monochromator graphite
_diffrn_radiation_probe x-ray
_diffrn_radiation_type 'Mo K\a'
_diffrn_radiation_wavelength 0.71073
_diffrn_radiation_xray_symbol K-L~2,3~
_diffrn_reflns_av_R_equivalents 0.1665
_diffrn_reflns_av_unetI/netI 0.0975
_diffrn_reflns_Laue_measured_fraction_full 1.000
_diffrn_reflns_Laue_measured_fraction_max 0.997
_diffrn_reflns_limit_h_max 25
_diffrn_reflns_limit_h_min -25
_diffrn_reflns_limit_k_max 32
_diffrn_reflns_limit_k_min -32
_diffrn_reflns_limit_l_max 50
_diffrn_reflns_limit_l_min -50
_diffrn_reflns_number 403063
_diffrn_reflns_point_group_measured_fraction_full 1.000
_diffrn_reflns_point_group_measured_fraction_max 0.997
_diffrn_reflns_theta_full 25.242
_diffrn_reflns_theta_max 26.407
_diffrn_reflns_theta_min 1.258
_diffrn_source 'sealed X-Ray tube (Mo)'
_diffrn_source_current 30.0
_diffrn_source_power 1.5
_diffrn_source_type 'fine focus tube'
_diffrn_source_voltage 50.0
_diffrn_standards_number 0
_exptl_absorpt_coefficient_mu 0.632
_exptl_absorpt_correction_T_max 0.7454
_exptl_absorpt_correction_T_min 0.6509
_exptl_absorpt_correction_type multi-scan
_exptl_absorpt_process_details
;
multi-scan from symmetry-related measurements (Blessing 1995)
SADABS (see _computing_data_reduction)
;
_exptl_crystal_colour yellow
_exptl_crystal_density_diffrn 1.223
_exptl_crystal_description plate
_exptl_crystal_F_000 8544
_exptl_crystal_size_max 0.260
_exptl_crystal_size_mid 0.210
_exptl_crystal_size_min 0.090
_refine_diff_density_max 1.161
_refine_diff_density_min -1.011
_refine_diff_density_rms 0.086
_refine_ls_extinction_method none
_refine_ls_goodness_of_fit_ref 1.006
_refine_ls_hydrogen_treatment constr
_refine_ls_matrix_type full
_refine_ls_number_parameters 2166
_refine_ls_number_reflns 44237
_refine_ls_number_restraints 662
_refine_ls_restrained_S_all 1.038
_refine_ls_R_factor_all 0.1325
_refine_ls_R_factor_gt 0.0627
_refine_ls_shift/su_max 0.000
_refine_ls_shift/su_mean 0.000
_refine_ls_structure_factor_coef Fsqd
_refine_ls_weighting_details 'w=1/[\s^2^(Fo^2^)+(0.0622P)^2^+32.5081P] where P=(Fo^2^+2Fc^2^)/3'
_refine_ls_weighting_scheme calc
_refine_ls_wR_factor_gt 0.1318
_refine_ls_wR_factor_ref 0.1603
_reflns_Friedel_coverage 0.000
_reflns_number_gt 24856
_reflns_number_total 44237
_reflns_threshold_expression 'I > 2\s(I)'
_cod_data_source_file d0sc06128j2.cif
_cod_data_source_block ba_hw14_sq
_cod_depositor_comments 'Adding full bibliography for 1560218--1560233.cif.'
_cod_original_cell_volume 21614(20)
_cod_original_sg_symbol_H-M 'P 21/c'
_cod_database_code 1560233
_audit_block_refno 3336
_audit_block_usercomment HW149
_shelx_space_group_comment
;
The symmetry employed for this shelxl refinement is uniquely defined
by the following loop, which should always be used as a source of
symmetry information in preference to the above space-group names.
They are only intended as comments.
;
_shelxl_version_number 2018/3
_olex2_refinement_description
;
1. Fixed Uiso
 At 1.2 times of:
  All C(H) groups, All C(H,H) groups
 At 1.5 times of:
  All C(H,H,H) groups
2. Restrained distances
 P51-C68A \\sim P51-C68B
 with sigma of 0.02
3. Uiso/Uaniso restraints and constraints
C1 \\sim C2 \\sim C3 \\sim C4 \\sim C5 \\sim C6 \\sim C7 \\sim C8 \\sim C9
\\sim C10 \\sim C11 \\sim C12 \\sim C13 \\sim C14 \\sim C15 \\sim C16 \\sim C17
\\sim C18 \\sim C19 \\sim C20 \\sim C21 \\sim C22 \\sim C23 \\sim C24 \\sim C25
\\sim C26 \\sim C27 \\sim C28 \\sim C29 \\sim C30 \\sim C31 \\sim C32 \\sim C33
\\sim C34 \\sim C35 \\sim C36 \\sim C37 \\sim C38 \\sim C39 \\sim C40 \\sim C41
\\sim C42 \\sim C43 \\sim C44 \\sim C101 \\sim C102 \\sim C103 \\sim C104 \\sim
C105 \\sim C106 \\sim C107 \\sim C108 \\sim C109 \\sim C110 \\sim C111 \\sim
C112 \\sim C113 \\sim C114 \\sim C115 \\sim C116 \\sim C117 \\sim C118 \\sim
C119 \\sim C120 \\sim C121 \\sim C122 \\sim C123 \\sim C124 \\sim C125 \\sim
C126 \\sim C127 \\sim C128 \\sim C129 \\sim C130 \\sim C131 \\sim C132 \\sim
C133 \\sim C134 \\sim C135 \\sim C136 \\sim C137 \\sim C138 \\sim C139 \\sim
C140 \\sim C141 \\sim C142 \\sim C143 \\sim C144 \\sim C151 \\sim C152 \\sim
C153 \\sim C154 \\sim C155 \\sim C156 \\sim C157 \\sim C158 \\sim C159 \\sim
C160 \\sim C161 \\sim C162 \\sim C163 \\sim C164 \\sim C165 \\sim C166 \\sim
C167 \\sim C168 \\sim C169 \\sim C170 \\sim C171 \\sim C172 \\sim C173 \\sim
C174 \\sim C175 \\sim C176 \\sim C177 \\sim C178 \\sim C179 \\sim C180 \\sim
C181 \\sim C182 \\sim C183 \\sim C184 \\sim C185 \\sim C186 \\sim C187 \\sim
C188 \\sim C189 \\sim C190 \\sim C191 \\sim C192 \\sim C193 \\sim C194 \\sim
C5CA \\sim C51 \\sim C52 \\sim C53 \\sim C54 \\sim C55 \\sim C56 \\sim C57
\\sim C58 \\sim C59 \\sim C60 \\sim C61 \\sim C62 \\sim C63 \\sim C64 \\sim C65
\\sim C66 \\sim C67 \\sim C71 \\sim C72 \\sim C73 \\sim C74 \\sim C75 \\sim C76
\\sim C77 \\sim C78 \\sim C79 \\sim C80 \\sim C81 \\sim C82 \\sim C83 \\sim C84
\\sim C85 \\sim C86 \\sim C87 \\sim C88 \\sim C89 \\sim C90 \\sim C91 \\sim C92
\\sim C93 \\sim C68A \\sim C69A \\sim C70A \\sim C68B \\sim C69B \\sim C70B
\\sim C201 \\sim C202 \\sim C203 \\sim C204 \\sim C301 \\sim C302 \\sim C303
\\sim C304 \\sim C401 \\sim C402 \\sim C403 \\sim C404 \\sim C501 \\sim C502
\\sim C503 \\sim C504 \\sim C601 \\sim C602 \\sim C603 \\sim C604 \\sim C701
\\sim C702 \\sim C703 \\sim C704 \\sim C801 \\sim C802 \\sim C803 \\sim C804:
within 1A with sigma of 0.01 and sigma for terminal atoms of 0.01 within 1A
4. Rigid body (RIGU) restrains
 C68A, C69A, C70A, C68B, C69B, C70B
 with sigma for 1-2 distances of 0.004 and sigma for 1-3 distances of 0.004
 O201, C201, C202, C203, C204, O301, C301, C302, C303, C304, O401, C401, C402,
 C403, C404, O501, C501, C502, C503, C504, O601, C601, C602, C603, C604, O701,
 C701, C702, C703, C704, O801, C801, C802, C803, C804
 with sigma for 1-2 distances of 0.004 and sigma for 1-3 distances of 0.004
5. Same fragment restrains
{C65, C66, C67} sigma for 1-2: 0.02, 1-3: 0.04
as in
{C68A, C69A, C70A}
{C65, C66, C67} sigma for 1-2: 0.02, 1-3: 0.04
as in
{C68B, C69B, C70B}
{O201, C204, C203, C202, C201} sigma for 1-2: 0.02, 1-3: 0.04
as in
{O201, C201, C202, C203, C204}
{O201, C201, C202, C203, C204} sigma for 1-2: 0.02, 1-3: 0.04
as in
{O301, C301, C302, C303, C304}
{O201, C201, C202, C203, C204} sigma for 1-2: 0.02, 1-3: 0.04
as in
{O401, C401, C402, C403, C404}
{O201, C201, C202, C203, C204} sigma for 1-2: 0.02, 1-3: 0.04
as in
{O501, C501, C502, C503, C504}
{O201, C201, C202, C203, C204} sigma for 1-2: 0.02, 1-3: 0.04
as in
{O601, C601, C602, C603, C604}
{O201, C201, C202, C203, C204} sigma for 1-2: 0.02, 1-3: 0.04
as in
{O701, C701, C702, C703, C704}
{O201, C201, C202, C203, C204} sigma for 1-2: 0.02, 1-3: 0.04
as in
{O801, C801, C802, C803, C804}
6. Others
 Sof(C68B)=Sof(H68B)=Sof(C69B)=Sof(H69D)=Sof(H69E)=Sof(H69F)=Sof(C70B)=
 Sof(H70D)=Sof(H70E)=Sof(H70F)=1-FVAR(1)
 Sof(C68A)=Sof(H68A)=Sof(C69A)=Sof(H69A)=Sof(H69B)=Sof(H69C)=Sof(C70A)=
 Sof(H70A)=Sof(H70B)=Sof(H70C)=FVAR(1)
7.a Ternary CH refined with riding coordinates:
 C15(H15), C18(H18), C21(H21), C24(H24), C115(H115), C118(H118), C121(H121),
 C124(H124), C165(H165), C168(H168), C171(H171), C174(H174), C65(H65), C71(H71),
  C74(H74), C68A(H68A), C68B(H68B)
7.b Secondary CH2 refined with riding coordinates:
 C201(H20D,H20E), C202(H20F,H20G), C203(H20H,H20I), C204(H20J,H20K), C301(H30A,
 H30B), C302(H30C,H30D), C303(H30E,H30F), C304(H30G,H30H), C401(H40A,H40B),
 C402(H40C,H40D), C403(H40E,H40F), C404(H40G,H40H), C501(H50A,H50B), C502(H50C,
 H50D), C503(H50E,H50F), C504(H50G,H50H), C601(H60A,H60B), C602(H60C,H60D),
 C603(H60E,H60F), C604(H60G,H60H), C701(H70G,H70H), C702(H70I,H70J), C703(H70K,
 H70L), C704(H70M,H70N), C801(H80A,H80B), C802(H80C,H80D), C803(H80E,H80F),
 C804(H80G,H80H)
7.c Aromatic/amide H refined with riding coordinates:
 C4(H4), C5(H5), C6(H6), C7(H7), C11(H11), C12(H12), C13(H13), C14(H14),
 C29(H29), C31(H31), C38(H38), C40(H40), C104(H104), C105(H105), C106(H106),
 C107(H107), C111(H111), C112(H112), C113(H113), C114(H114), C129(H129),
 C131(H131), C138(H138), C140(H140), C154(H154), C155(H155), C156(H156),
 C157(H157), C161(H161), C162(H162), C163(H163), C164(H164), C179(H179),
 C181(H181), C188(H188), C190(H190), C54(H54), C55(H55), C56(H56), C57(H57),
 C61(H61), C62(H62), C63(H63), C64(H64), C79(H79), C81(H81), C88(H88), C90(H90)
7.d Idealised Me refined as rotating group:
 C16(H16A,H16B,H16C), C17(H17A,H17B,H17C), C19(H19A,H19B,H19C), C20(H20A,H20B,
 H20C), C22(H22A,H22B,H22C), C23(H23A,H23B,H23C), C25(H25A,H25B,H25C), C26(H26A,
 H26B,H26C), C33(H33A,H33B,H33C), C34(H34A,H34B,H34C), C35(H35A,H35B,H35C),
 C42(H42A,H42B,H42C), C43(H43A,H43B,H43C), C44(H44A,H44B,H44C), C116(H11A,H11B,
 H11C), C117(H11D,H11E,H11F), C119(H11G,H11H,H11I), C120(H12A,H12B,H12C),
 C122(H12D,H12E,H12F), C123(H12G,H12H,H12I), C125(H12J,H12K,H12L), C126(H12M,
 H12N,H12O), C133(H13A,H13B,H13C), C134(H13D,H13E,H13F), C135(H13G,H13H,H13I),
 C142(H14A,H14B,H14C), C143(H14D,H14E,H14F), C144(H14G,H14H,H14I), C166(H16D,
 H16E,H16F), C167(H16G,H16H,H16I), C169(H16J,H16K,H16L), C170(H17D,H17E,H17F),
 C172(H17G,H17H,H17I), C173(H17J,H17K,H17L), C175(H17M,H17N,H17O), C176(H17P,
 H17Q,H17R), C183(H18A,H18B,H18C), C184(H18D,H18E,H18F), C185(H18G,H18H,H18I),
 C192(H19D,H19E,H19F), C193(H19G,H19H,H19I), C194(H19J,H19K,H19L), C66(H66A,
 H66B,H66C), C67(H67A,H67B,H67C), C72(H72A,H72B,H72C), C73(H73A,H73B,H73C),
 C75(H75A,H75B,H75C), C76(H76A,H76B,H76C), C83(H83A,H83B,H83C), C84(H84A,H84B,
 H84C), C85(H85A,H85B,H85C), C91(H91A,H91B,H91C), C92(H92A,H92B,H92C), C93(H93A,
 H93B,H93C), C69A(H69A,H69B,H69C), C70A(H70A,H70B,H70C), C69B(H69D,H69E,H69F),
 C70B(H70D,H70E,H70F)
;
_platon_squeeze_void_probe_radius 1.20

loop_
_symmetry_equiv_pos_as_xyz
'x, y, z'
'-x, y+1/2, -z+1/2'
'-x, -y, -z'
'x, -y-1/2, z-1/2'

loop_
_atom_site_label
_atom_site_type_symbol
_atom_site_fract_x
_atom_site_fract_y
_atom_site_fract_z
_atom_site_U_iso_or_equiv
_atom_site_adp_type
_atom_site_occupancy
_atom_site_site_symmetry_order
_atom_site_calc_flag
_atom_site_refinement_flags_posn
_atom_site_refinement_flags_adp
_atom_site_refinement_flags_occupancy
_atom_site_disorder_assembly
_atom_site_disorder_group
Zn1 Zn -0.43643(2) 0.82292(2) 0.33369(2) 0.01861(11) Uani 1 1 d . . . . .
S1 S -0.32318(5) 0.81081(4) 0.34296(3) 0.0230(2) Uani 1 1 d . . . . .
S2 S -0.47816(5) 0.79819(5) 0.28009(3) 0.0254(3) Uani 1 1 d . . . . .
P1 P -0.57198(5) 0.80770(4) 0.41838(3) 0.0184(2) Uani 1 1 d . . . . .
P2 P -0.43609(6) 0.91336(4) 0.34228(3) 0.0215(2) Uani 1 1 d . . . . .
C1 C -0.53232(19) 0.84236(16) 0.38606(10) 0.0186(9) Uani 1 1 d . . . . .
C2 C -0.49555(19) 0.80835(16) 0.37012(9) 0.0191(9) Uani 1 1 d . . . . .
C3 C -0.49813(19) 0.75568(15) 0.38302(10) 0.0173(9) Uani 1 1 d . . . . .
C4 C -0.4664(2) 0.71403(16) 0.37086(10) 0.0226(10) Uani 1 1 d . . . . .
H4 H -0.442889 0.717618 0.351860 0.027 Uiso 1 1 calc R U . . .
C5 C -0.4693(2) 0.66718(17) 0.38667(11) 0.0287(11) Uani 1 1 d . . . . .
H5 H -0.448254 0.638530 0.378102 0.034 Uiso 1 1 calc R U . . .
C6 C -0.5023(2) 0.66151(17) 0.41470(12) 0.0293(11) Uani 1 1 d . . . . .
H6 H -0.502379 0.629322 0.425579 0.035 Uiso 1 1 calc R U . . .
C7 C -0.5355(2) 0.70234(16) 0.42722(11) 0.0248(10) Uani 1 1 d . . . . .
H7 H -0.558641 0.698482 0.446339 0.030 Uiso 1 1 calc R U . . .
C8 C -0.53363(18) 0.74863(16) 0.41088(10) 0.0192(9) Uani 1 1 d . . . . .
C9 C -0.54590(19) 0.89736(15) 0.37973(10) 0.0186(9) Uani 1 1 d . . . . .
C10 C -0.5110(2) 0.93081(16) 0.36008(10) 0.0204(9) Uani 1 1 d . . . . .
C11 C -0.5322(2) 0.98087(16) 0.35519(11) 0.0261(10) Uani 1 1 d . . . . .
H11 H -0.509282 1.002767 0.341672 0.031 Uiso 1 1 calc R U . . .
C12 C -0.5858(2) 1.00008(17) 0.36934(12) 0.0301(11) Uani 1 1 d . . . . .
H12 H -0.599841 1.034214 0.365165 0.036 Uiso 1 1 calc R U . . .
C13 C -0.6180(2) 0.96866(17) 0.38945(12) 0.0314(11) Uani 1 1 d . . . . .
H13 H -0.653772 0.981359 0.400034 0.038 Uiso 1 1 calc R U . . .
C14 C -0.5987(2) 0.91900(17) 0.39425(11) 0.0256(10) Uani 1 1 d . . . . .
H14 H -0.622097 0.898023 0.408128 0.031 Uiso 1 1 calc R U . . .
C15 C -0.5483(2) 0.82549(16) 0.46185(10) 0.0220(9) Uani 1 1 d . . . . .
H15 H -0.554774 0.794524 0.475694 0.026 Uiso 1 1 calc R U . . .
C16 C -0.4758(2) 0.83731(19) 0.46650(10) 0.0304(11) Uani 1 1 d . . . . .
H16A H -0.451811 0.809371 0.457215 0.046 Uiso 1 1 calc R U . . .
H16B H -0.461506 0.841059 0.490464 0.046 Uiso 1 1 calc R U . . .
H16C H -0.467566 0.869097 0.454797 0.046 Uiso 1 1 calc R U . . .
C17 C -0.5891(2) 0.86811(19) 0.47542(12) 0.0371(12) Uani 1 1 d . . . . .
H17A H -0.581347 0.900142 0.463880 0.056 Uiso 1 1 calc R U . . .
H17B H -0.576830 0.872200 0.499557 0.056 Uiso 1 1 calc R U . . .
H17C H -0.635316 0.859225 0.471481 0.056 Uiso 1 1 calc R U . . .
C18 C -0.65981(19) 0.79929(17) 0.41074(10) 0.0228(10) Uani 1 1 d . . . . .
H18 H -0.680843 0.831205 0.417982 0.027 Uiso 1 1 calc R U . . .
C19 C -0.6827(2) 0.75508(18) 0.43160(11) 0.0296(11) Uani 1 1 d . . . . .
H19A H -0.667038 0.722764 0.423144 0.044 Uiso 1 1 calc R U . . .
H19B H -0.730284 0.754744 0.429868 0.044 Uiso 1 1 calc R U . . .
H19C H -0.665351 0.759463 0.455138 0.044 Uiso 1 1 calc R U . . .
C20 C -0.6807(2) 0.79169(19) 0.37333(11) 0.0318(11) Uani 1 1 d . . . . .
H20A H -0.671017 0.822598 0.361035 0.048 Uiso 1 1 calc R U . . .
H20B H -0.727519 0.784849 0.369964 0.048 Uiso 1 1 calc R U . . .
H20C H -0.657032 0.762757 0.365029 0.048 Uiso 1 1 calc R U . . .
C21 C -0.3710(2) 0.93574(16) 0.37429(10) 0.0245(10) Uani 1 1 d . . . . .
H21 H -0.328616 0.924519 0.366776 0.029 Uiso 1 1 calc R U . . .
C22 C -0.3777(2) 0.90939(17) 0.40789(10) 0.0253(10) Uani 1 1 d . . . . .
H22A H -0.418333 0.920200 0.416351 0.038 Uiso 1 1 calc R U . . .
H22B H -0.340886 0.918786 0.424112 0.038 Uiso 1 1 calc R U . . .
H22C H -0.378267 0.872323 0.404705 0.038 Uiso 1 1 calc R U . . .
C23 C -0.3674(2) 0.99343(18) 0.37887(13) 0.0387(12) Uani 1 1 d . . . . .
H23A H -0.360812 1.009605 0.357430 0.058 Uiso 1 1 calc R U . . .
H23B H -0.330938 1.001958 0.395576 0.058 Uiso 1 1 calc R U . . .
H23C H -0.407982 1.005802 0.386549 0.058 Uiso 1 1 calc R U . . .
C24 C -0.4293(3) 0.95539(18) 0.30582(12) 0.0386(13) Uani 1 1 d . . . . .
H24 H -0.428398 0.991711 0.313475 0.046 Uiso 1 1 calc R U . . .
C25 C -0.4871(3) 0.9477(2) 0.27922(12) 0.0514(16) Uani 1 1 d . . . . .
H25A H -0.488813 0.912024 0.271952 0.077 Uiso 1 1 calc R U . . .
H25B H -0.482149 0.969814 0.259917 0.077 Uiso 1 1 calc R U . . .
H25C H -0.527433 0.956461 0.288753 0.077 Uiso 1 1 calc R U . . .
C26 C -0.3650(3) 0.9430(2) 0.29176(15) 0.0604(18) Uani 1 1 d . . . . .
H26A H -0.328753 0.949709 0.308961 0.091 Uiso 1 1 calc R U . . .
H26B H -0.360520 0.964412 0.272085 0.091 Uiso 1 1 calc R U . . .
H26C H -0.364641 0.906992 0.285247 0.091 Uiso 1 1 calc R U . . .
C27 C -0.31288(19) 0.74381(17) 0.34822(11) 0.0230(10) Uani 1 1 d . . . . .
C28 C -0.3124(2) 0.71167(17) 0.31997(11) 0.0248(10) Uani 1 1 d . . . . .
C29 C -0.3069(2) 0.65922(17) 0.32503(12) 0.0276(10) Uani 1 1 d . . . . .
H29 H -0.305812 0.637687 0.306028 0.033 Uiso 1 1 calc R U . . .
C30 C -0.3028(2) 0.63699(17) 0.35675(12) 0.0285(11) Uani 1 1 d . . . . .
C31 C -0.3023(2) 0.66954(17) 0.38390(11) 0.0263(10) Uani 1 1 d . . . . .
H31 H -0.298904 0.655284 0.405811 0.032 Uiso 1 1 calc R U . . .
C32 C -0.3067(2) 0.72211(17) 0.38055(11) 0.0250(10) Uani 1 1 d . . . . .
C33 C -0.3178(2) 0.73281(18) 0.28496(10) 0.0291(11) Uani 1 1 d . . . . .
H33A H -0.360486 0.748780 0.279763 0.044 Uiso 1 1 calc R U . . .
H33B H -0.312709 0.705128 0.269014 0.044 Uiso 1 1 calc R U . . .
H33C H -0.283672 0.758332 0.283266 0.044 Uiso 1 1 calc R U . . .
C34 C -0.3005(2) 0.58009(18) 0.36095(13) 0.0401(13) Uani 1 1 d . . . . .
H34A H -0.329634 0.564090 0.343110 0.060 Uiso 1 1 calc R U . . .
H34B H -0.314344 0.570987 0.382834 0.060 Uiso 1 1 calc R U . . .
H34C H -0.255977 0.568049 0.359648 0.060 Uiso 1 1 calc R U . . .
C35 C -0.3075(2) 0.75516(18) 0.41146(11) 0.0322(11) Uani 1 1 d . . . . .
H35A H -0.271616 0.779717 0.412354 0.048 Uiso 1 1 calc R U . . .
H35B H -0.302432 0.733622 0.431553 0.048 Uiso 1 1 calc R U . . .
H35C H -0.348868 0.773533 0.410486 0.048 Uiso 1 1 calc R U . . .
C36 C -0.5510(2) 0.76369(18) 0.28485(10) 0.0250(10) Uani 1 1 d . . . . .
C37 C -0.5517(2) 0.71063(18) 0.28230(10) 0.0275(11) Uani 1 1 d . . . . .
C38 C -0.6105(2) 0.68426(18) 0.28363(11) 0.0295(11) Uani 1 1 d . . . . .
H38 H -0.610844 0.648126 0.281870 0.035 Uiso 1 1 calc R U . . .
C39 C -0.6684(2) 0.70972(19) 0.28745(11) 0.0316(11) Uani 1 1 d . . . . .
C40 C -0.6665(2) 0.76220(19) 0.28990(10) 0.0297(11) Uani 1 1 d . . . . .
H40 H -0.705727 0.779975 0.292286 0.036 Uiso 1 1 calc R U . . .
C41 C -0.6095(2) 0.79025(18) 0.28904(10) 0.0271(10) Uani 1 1 d . . . . .
C42 C -0.4913(2) 0.68093(18) 0.27742(11) 0.0313(11) Uani 1 1 d . . . . .
H42A H -0.475858 0.690536 0.255992 0.047 Uiso 1 1 calc R U . . .
H42B H -0.501133 0.644359 0.277299 0.047 Uiso 1 1 calc R U . . .
H42C H -0.457624 0.688539 0.295780 0.047 Uiso 1 1 calc R U . . .
C43 C -0.7309(2) 0.6804(2) 0.28900(13) 0.0441(13) Uani 1 1 d . . . . .
H43A H -0.727735 0.647333 0.277854 0.066 Uiso 1 1 calc R U . . .
H43B H -0.767187 0.699857 0.277651 0.066 Uiso 1 1 calc R U . . .
H43C H -0.738251 0.674926 0.312502 0.066 Uiso 1 1 calc R U . . .
C44 C -0.6105(2) 0.84731(19) 0.29169(12) 0.0371(12) Uani 1 1 d . . . . .
H44A H -0.579893 0.858228 0.310667 0.056 Uiso 1 1 calc R U . . .
H44B H -0.654415 0.858666 0.295215 0.056 Uiso 1 1 calc R U . . .
H44C H -0.597881 0.862325 0.270933 0.056 Uiso 1 1 calc R U . . .
Zn10 Zn -0.38019(2) 1.33859(2) 0.43545(2) 0.01763(11) Uani 1 1 d . . . . .
S101 S -0.27161(5) 1.35384(4) 0.42760(3) 0.0249(2) Uani 1 1 d . . . . .
S102 S -0.40792(6) 1.28598(4) 0.47854(3) 0.0280(3) Uani 1 1 d . . . . .
P101 P -0.52478(5) 1.31943(4) 0.34008(3) 0.0195(2) Uani 1 1 d . . . . .
P102 P -0.43224(5) 1.41991(4) 0.44291(3) 0.0182(2) Uani 1 1 d . . . . .
C101 C -0.49480(19) 1.34139(15) 0.38228(9) 0.0172(9) Uani 1 1 d . . . . .
C102 C -0.43265(19) 1.32541(15) 0.39021(10) 0.0176(9) Uani 1 1 d . . . . .
C103 C -0.40523(19) 1.29954(15) 0.36178(10) 0.0192(9) Uani 1 1 d . . . . .
C104 C -0.3422(2) 1.28229(17) 0.36162(11) 0.0254(10) Uani 1 1 d . . . . .
H104 H -0.313065 1.283744 0.381546 0.030 Uiso 1 1 calc R U . . .
C105 C -0.3214(2) 1.26269(18) 0.33216(11) 0.0317(11) Uani 1 1 d . . . . .
H105 H -0.277738 1.251559 0.332018 0.038 Uiso 1 1 calc R U . . .
C106 C -0.3637(2) 1.2593(2) 0.30322(11) 0.0356(12) Uani 1 1 d . . . . .
H106 H -0.348833 1.246040 0.283334 0.043 Uiso 1 1 calc R U . . .
C107 C -0.4275(2) 1.27516(18) 0.30288(11) 0.0308(11) Uani 1 1 d . . . . .
H107 H -0.456917 1.272393 0.283105 0.037 Uiso 1 1 calc R U . . .
C108 C -0.4475(2) 1.29512(17) 0.33208(10) 0.0236(10) Uani 1 1 d . . . . .
C109 C -0.53823(19) 1.37123(16) 0.40239(10) 0.0201(9) Uani 1 1 d . . . . .
C110 C -0.51759(19) 1.40834(15) 0.42732(10) 0.0188(9) Uani 1 1 d . . . . .
C111 C -0.5656(2) 1.43543(17) 0.44190(11) 0.0269(10) Uani 1 1 d . . . . .
H111 H -0.552383 1.461479 0.457637 0.032 Uiso 1 1 calc R U . . .
C112 C -0.6315(2) 1.42617(18) 0.43455(11) 0.0298(11) Uani 1 1 d . . . . .
H112 H -0.662619 1.445240 0.445194 0.036 Uiso 1 1 calc R U . . .
C113 C -0.6511(2) 1.38886(17) 0.41156(11) 0.0267(10) Uani 1 1 d . . . . .
H113 H -0.695915 1.380891 0.406762 0.032 Uiso 1 1 calc R U . . .
C114 C -0.6052(2) 1.36321(17) 0.39558(10) 0.0238(10) Uani 1 1 d . . . . .
H114 H -0.619758 1.338694 0.379018 0.029 Uiso 1 1 calc R U . . .
C115 C -0.5845(2) 1.26785(16) 0.33780(10) 0.0214(9) Uani 1 1 d . . . . .
H115 H -0.628626 1.283429 0.337894 0.026 Uiso 1 1 calc R U . . .
C116 C -0.5728(2) 1.23309(17) 0.36826(11) 0.0309(11) Uani 1 1 d . . . . .
H11A H -0.529025 1.218566 0.369237 0.046 Uiso 1 1 calc R U . . .
H11B H -0.604958 1.205489 0.366466 0.046 Uiso 1 1 calc R U . . .
H11C H -0.576989 1.252826 0.388700 0.046 Uiso 1 1 calc R U . . .
C117 C -0.5833(2) 1.23772(18) 0.30503(11) 0.0299(11) Uani 1 1 d . . . . .
H11D H -0.590171 1.261083 0.285902 0.045 Uiso 1 1 calc R U . . .
H11E H -0.617848 1.211996 0.303427 0.045 Uiso 1 1 calc R U . . .
H11F H -0.541066 1.220832 0.304851 0.045 Uiso 1 1 calc R U . . .
C118 C -0.5522(2) 1.36774(19) 0.30869(12) 0.0355(12) Uani 1 1 d . . . . .
H118 H -0.545747 1.350998 0.286854 0.043 Uiso 1 1 calc R U . . .
C119 C -0.6229(3) 1.3796(3) 0.30557(19) 0.085(2) Uani 1 1 d . . . . .
H11G H -0.647845 1.347928 0.301921 0.127 Uiso 1 1 calc R U . . .
H11H H -0.633584 1.402614 0.286528 0.127 Uiso 1 1 calc R U . . .
H11I H -0.633900 1.396007 0.326216 0.127 Uiso 1 1 calc R U . . .
C120 C -0.5075(3) 1.4119(2) 0.31010(15) 0.074(2) Uani 1 1 d . . . . .
H12A H -0.509793 1.430369 0.331189 0.111 Uiso 1 1 calc R U . . .
H12B H -0.520010 1.434658 0.291144 0.111 Uiso 1 1 calc R U . . .
H12C H -0.462915 1.399802 0.308900 0.111 Uiso 1 1 calc R U . . .
C121 C -0.4325(2) 1.44771(16) 0.48526(10) 0.0240(10) Uani 1 1 d . . . . .
H121 H -0.459469 1.479454 0.483559 0.029 Uiso 1 1 calc R U . . .
C122 C -0.4598(2) 1.41157(18) 0.50987(11) 0.0345(12) Uani 1 1 d . . . . .
H12D H -0.505694 1.404718 0.502521 0.052 Uiso 1 1 calc R U . . .
H12E H -0.456076 1.427168 0.532218 0.052 Uiso 1 1 calc R U . . .
H12F H -0.435396 1.379496 0.510761 0.052 Uiso 1 1 calc R U . . .
C123 C -0.3621(2) 1.4621(2) 0.49804(11) 0.0372(12) Uani 1 1 d . . . . .
H12G H -0.334097 1.432078 0.496993 0.056 Uiso 1 1 calc R U . . .
H12H H -0.360404 1.473955 0.521304 0.056 Uiso 1 1 calc R U . . .
H12I H -0.347031 1.489245 0.483972 0.056 Uiso 1 1 calc R U . . .
C124 C -0.4066(2) 1.47404(16) 0.41768(11) 0.0233(10) Uani 1 1 d . . . . .
H124 H -0.361304 1.483211 0.426970 0.028 Uiso 1 1 calc R U . . .
C125 C -0.4476(3) 1.52196(18) 0.41915(14) 0.0441(14) Uani 1 1 d . . . . .
H12J H -0.492642 1.514394 0.410498 0.066 Uiso 1 1 calc R U . . .
H12K H -0.430437 1.548713 0.405441 0.066 Uiso 1 1 calc R U . . .
H12L H -0.446157 1.533636 0.442446 0.066 Uiso 1 1 calc R U . . .
C126 C -0.4033(3) 1.45707(18) 0.38163(11) 0.0364(12) Uani 1 1 d . . . . .
H12M H -0.374410 1.427507 0.381264 0.055 Uiso 1 1 calc R U . . .
H12N H -0.386515 1.485031 0.368787 0.055 Uiso 1 1 calc R U . . .
H12O H -0.446937 1.447725 0.371590 0.055 Uiso 1 1 calc R U . . .
C127 C -0.22941(19) 1.39468(16) 0.45781(10) 0.0212(9) Uani 1 1 d . . . . .
C128 C -0.21782(19) 1.38184(16) 0.49193(11) 0.0231(10) Uani 1 1 d . . . . .
C129 C -0.1795(2) 1.41327(17) 0.51365(11) 0.0266(10) Uani 1 1 d . . . . .
H129 H -0.172280 1.404018 0.536658 0.032 Uiso 1 1 calc R U . . .
C130 C -0.1516(2) 1.45747(17) 0.50319(11) 0.0277(10) Uani 1 1 d . . . . .
C131 C -0.1644(2) 1.47060(18) 0.46954(11) 0.0296(11) Uani 1 1 d . . . . .
H131 H -0.146198 1.501079 0.461744 0.036 Uiso 1 1 calc R U . . .
C132 C -0.2032(2) 1.44038(16) 0.44690(11) 0.0233(10) Uani 1 1 d . . . . .
C133 C -0.2463(2) 1.33418(17) 0.50526(12) 0.0333(11) Uani 1 1 d . . . . .
H13A H -0.293480 1.338162 0.504925 0.050 Uiso 1 1 calc R U . . .
H13B H -0.227186 1.328215 0.528347 0.050 Uiso 1 1 calc R U . . .
H13C H -0.236854 1.305090 0.491198 0.050 Uiso 1 1 calc R U . . .
C134 C -0.1064(3) 1.4895(2) 0.52686(12) 0.0418(13) Uani 1 1 d . . . . .
H13D H -0.120624 1.488088 0.549431 0.063 Uiso 1 1 calc R U . . .
H13E H -0.107403 1.524884 0.519008 0.063 Uiso 1 1 calc R U . . .
H13F H -0.062063 1.476152 0.527486 0.063 Uiso 1 1 calc R U . . .
C135 C -0.2161(2) 1.45763(19) 0.41084(11) 0.0333(11) Uani 1 1 d . . . . .
H13G H -0.192511 1.435541 0.396529 0.050 Uiso 1 1 calc R U . . .
H13H H -0.201352 1.492926 0.408887 0.050 Uiso 1 1 calc R U . . .
H13I H -0.262799 1.455610 0.403703 0.050 Uiso 1 1 calc R U . . .
C136 C -0.4582(2) 1.23753(17) 0.45849(10) 0.0266(10) Uani 1 1 d . . . . .
C137 C -0.4299(2) 1.19657(18) 0.44285(11) 0.0321(11) Uani 1 1 d . . . . .
C138 C -0.4705(3) 1.15628(18) 0.43015(11) 0.0367(12) Uani 1 1 d . . . . .
H138 H -0.451556 1.128011 0.419961 0.044 Uiso 1 1 calc R U . . .
C139 C -0.5367(3) 1.15658(19) 0.43205(11) 0.0364(13) Uani 1 1 d . . . . .
C140 C -0.5632(2) 1.19751(18) 0.44726(11) 0.0328(11) Uani 1 1 d . . . . .
H140 H -0.608752 1.197969 0.448737 0.039 Uiso 1 1 calc R U . . .
C141 C -0.5257(2) 1.23840(18) 0.46060(10) 0.0298(11) Uani 1 1 d . . . . .
C142 C -0.3587(2) 1.1948(2) 0.44015(13) 0.0426(13) Uani 1 1 d . . . . .
H14A H -0.346178 1.224113 0.427060 0.064 Uiso 1 1 calc R U . . .
H14B H -0.347922 1.163164 0.428949 0.064 Uiso 1 1 calc R U . . .
H14C H -0.335116 1.196013 0.462654 0.064 Uiso 1 1 calc R U . . .
C143 C -0.5790(3) 1.1130(2) 0.41693(13) 0.0504(15) Uani 1 1 d . . . . .
H14D H -0.600655 1.123520 0.395093 0.076 Uiso 1 1 calc R U . . .
H14E H -0.611783 1.104354 0.431981 0.076 Uiso 1 1 calc R U . . .
H14F H -0.551716 1.083105 0.413990 0.076 Uiso 1 1 calc R U . . .
C144 C -0.5579(2) 1.28124(19) 0.47677(12) 0.0386(12) Uani 1 1 d . . . . .
H14G H -0.539690 1.284165 0.500270 0.058 Uiso 1 1 calc R U . . .
H14H H -0.604680 1.274684 0.475720 0.058 Uiso 1 1 calc R U . . .
H14I H -0.550421 1.313094 0.464956 0.058 Uiso 1 1 calc R U . . .
Zn15 Zn -0.12258(2) 0.82572(2) 0.15883(2) 0.01890(11) Uani 1 1 d . . . . .
S151 S -0.23575(5) 0.81175(4) 0.14965(3) 0.0233(2) Uani 1 1 d . . . . .
S152 S -0.08055(5) 0.79777(4) 0.21150(3) 0.0249(3) Uani 1 1 d . . . . .
P151 P 0.01223(5) 0.81540(4) 0.07348(3) 0.0183(2) Uani 1 1 d . . . . .
P152 P -0.12531(5) 0.91672(4) 0.15123(3) 0.0210(2) Uani 1 1 d . . . . .
C151 C -0.02773(19) 0.84807(16) 0.10628(9) 0.0176(9) Uani 1 1 d . . . . .
C152 C -0.06349(18) 0.81365(16) 0.12199(9) 0.0180(9) Uani 1 1 d . . . . .
C153 C -0.05879(19) 0.76088(16) 0.10899(10) 0.0186(9) Uani 1 1 d . . . . .
C154 C -0.08949(19) 0.71834(16) 0.12073(10) 0.0213(9) Uani 1 1 d . . . . .
H154 H -0.114005 0.721213 0.139414 0.026 Uiso 1 1 calc R U . . .
C155 C -0.0841(2) 0.67154(17) 0.10494(11) 0.0289(11) Uani 1 1 d . . . . .
H155 H -0.104049 0.642307 0.113388 0.035 Uiso 1 1 calc R U . . .
C156 C -0.0500(2) 0.66677(17) 0.07704(11) 0.0277(10) Uani 1 1 d . . . . .
H156 H -0.047826 0.634616 0.066281 0.033 Uiso 1 1 calc R U . . .
C157 C -0.01890(19) 0.70879(16) 0.06475(10) 0.0220(9) Uani 1 1 d . . . . .
H157 H 0.004266 0.705953 0.045572 0.026 Uiso 1 1 calc R U . . .
C158 C -0.02277(19) 0.75500(16) 0.08136(10) 0.0195(9) Uani 1 1 d . . . . .
C159 C -0.0167(2) 0.90348(15) 0.11228(10) 0.0197(9) Uani 1 1 d . . . . .
C160 C -0.05259(19) 0.93637(16) 0.13218(10) 0.0199(9) Uani 1 1 d . . . . .
C161 C -0.0345(2) 0.98721(16) 0.13598(11) 0.0254(10) Uani 1 1 d . . . . .
H161 H -0.057520 1.008447 0.149888 0.030 Uiso 1 1 calc R U . . .
C162 C 0.0158(2) 1.00812(18) 0.12024(12) 0.0321(11) Uani 1 1 d . . . . .
H162 H 0.026714 1.043150 0.123158 0.039 Uiso 1 1 calc R U . . .
C163 C 0.0498(2) 0.97760(18) 0.10041(12) 0.0333(11) Uani 1 1 d . . . . .
H163 H 0.083927 0.991472 0.089147 0.040 Uiso 1 1 calc R U . . .
C164 C 0.0339(2) 0.92656(17) 0.09693(11) 0.0259(10) Uani 1 1 d . . . . .
H164 H 0.058539 0.905954 0.083413 0.031 Uiso 1 1 calc R U . . .
C165 C -0.0141(2) 0.83315(17) 0.03028(10) 0.0262(10) Uani 1 1 d . . . . .
H165 H -0.005549 0.802852 0.016231 0.031 Uiso 1 1 calc R U . . .
C166 C -0.0877(2) 0.84076(19) 0.02631(11) 0.0371(12) Uani 1 1 d . . . . .
H16D H -0.108643 0.811351 0.035781 0.056 Uiso 1 1 calc R U . . .
H16E H -0.103162 0.843996 0.002445 0.056 Uiso 1 1 calc R U . . .
H16F H -0.098491 0.871803 0.038171 0.056 Uiso 1 1 calc R U . . .
C167 C 0.0223(3) 0.8776(2) 0.01640(12) 0.0436(14) Uani 1 1 d . . . . .
H16G H 0.010147 0.909397 0.027026 0.065 Uiso 1 1 calc R U . . .
H16H H 0.010899 0.879933 -0.007911 0.065 Uiso 1 1 calc R U . . .
H16I H 0.069184 0.872127 0.021180 0.065 Uiso 1 1 calc R U . . .
C168 C 0.1013(2) 0.81083(17) 0.08017(11) 0.0254(10) Uani 1 1 d . . . . .
H168 H 0.119884 0.844463 0.074316 0.030 Uiso 1 1 calc R U . . .
C169 C 0.1225(2) 0.8000(2) 0.11716(11) 0.0354(12) Uani 1 1 d . . . . .
H16J H 0.108389 0.827919 0.130913 0.053 Uiso 1 1 calc R U . . .
H16K H 0.169960 0.796993 0.120586 0.053 Uiso 1 1 calc R U . . .
H16L H 0.102803 0.767962 0.123693 0.053 Uiso 1 1 calc R U . . .
C170 C 0.1260(2) 0.76979(18) 0.05696(11) 0.0291(11) Uani 1 1 d . . . . .
H17D H 0.112552 0.735986 0.064069 0.044 Uiso 1 1 calc R U . . .
H17E H 0.173512 0.771273 0.058283 0.044 Uiso 1 1 calc R U . . .
H17F H 0.107565 0.776067 0.033786 0.044 Uiso 1 1 calc R U . . .
C171 C -0.1914(2) 0.93812(17) 0.11951(11) 0.0256(10) Uani 1 1 d . . . . .
H171 H -0.233294 0.926169 0.127186 0.031 Uiso 1 1 calc R U . . .
C172 C -0.1840(2) 0.91153(17) 0.08624(11) 0.0276(10) Uani 1 1 d . . . . .
H17G H -0.143603 0.922804 0.077727 0.041 Uiso 1 1 calc R U . . .
H17H H -0.220994 0.920176 0.069944 0.041 Uiso 1 1 calc R U . . .
H17I H -0.182520 0.874523 0.089696 0.041 Uiso 1 1 calc R U . . .
C173 C -0.1970(2) 0.99551(17) 0.11441(12) 0.0363(12) Uani 1 1 d . . . . .
H17J H -0.201134 1.012108 0.136001 0.054 Uiso 1 1 calc R U . . .
H17K H -0.235392 1.003156 0.098779 0.054 Uiso 1 1 calc R U . . .
H17L H -0.158001 1.008231 0.105184 0.054 Uiso 1 1 calc R U . . .
C174 C -0.1315(2) 0.95867(17) 0.18763(11) 0.0300(11) Uani 1 1 d . . . . .
H174 H -0.133926 0.994975 0.179939 0.036 Uiso 1 1 calc R U . . .
C175 C -0.1951(3) 0.9446(2) 0.20252(13) 0.0458(14) Uani 1 1 d . . . . .
H17M H -0.232322 0.951501 0.185921 0.069 Uiso 1 1 calc R U . . .
H17N H -0.198971 0.965035 0.222696 0.069 Uiso 1 1 calc R U . . .
H17O H -0.194452 0.908294 0.208400 0.069 Uiso 1 1 calc R U . . .
C176 C -0.0724(3) 0.95187(19) 0.21334(11) 0.0395(13) Uani 1 1 d . . . . .
H17P H -0.068894 0.916034 0.220257 0.059 Uiso 1 1 calc R U . . .
H17Q H -0.077183 0.973302 0.232963 0.059 Uiso 1 1 calc R U . . .
H17R H -0.033062 0.961887 0.203306 0.059 Uiso 1 1 calc R U . . .
C177 C -0.24470(19) 0.74497(16) 0.14305(10) 0.0215(9) Uani 1 1 d . . . . .
C178 C -0.2445(2) 0.71097(17) 0.17042(11) 0.0246(10) Uani 1 1 d . . . . .
C179 C -0.2484(2) 0.65883(18) 0.16435(11) 0.0298(11) Uani 1 1 d . . . . .
H179 H -0.246703 0.636243 0.182958 0.036 Uiso 1 1 calc R U . . .
C180 C -0.2546(2) 0.63840(17) 0.13228(12) 0.0289(11) Uani 1 1 d . . . . .
C181 C -0.2567(2) 0.67270(17) 0.10580(11) 0.0260(10) Uani 1 1 d . . . . .
H181 H -0.261561 0.659686 0.083548 0.031 Uiso 1 1 calc R U . . .
C182 C -0.2519(2) 0.72491(17) 0.11027(10) 0.0239(10) Uani 1 1 d . . . . .
C183 C -0.2388(2) 0.73079(18) 0.20591(11) 0.0313(11) Uani 1 1 d . . . . .
H18A H -0.196369 0.747091 0.211182 0.047 Uiso 1 1 calc R U . . .
H18B H -0.243149 0.702396 0.221425 0.047 Uiso 1 1 calc R U . . .
H18C H -0.273324 0.755789 0.208199 0.047 Uiso 1 1 calc R U . . .
C184 C -0.2555(2) 0.58178(18) 0.12656(13) 0.0399(13) Uani 1 1 d . . . . .
H18D H -0.210813 0.568942 0.128097 0.060 Uiso 1 1 calc R U . . .
H18E H -0.277471 0.574339 0.104228 0.060 Uiso 1 1 calc R U . . .
H18F H -0.278848 0.565115 0.143629 0.060 Uiso 1 1 calc R U . . .
C185 C -0.2523(2) 0.75952(18) 0.08017(11) 0.0313(11) Uani 1 1 d . . . . .
H18G H -0.286954 0.784922 0.080744 0.047 Uiso 1 1 calc R U . . .
H18H H -0.260035 0.739246 0.059591 0.047 Uiso 1 1 calc R U . . .
H18I H -0.210297 0.776878 0.080618 0.047 Uiso 1 1 calc R U . . .
C186 C -0.0071(2) 0.76483(17) 0.20609(10) 0.0246(10) Uani 1 1 d . . . . .
C187 C 0.0510(2) 0.79226(18) 0.20254(10) 0.0265(10) Uani 1 1 d . . . . .
C188 C 0.1087(2) 0.7655(2) 0.20070(11) 0.0330(12) Uani 1 1 d . . . . .
H188 H 0.147322 0.784078 0.198248 0.040 Uiso 1 1 calc R U . . .
C189 C 0.1116(2) 0.7134(2) 0.20229(11) 0.0370(13) Uani 1 1 d . . . . .
C190 C 0.0544(2) 0.68670(19) 0.20543(11) 0.0342(12) Uani 1 1 d . . . . .
H190 H 0.055736 0.650493 0.206203 0.041 Uiso 1 1 calc R U . . .
C191 C -0.0047(2) 0.71126(18) 0.20749(10) 0.0267(10) Uani 1 1 d . . . . .
C192 C 0.0513(2) 0.84950(18) 0.20162(11) 0.0329(11) Uani 1 1 d . . . . .
H19D H 0.021588 0.861389 0.182573 0.049 Uiso 1 1 calc R U . . .
H19E H 0.095394 0.861639 0.199155 0.049 Uiso 1 1 calc R U . . .
H19F H 0.037230 0.862839 0.222528 0.049 Uiso 1 1 calc R U . . .
C193 C 0.1753(3) 0.6852(2) 0.20046(13) 0.0509(15) Uani 1 1 d . . . . .
H19G H 0.184714 0.683213 0.177031 0.076 Uiso 1 1 calc R U . . .
H19H H 0.171798 0.650701 0.209481 0.076 Uiso 1 1 calc R U . . .
H19I H 0.210387 0.703600 0.213677 0.076 Uiso 1 1 calc R U . . .
C194 C -0.0646(2) 0.68028(18) 0.21223(12) 0.0345(11) Uani 1 1 d . . . . .
H19J H -0.080217 0.689134 0.233765 0.052 Uiso 1 1 calc R U . . .
H19K H -0.053910 0.643881 0.212030 0.052 Uiso 1 1 calc R U . . .
H19L H -0.098616 0.687737 0.193977 0.052 Uiso 1 1 calc R U . . .
Zn51 Zn 0.06215(2) 0.82732(2) 0.42626(2) 0.01910(11) Uani 1 1 d . . . . .
S51 S 0.17181(5) 0.83583(5) 0.41945(3) 0.0266(3) Uani 1 1 d . . . . .
S52 S 0.02729(6) 0.78009(4) 0.47040(3) 0.0266(3) Uani 1 1 d . . . . .
P51 P -0.08369(5) 0.81330(4) 0.33136(3) 0.0198(2) Uani 1 1 d D . . . .
P52 P 0.01431(5) 0.91087(4) 0.43305(3) 0.0205(2) Uani 1 1 d . . . . .
C5CA C -0.0874(2) 0.72939(16) 0.45171(10) 0.0226(10) Uani 1 1 d . . . . .
C51 C -0.05308(19) 0.83289(15) 0.37388(10) 0.0197(9) Uani 1 1 d . . . . .
C52 C 0.00859(19) 0.81573(15) 0.38110(9) 0.0175(9) Uani 1 1 d . . . . .
C53 C 0.03504(19) 0.79089(16) 0.35213(10) 0.0210(9) Uani 1 1 d . . . . .
C54 C 0.0980(2) 0.77283(16) 0.35151(11) 0.0245(10) Uani 1 1 d . . . . .
H54 H 0.127135 0.772592 0.371460 0.029 Uiso 1 1 calc R U . . .
C55 C 0.1183(2) 0.75496(17) 0.32138(11) 0.0291(11) Uani 1 1 d . . . . .
H55 H 0.161775 0.743426 0.320979 0.035 Uiso 1 1 calc R U . . .
C56 C 0.0763(2) 0.75379(17) 0.29220(11) 0.0283(11) Uani 1 1 d . . . . .
H56 H 0.090930 0.741505 0.271979 0.034 Uiso 1 1 calc R U . . .
C57 C 0.0126(2) 0.77065(17) 0.29252(10) 0.0255(10) Uani 1 1 d . . . . .
H57 H -0.016706 0.769918 0.272646 0.031 Uiso 1 1 calc R U . . .
C58 C -0.00714(19) 0.78847(16) 0.32225(10) 0.0187(9) Uani 1 1 d . . . . .
C59 C -0.09494(19) 0.86345(15) 0.39439(10) 0.0186(9) Uani 1 1 d . . . . .
C60 C -0.07232(19) 0.90028(16) 0.41899(10) 0.0212(9) Uani 1 1 d . . . . .
C61 C -0.1184(2) 0.92830(18) 0.43437(11) 0.0291(11) Uani 1 1 d . . . . .
H61 H -0.103879 0.953873 0.450201 0.035 Uiso 1 1 calc R U . . .
C62 C -0.1845(2) 0.92007(18) 0.42734(12) 0.0325(11) Uani 1 1 d . . . . .
H62 H -0.214603 0.939461 0.438480 0.039 Uiso 1 1 calc R U . . .
C63 C -0.2065(2) 0.88372(17) 0.40418(11) 0.0279(10) Uani 1 1 d . . . . .
H63 H -0.251664 0.877298 0.399374 0.033 Uiso 1 1 calc R U . . .
C64 C -0.16174(19) 0.85670(16) 0.38801(10) 0.0219(9) Uani 1 1 d . . . . .
H64 H -0.177409 0.832207 0.371658 0.026 Uiso 1 1 calc R U . . .
C65 C -0.1437(2) 0.76176(16) 0.32852(10) 0.0233(10) Uani 1 1 d D . . . .
H65 H -0.187765 0.777331 0.328868 0.028 Uiso 1 1 calc R U . . .
C66 C -0.1320(2) 0.72601(17) 0.35841(11) 0.0304(11) Uani 1 1 d D . . . .
H66A H -0.088107 0.711710 0.359243 0.046 Uiso 1 1 calc R U . . .
H66B H -0.163964 0.698296 0.356135 0.046 Uiso 1 1 calc R U . . .
H66C H -0.136435 0.744967 0.379131 0.046 Uiso 1 1 calc R U . . .
C67 C -0.1426(2) 0.73254(18) 0.29531(10) 0.0307(11) Uani 1 1 d D . . . .
H67A H -0.146507 0.756740 0.276566 0.046 Uiso 1 1 calc R U . . .
H67B H -0.179061 0.708490 0.292673 0.046 Uiso 1 1 calc R U . . .
H67C H -0.101614 0.713778 0.295525 0.046 Uiso 1 1 calc R U . . .
C71 C 0.0171(2) 0.94059(17) 0.47509(11) 0.0256(10) Uani 1 1 d . . . . .
H71 H -0.010593 0.971919 0.473307 0.031 Uiso 1 1 calc R U . . .
C72 C -0.0086(3) 0.90474(19) 0.50040(11) 0.0406(13) Uani 1 1 d . . . . .
H72A H -0.053189 0.894664 0.492450 0.061 Uiso 1 1 calc R U . . .
H72B H -0.008247 0.922111 0.522077 0.061 Uiso 1 1 calc R U . . .
H72C H 0.018993 0.874329 0.502999 0.061 Uiso 1 1 calc R U . . .
C73 C 0.0869(2) 0.95633(19) 0.48639(12) 0.0349(12) Uani 1 1 d . . . . .
H73A H 0.115629 0.926737 0.485465 0.052 Uiso 1 1 calc R U . . .
H73B H 0.089668 0.969233 0.509451 0.052 Uiso 1 1 calc R U . . .
H73C H 0.100360 0.983132 0.471525 0.052 Uiso 1 1 calc R U . . .
C74 C 0.0404(2) 0.96330(17) 0.40667(11) 0.0281(10) Uani 1 1 d . . . . .
H74 H 0.085751 0.972472 0.415738 0.034 Uiso 1 1 calc R U . . .
C75 C 0.0432(3) 0.94537(19) 0.37085(11) 0.0411(13) Uani 1 1 d . . . . .
H75A H 0.070530 0.914811 0.370838 0.062 Uiso 1 1 calc R U . . .
H75B H 0.061800 0.972391 0.357893 0.062 Uiso 1 1 calc R U . . .
H75C H -0.000719 0.937319 0.360689 0.062 Uiso 1 1 calc R U . . .
C76 C 0.0000(3) 1.01173(18) 0.40727(14) 0.0447(14) Uani 1 1 d . . . . .
H76A H -0.045425 1.004056 0.399429 0.067 Uiso 1 1 calc R U . . .
H76B H 0.016673 1.037312 0.392530 0.067 Uiso 1 1 calc R U . . .
H76C H 0.002723 1.025007 0.430237 0.067 Uiso 1 1 calc R U . . .
C77 C 0.20979(19) 0.87532(16) 0.45180(11) 0.0226(10) Uani 1 1 d . . . . .
C78 C 0.21956(19) 0.85889(16) 0.48540(10) 0.0214(9) Uani 1 1 d . . . . .
C79 C 0.2502(2) 0.89180(18) 0.50924(11) 0.0283(11) Uani 1 1 d . . . . .
H79 H 0.256300 0.880997 0.531981 0.034 Uiso 1 1 calc R U . . .
C80 C 0.2723(2) 0.93984(18) 0.50118(12) 0.0298(11) Uani 1 1 d . . . . .
C81 C 0.2629(2) 0.95494(17) 0.46788(12) 0.0304(11) Uani 1 1 d . . . . .
H81 H 0.278102 0.987478 0.461802 0.036 Uiso 1 1 calc R U . . .
C82 C 0.2318(2) 0.92384(17) 0.44319(11) 0.0254(10) Uani 1 1 d . . . . .
C83 C 0.1990(2) 0.80706(17) 0.49582(11) 0.0298(11) Uani 1 1 d . . . . .
H83A H 0.151455 0.805029 0.493400 0.045 Uiso 1 1 calc R U . . .
H83B H 0.215592 0.801032 0.519301 0.045 Uiso 1 1 calc R U . . .
H83C H 0.216540 0.781177 0.481586 0.045 Uiso 1 1 calc R U . . .
C84 C 0.3049(3) 0.9737(2) 0.52835(14) 0.0494(15) Uani 1 1 d . . . . .
H84A H 0.272291 0.986509 0.542347 0.074 Uiso 1 1 calc R U . . .
H84B H 0.325625 1.002499 0.518095 0.074 Uiso 1 1 calc R U . . .
H84C H 0.337809 0.954081 0.542254 0.074 Uiso 1 1 calc R U . . .
C85 C 0.2224(2) 0.9427(2) 0.40731(12) 0.0394(13) Uani 1 1 d . . . . .
H85A H 0.252123 0.924482 0.393976 0.059 Uiso 1 1 calc R U . . .
H85B H 0.231435 0.979325 0.406813 0.059 Uiso 1 1 calc R U . . .
H85C H 0.177422 0.936365 0.397917 0.059 Uiso 1 1 calc R U . . .
C86 C -0.0198(2) 0.73045(16) 0.45040(10) 0.0211(9) Uani 1 1 d . . . . .
C87 C 0.0103(2) 0.68956(17) 0.43503(10) 0.0255(10) Uani 1 1 d . . . . .
C88 C -0.0280(2) 0.64961(17) 0.42156(11) 0.0291(11) Uani 1 1 d . . . . .
H88 H -0.007412 0.622155 0.411353 0.035 Uiso 1 1 calc R U . . .
C89 C -0.0945(2) 0.64788(16) 0.42228(11) 0.0251(10) Uani 1 1 d . . . . .
C90 C -0.1235(2) 0.68832(16) 0.43743(10) 0.0230(10) Uani 1 1 d . . . . .
H90 H -0.169274 0.688087 0.438116 0.028 Uiso 1 1 calc R U . . .
C91 C 0.0826(2) 0.68854(19) 0.43389(13) 0.0381(12) Uani 1 1 d . . . . .
H91A H 0.095971 0.718628 0.421806 0.057 Uiso 1 1 calc R U . . .
H91B H 0.094725 0.657602 0.422297 0.057 Uiso 1 1 calc R U . . .
H91C H 0.104419 0.688733 0.456812 0.057 Uiso 1 1 calc R U . . .
C92 C -0.1350(2) 0.60478(18) 0.40656(13) 0.0390(12) Uani 1 1 d . . . . .
H92A H -0.123131 0.598477 0.383868 0.058 Uiso 1 1 calc R U . . .
H92B H -0.181084 0.613885 0.405405 0.058 Uiso 1 1 calc R U . . .
H92C H -0.127011 0.573922 0.420171 0.058 Uiso 1 1 calc R U . . .
C93 C -0.1219(2) 0.77206(17) 0.46785(11) 0.0276(10) Uani 1 1 d . . . . .
H93A H -0.106373 0.773874 0.491772 0.041 Uiso 1 1 calc R U . . .
H93B H -0.168827 0.765554 0.465231 0.041 Uiso 1 1 calc R U . . .
H93C H -0.113012 0.804453 0.457016 0.041 Uiso 1 1 calc R U . . .
C68A C -0.1112(4) 0.8610(4) 0.2992(3) 0.023(3) Uani 0.596(14) 1 d D U P A 1
H68A H -0.105107 0.845795 0.276875 0.028 Uiso 0.596(14) 1 calc R U P A 1
C69A C -0.0697(6) 0.9091(4) 0.3031(4) 0.044(3) Uani 0.596(14) 1 d D U P A 1
H69A H -0.077549 0.926594 0.323890 0.066 Uiso 0.596(14) 1 calc R U P A 1
H69B H -0.081242 0.931703 0.283936 0.066 Uiso 0.596(14) 1 calc R U P A 1
H69C H -0.023694 0.899773 0.303933 0.066 Uiso 0.596(14) 1 calc R U P A 1
C70A C -0.1838(4) 0.8754(5) 0.2986(4) 0.051(3) Uani 0.596(14) 1 d D U P A 1
H70A H -0.210352 0.844383 0.296355 0.076 Uiso 0.596(14) 1 calc R U P A 1
H70B H -0.196078 0.898091 0.279616 0.076 Uiso 0.596(14) 1 calc R U P A 1
H70C H -0.190885 0.892781 0.319596 0.076 Uiso 0.596(14) 1 calc R U P A 1
C68B C -0.1115(7) 0.8719(5) 0.3090(4) 0.024(4) Uani 0.404(14) 1 d D U P A 2
H68B H -0.123934 0.897064 0.325998 0.029 Uiso 0.404(14) 1 calc R U P A 2
C69B C -0.0528(7) 0.8928(6) 0.2936(4) 0.029(3) Uani 0.404(14) 1 d D U P A 2
H69D H -0.018654 0.901565 0.311492 0.043 Uiso 0.404(14) 1 calc R U P A 2
H69E H -0.065509 0.923337 0.280447 0.043 Uiso 0.404(14) 1 calc R U P A 2
H69F H -0.036518 0.866887 0.278967 0.043 Uiso 0.404(14) 1 calc R U P A 2
C70B C -0.1703(7) 0.8631(7) 0.2836(4) 0.038(3) Uani 0.404(14) 1 d D U P A 2
H70D H -0.157484 0.842727 0.264900 0.057 Uiso 0.404(14) 1 calc R U P A 2
H70E H -0.187581 0.895966 0.275231 0.057 Uiso 0.404(14) 1 calc R U P A 2
H70F H -0.203884 0.844771 0.294428 0.057 Uiso 0.404(14) 1 calc R U P A 2
O201 O -0.28101(14) 0.91072(12) 0.53377(8) 0.0336(8) Uani 1 1 d D . . . .
C201 C -0.3116(2) 0.88358(19) 0.50571(12) 0.0381(12) Uani 1 1 d D . . . .
H20D H -0.323296 0.907189 0.486752 0.046 Uiso 1 1 calc R U . . .
H20E H -0.351821 0.866905 0.511666 0.046 Uiso 1 1 calc R U . . .
C202 C -0.2642(2) 0.8443(2) 0.49613(12) 0.0432(13) Uani 1 1 d D . . . .
H20F H -0.261619 0.844518 0.471595 0.052 Uiso 1 1 calc R U . . .
H20G H -0.277157 0.809761 0.502924 0.052 Uiso 1 1 calc R U . . .
C203 C -0.1998(2) 0.85960(19) 0.51488(12) 0.0387(12) Uani 1 1 d D . . . .
H20H H -0.185953 0.834671 0.532760 0.046 Uiso 1 1 calc R U . . .
H20I H -0.165616 0.862231 0.499448 0.046 Uiso 1 1 calc R U . . .
C204 C -0.2135(2) 0.91099(19) 0.52963(13) 0.0400(12) Uani 1 1 d D . . . .
H20J H -0.187258 0.915818 0.551498 0.048 Uiso 1 1 calc R U . . .
H20K H -0.203292 0.938765 0.514297 0.048 Uiso 1 1 calc R U . . .
O301 O -1.1346(2) 1.08795(15) 0.17347(11) 0.0732(13) Uani 1 1 d D . . . .
C301 C -1.1022(3) 1.1198(2) 0.15156(14) 0.0622(17) Uani 1 1 d D . . . .
H30A H -1.127278 1.151520 0.146512 0.075 Uiso 1 1 calc R U . . .
H30B H -1.097630 1.101851 0.130199 0.075 Uiso 1 1 calc R U . . .
C302 C -1.0371(3) 1.1320(2) 0.16900(15) 0.0668(17) Uani 1 1 d D . . . .
H30C H -1.028113 1.169023 0.167945 0.080 Uiso 1 1 calc R U . . .
H30D H -1.002593 1.113208 0.158797 0.080 Uiso 1 1 calc R U . . .
C303 C -1.0407(3) 1.1151(3) 0.20481(16) 0.078(2) Uani 1 1 d D . . . .
H30E H -1.014736 1.083845 0.209905 0.093 Uiso 1 1 calc R U . . .
H30F H -1.024865 1.142248 0.220809 0.093 Uiso 1 1 calc R U . . .
C304 C -1.1116(3) 1.1051(2) 0.20640(15) 0.0725(19) Uani 1 1 d D . . . .
H30G H -1.118073 1.078567 0.223322 0.087 Uiso 1 1 calc R U . . .
H30H H -1.134396 1.136567 0.212151 0.087 Uiso 1 1 calc R U . . .
O401 O -0.3359(3) 1.5942(2) 0.45743(16) 0.117(2) Uani 1 1 d D . . . .
C401 C -0.3433(3) 1.6348(3) 0.48012(16) 0.0676(18) Uani 1 1 d D . . . .
H40A H -0.374338 1.625387 0.496270 0.081 Uiso 1 1 calc R U . . .
H40B H -0.359457 1.665853 0.467856 0.081 Uiso 1 1 calc R U . . .
C402 C -0.2749(3) 1.6443(2) 0.49856(15) 0.0715(19) Uani 1 1 d D . . . .
H40C H -0.252994 1.673604 0.489013 0.086 Uiso 1 1 calc R U . . .
H40D H -0.276428 1.649570 0.522931 0.086 Uiso 1 1 calc R U . . .
C403 C -0.2431(3) 1.5946(3) 0.49135(15) 0.0652(18) Uani 1 1 d D . . . .
H40E H -0.196136 1.599613 0.489479 0.078 Uiso 1 1 calc R U . . .
H40F H -0.248067 1.569562 0.509398 0.078 Uiso 1 1 calc R U . . .
C404 C -0.2753(3) 1.5775(3) 0.46051(15) 0.0643(17) Uani 1 1 d D . . . .
H40G H -0.252455 1.590384 0.441684 0.077 Uiso 1 1 calc R U . . .
H40H H -0.274942 1.539753 0.459769 0.077 Uiso 1 1 calc R U . . .
O501 O -0.4595(2) 1.08170(16) 0.31453(10) 0.0689(12) Uani 1 1 d D . . . .
C501 C -0.4586(3) 1.1144(2) 0.34238(18) 0.079(2) Uani 1 1 d D . . . .
H50A H -0.468839 1.095388 0.362500 0.094 Uiso 1 1 calc R U . . .
H50B H -0.490744 1.142203 0.337906 0.094 Uiso 1 1 calc R U . . .
C502 C -0.3927(4) 1.1351(3) 0.3474(2) 0.104(3) Uani 1 1 d D . . . .
H50C H -0.369946 1.122108 0.368662 0.124 Uiso 1 1 calc R U . . .
H50D H -0.394236 1.172822 0.348667 0.124 Uiso 1 1 calc R U . . .
C503 C -0.3571(4) 1.1190(4) 0.3184(2) 0.136(4) Uani 1 1 d D . . . .
H50E H -0.333832 1.147989 0.309207 0.163 Uiso 1 1 calc R U . . .
H50F H -0.325934 1.091134 0.324710 0.163 Uiso 1 1 calc R U . . .
C504 C -0.4114(4) 1.1016(3) 0.29491(16) 0.094(3) Uani 1 1 d D . . . .
H50G H -0.429480 1.130412 0.280891 0.113 Uiso 1 1 calc R U . . .
H50H H -0.396768 1.074879 0.279976 0.113 Uiso 1 1 calc R U . . .
O601 O -0.8026(3) 0.8806(2) 0.31746(15) 0.1099(19) Uani 1 1 d D . . . .
C601 C -0.8686(3) 0.8889(2) 0.29702(15) 0.0562(15) Uani 1 1 d D . . . .
H60A H -0.868059 0.875391 0.273980 0.067 Uiso 1 1 calc R U . . .
H60B H -0.903485 0.871512 0.307780 0.067 Uiso 1 1 calc R U . . .
C602 C -0.8788(2) 0.9425(2) 0.29628(15) 0.0499(14) Uani 1 1 d D . . . .
H60C H -0.894968 0.953449 0.273255 0.060 Uiso 1 1 calc R U . . .
H60D H -0.911824 0.951784 0.311442 0.060 Uiso 1 1 calc R U . . .
C603 C -0.8202(4) 0.9669(3) 0.3066(4) 0.200(7) Uani 1 1 d D . . . .
H60E H -0.809181 0.990630 0.288764 0.241 Uiso 1 1 calc R U . . .
H60F H -0.824818 0.987149 0.327030 0.241 Uiso 1 1 calc R U . . .
C604 C -0.7702(3) 0.9316(2) 0.31317(15) 0.0618(16) Uani 1 1 d D . . . .
H60G H -0.742360 0.940973 0.333873 0.074 Uiso 1 1 calc R U . . .
H60H H -0.742879 0.930266 0.294317 0.074 Uiso 1 1 calc R U . . .
O701 O -0.7761(3) 0.8557(3) 0.19252(16) 0.129(2) Uani 1 1 d D . . . .
C701 C -0.7430(4) 0.8695(3) 0.22369(16) 0.101(3) Uani 1 1 d D . . . .
H70G H -0.716410 0.840341 0.232851 0.121 Uiso 1 1 calc R U . . .
H70H H -0.775023 0.877566 0.239647 0.121 Uiso 1 1 calc R U . . .
C702 C -0.7019(5) 0.9127(4) 0.2205(2) 0.173(5) Uani 1 1 d D . . . .
H70I H -0.657739 0.906943 0.231918 0.208 Uiso 1 1 calc R U . . .
H70J H -0.720473 0.943987 0.229557 0.208 Uiso 1 1 calc R U . . .
C703 C -0.7017(4) 0.9154(4) 0.1828(2) 0.117(3) Uani 1 1 d D . . . .
H70K H -0.698730 0.951102 0.175137 0.141 Uiso 1 1 calc R U . . .
H70L H -0.665107 0.895577 0.175316 0.141 Uiso 1 1 calc R U . . .
C704 C -0.7645(4) 0.8926(3) 0.17043(18) 0.099(3) Uani 1 1 d D . . . .
H70M H -0.799273 0.918639 0.169153 0.118 Uiso 1 1 calc R U . . .
H70N H -0.762550 0.877875 0.147801 0.118 Uiso 1 1 calc R U . . .
O801 O 0.2305(3) 0.9097(3) 0.59928(19) 0.147(3) Uani 1 1 d D . . . .
C801 C 0.1687(3) 0.9327(2) 0.5825(2) 0.088(2) Uani 1 1 d D . . . .
H80A H 0.150434 0.958438 0.596949 0.106 Uiso 1 1 calc R U . . .
H80B H 0.175509 0.948382 0.560634 0.106 Uiso 1 1 calc R U . . .
C802 C 0.1272(4) 0.8867(3) 0.57821(19) 0.086(2) Uani 1 1 d D . . . .
H80C H 0.080535 0.895799 0.574795 0.103 Uiso 1 1 calc R U . . .
H80D H 0.138302 0.865635 0.559098 0.103 Uiso 1 1 calc R U . . .
C803 C 0.1434(5) 0.8600(4) 0.6105(2) 0.132(4) Uani 1 1 d D . . . .
H80E H 0.129887 0.879538 0.629770 0.159 Uiso 1 1 calc R U . . .
H80F H 0.124959 0.825146 0.610425 0.159 Uiso 1 1 calc R U . . .
C804 C 0.2135(5) 0.8597(4) 0.6099(3) 0.165(5) Uani 1 1 d D . . . .
H80G H 0.235639 0.852137 0.632431 0.198 Uiso 1 1 calc R U . . .
H80H H 0.226387 0.833652 0.593941 0.198 Uiso 1 1 calc R U . . .

loop_
_atom_site_aniso_label
_atom_site_aniso_U_11
_atom_site_aniso_U_22
_atom_site_aniso_U_33
_atom_site_aniso_U_23
_atom_site_aniso_U_13
_atom_site_aniso_U_12
Zn1 0.0231(3) 0.0225(3) 0.0107(2) -0.0001(2) 0.00417(19) 0.0009(2)
S1 0.0202(5) 0.0278(6) 0.0213(6) -0.0013(5) 0.0039(4) -0.0003(5)
S2 0.0256(6) 0.0387(7) 0.0122(5) -0.0035(5) 0.0029(4) -0.0012(5)
P1 0.0189(5) 0.0242(6) 0.0126(5) 0.0004(4) 0.0042(4) 0.0021(5)
P2 0.0308(6) 0.0213(6) 0.0131(5) 0.0013(5) 0.0059(5) 0.0009(5)
C1 0.020(2) 0.023(2) 0.013(2) 0.0007(17) 0.0010(16) 0.0010(17)
C2 0.020(2) 0.027(2) 0.010(2) -0.0022(17) 0.0002(16) 0.0017(18)
C3 0.022(2) 0.016(2) 0.014(2) 0.0023(17) 0.0022(17) -0.0001(17)
C4 0.025(2) 0.025(3) 0.019(2) -0.0037(19) 0.0081(18) 0.0001(19)
C5 0.029(2) 0.021(3) 0.038(3) 0.000(2) 0.012(2) 0.0058(19)
C6 0.029(3) 0.022(3) 0.037(3) 0.010(2) 0.010(2) 0.003(2)
C7 0.023(2) 0.028(3) 0.024(2) 0.007(2) 0.0095(19) 0.0018(19)
C8 0.015(2) 0.025(2) 0.017(2) 0.0000(18) -0.0020(17) -0.0001(17)
C9 0.020(2) 0.022(2) 0.013(2) -0.0027(17) -0.0007(17) 0.0010(17)
C10 0.024(2) 0.023(2) 0.013(2) -0.0009(17) -0.0027(17) 0.0015(18)
C11 0.033(3) 0.022(2) 0.023(2) 0.0001(19) 0.001(2) -0.002(2)
C12 0.029(3) 0.021(3) 0.038(3) -0.001(2) -0.005(2) 0.006(2)
C13 0.025(2) 0.023(3) 0.046(3) -0.005(2) 0.004(2) 0.007(2)
C14 0.025(2) 0.028(3) 0.024(2) 0.000(2) 0.0049(19) 0.0039(19)
C15 0.034(2) 0.023(2) 0.011(2) -0.0004(18) 0.0071(18) -0.0022(19)
C16 0.035(3) 0.045(3) 0.011(2) 0.004(2) -0.0001(19) -0.010(2)
C17 0.047(3) 0.041(3) 0.025(3) -0.010(2) 0.009(2) 0.001(2)
C18 0.018(2) 0.028(3) 0.022(2) 0.0032(19) 0.0049(18) 0.0044(18)
C19 0.022(2) 0.041(3) 0.026(3) 0.007(2) 0.0059(19) 0.001(2)
C20 0.023(2) 0.047(3) 0.024(3) 0.003(2) -0.0029(19) 0.000(2)
C21 0.025(2) 0.027(3) 0.022(2) 0.0003(19) 0.0047(19) -0.0011(19)
C22 0.018(2) 0.039(3) 0.018(2) -0.003(2) -0.0011(18) 0.0029(19)
C23 0.044(3) 0.033(3) 0.038(3) -0.004(2) -0.001(2) -0.008(2)
C24 0.072(4) 0.023(3) 0.023(3) 0.007(2) 0.015(3) 0.005(2)
C25 0.104(5) 0.035(3) 0.013(3) 0.007(2) -0.006(3) 0.007(3)
C26 0.091(5) 0.049(4) 0.050(4) 0.011(3) 0.051(3) 0.013(3)
C27 0.015(2) 0.031(3) 0.023(2) -0.0024(19) 0.0048(18) -0.0014(18)
C28 0.020(2) 0.035(3) 0.019(2) -0.001(2) 0.0030(18) 0.0033(19)
C29 0.020(2) 0.031(3) 0.032(3) -0.012(2) 0.0035(19) -0.0017(19)
C30 0.024(2) 0.029(3) 0.032(3) 0.002(2) 0.002(2) -0.003(2)
C31 0.026(2) 0.031(3) 0.022(2) 0.004(2) 0.0024(19) -0.002(2)
C32 0.020(2) 0.031(3) 0.024(2) -0.002(2) 0.0026(18) -0.0022(19)
C33 0.028(2) 0.044(3) 0.016(2) -0.003(2) 0.0051(19) 0.005(2)
C34 0.042(3) 0.029(3) 0.049(3) -0.002(2) 0.002(3) -0.004(2)
C35 0.039(3) 0.040(3) 0.017(2) -0.002(2) 0.003(2) 0.002(2)
C36 0.027(2) 0.041(3) 0.007(2) 0.0011(19) 0.0004(17) 0.002(2)
C37 0.034(3) 0.039(3) 0.010(2) 0.0003(19) 0.0025(19) 0.006(2)
C38 0.035(3) 0.033(3) 0.021(2) -0.002(2) 0.004(2) -0.003(2)
C39 0.031(3) 0.048(3) 0.016(2) -0.005(2) 0.003(2) 0.001(2)
C40 0.025(2) 0.049(3) 0.015(2) -0.004(2) 0.0025(19) 0.007(2)
C41 0.029(3) 0.038(3) 0.014(2) -0.003(2) -0.0010(19) 0.005(2)
C42 0.032(3) 0.037(3) 0.026(3) -0.002(2) 0.007(2) 0.002(2)
C43 0.041(3) 0.054(4) 0.040(3) -0.008(3) 0.014(2) -0.010(3)
C44 0.033(3) 0.046(3) 0.032(3) -0.005(2) -0.002(2) 0.008(2)
Zn10 0.0184(2) 0.0222(3) 0.0121(2) -0.0006(2) 0.00121(19) 0.0007(2)
S101 0.0199(5) 0.0341(7) 0.0213(6) -0.0056(5) 0.0050(4) -0.0013(5)
S102 0.0370(7) 0.0318(7) 0.0143(6) 0.0034(5) -0.0016(5) -0.0118(5)
P101 0.0212(6) 0.0275(6) 0.0096(5) 0.0011(5) 0.0007(4) 0.0019(5)
P102 0.0183(5) 0.0220(6) 0.0143(5) -0.0030(4) 0.0026(4) 0.0003(4)
C101 0.023(2) 0.017(2) 0.011(2) 0.0009(16) 0.0032(17) -0.0016(17)
C102 0.022(2) 0.017(2) 0.014(2) 0.0008(17) 0.0019(16) -0.0035(17)
C103 0.022(2) 0.019(2) 0.017(2) -0.0022(17) 0.0039(17) -0.0010(17)
C104 0.027(2) 0.031(3) 0.017(2) -0.0022(19) -0.0002(19) 0.005(2)
C105 0.025(2) 0.043(3) 0.029(3) -0.009(2) 0.010(2) 0.006(2)
C106 0.034(3) 0.054(3) 0.020(3) -0.010(2) 0.010(2) 0.002(2)
C107 0.029(3) 0.047(3) 0.017(2) -0.007(2) 0.0060(19) 0.004(2)
C108 0.023(2) 0.033(3) 0.015(2) -0.0011(19) 0.0033(18) 0.0031(19)
C109 0.023(2) 0.022(2) 0.014(2) 0.0032(18) 0.0010(17) 0.0067(18)
C110 0.021(2) 0.020(2) 0.016(2) -0.0028(17) 0.0035(17) 0.0021(17)
C111 0.029(2) 0.026(3) 0.026(2) -0.012(2) 0.0037(19) -0.001(2)
C112 0.016(2) 0.039(3) 0.034(3) -0.011(2) 0.0049(19) 0.008(2)
C113 0.018(2) 0.034(3) 0.028(3) -0.008(2) 0.0012(19) 0.0041(19)
C114 0.021(2) 0.031(3) 0.019(2) -0.0043(19) -0.0004(18) -0.0005(19)
C115 0.022(2) 0.028(2) 0.015(2) -0.0014(18) 0.0038(17) 0.0024(18)
C116 0.039(3) 0.027(3) 0.025(3) 0.002(2) -0.001(2) -0.005(2)
C117 0.028(3) 0.036(3) 0.026(3) -0.004(2) 0.003(2) 0.002(2)
C118 0.039(3) 0.044(3) 0.023(3) 0.014(2) -0.002(2) -0.001(2)
C119 0.063(5) 0.088(6) 0.102(6) 0.058(5) 0.007(4) 0.021(4)
C120 0.101(5) 0.060(4) 0.054(4) 0.036(3) -0.028(4) -0.041(4)
C121 0.027(2) 0.025(3) 0.020(2) -0.0053(19) 0.0019(18) 0.0053(19)
C122 0.051(3) 0.038(3) 0.016(2) -0.008(2) 0.011(2) 0.000(2)
C123 0.030(3) 0.059(4) 0.021(3) -0.021(2) -0.004(2) 0.001(2)
C124 0.024(2) 0.022(2) 0.026(2) 0.0000(19) 0.0068(19) -0.0010(18)
C125 0.049(3) 0.027(3) 0.061(4) 0.009(3) 0.024(3) 0.005(2)
C126 0.055(3) 0.029(3) 0.026(3) 0.007(2) 0.011(2) -0.008(2)
C127 0.014(2) 0.027(2) 0.022(2) -0.0023(19) 0.0017(17) 0.0036(18)
C128 0.017(2) 0.025(2) 0.028(2) -0.0025(19) 0.0043(18) 0.0022(18)
C129 0.029(2) 0.034(3) 0.018(2) 0.001(2) 0.0052(19) 0.002(2)
C130 0.025(2) 0.032(3) 0.027(3) -0.011(2) 0.0037(19) 0.001(2)
C131 0.031(3) 0.028(3) 0.031(3) -0.003(2) 0.009(2) -0.004(2)
C132 0.020(2) 0.028(3) 0.023(2) -0.0011(19) 0.0062(18) 0.0025(19)
C133 0.036(3) 0.032(3) 0.030(3) 0.003(2) -0.003(2) -0.003(2)
C134 0.049(3) 0.044(3) 0.032(3) -0.012(2) 0.007(2) -0.012(3)
C135 0.030(3) 0.043(3) 0.027(3) 0.003(2) 0.007(2) -0.004(2)
C136 0.039(3) 0.028(3) 0.011(2) 0.0065(19) -0.0089(19) -0.004(2)
C137 0.044(3) 0.027(3) 0.022(2) 0.008(2) -0.011(2) 0.000(2)
C138 0.060(4) 0.026(3) 0.022(3) 0.004(2) -0.007(2) 0.006(2)
C139 0.050(3) 0.033(3) 0.022(3) 0.013(2) -0.016(2) -0.016(2)
C140 0.043(3) 0.033(3) 0.021(2) 0.010(2) -0.002(2) -0.011(2)
C141 0.036(3) 0.038(3) 0.014(2) 0.012(2) -0.004(2) -0.014(2)
C142 0.049(3) 0.043(3) 0.034(3) -0.002(2) 0.000(2) 0.005(3)
C143 0.077(4) 0.037(3) 0.034(3) 0.002(2) -0.013(3) -0.018(3)
C144 0.038(3) 0.046(3) 0.031(3) 0.004(2) 0.000(2) -0.007(2)
Zn15 0.0233(3) 0.0229(3) 0.0113(2) 0.0002(2) 0.00568(19) 0.0001(2)
S151 0.0221(6) 0.0261(6) 0.0221(6) 0.0000(5) 0.0039(4) -0.0004(5)
S152 0.0255(6) 0.0384(7) 0.0112(5) 0.0020(5) 0.0039(4) 0.0025(5)
P151 0.0213(6) 0.0240(6) 0.0103(5) -0.0013(4) 0.0048(4) -0.0010(5)
P152 0.0263(6) 0.0206(6) 0.0174(6) 0.0002(5) 0.0082(5) 0.0000(5)
C151 0.019(2) 0.025(2) 0.009(2) 0.0003(17) 0.0034(16) 0.0000(17)
C152 0.015(2) 0.027(2) 0.011(2) -0.0016(17) -0.0029(16) 0.0002(17)
C153 0.019(2) 0.023(2) 0.014(2) -0.0003(17) 0.0022(17) 0.0014(17)
C154 0.022(2) 0.024(2) 0.019(2) 0.0028(18) 0.0079(18) -0.0002(18)
C155 0.030(3) 0.026(3) 0.032(3) 0.005(2) 0.008(2) 0.000(2)
C156 0.028(2) 0.025(3) 0.032(3) -0.005(2) 0.009(2) -0.0007(19)
C157 0.022(2) 0.027(3) 0.018(2) -0.0012(19) 0.0049(18) 0.0036(18)
C158 0.017(2) 0.027(2) 0.015(2) 0.0015(18) 0.0032(17) -0.0002(18)
C159 0.027(2) 0.020(2) 0.013(2) -0.0006(17) 0.0041(17) -0.0022(18)
C160 0.024(2) 0.023(2) 0.013(2) 0.0006(18) 0.0034(17) -0.0004(18)
C161 0.029(2) 0.023(3) 0.025(2) -0.0065(19) 0.0054(19) 0.0013(19)
C162 0.038(3) 0.021(3) 0.038(3) -0.003(2) 0.009(2) -0.006(2)
C163 0.031(3) 0.033(3) 0.039(3) 0.001(2) 0.018(2) -0.007(2)
C164 0.029(2) 0.026(3) 0.024(2) -0.0033(19) 0.0086(19) -0.0003(19)
C165 0.040(3) 0.031(3) 0.009(2) -0.0005(18) 0.0053(19) 0.003(2)
C166 0.044(3) 0.045(3) 0.020(3) -0.003(2) -0.004(2) 0.012(2)
C167 0.070(4) 0.045(3) 0.017(3) 0.010(2) 0.010(2) -0.002(3)
C168 0.021(2) 0.031(3) 0.025(2) -0.005(2) 0.0093(19) -0.0037(19)
C169 0.027(3) 0.056(3) 0.023(3) -0.007(2) 0.001(2) 0.007(2)
C170 0.025(2) 0.037(3) 0.027(3) -0.009(2) 0.010(2) 0.001(2)
C171 0.024(2) 0.029(3) 0.026(2) 0.001(2) 0.0077(19) 0.0007(19)
C172 0.024(2) 0.034(3) 0.024(2) 0.001(2) 0.0013(19) 0.000(2)
C173 0.039(3) 0.033(3) 0.037(3) 0.004(2) 0.003(2) 0.006(2)
C174 0.046(3) 0.021(3) 0.025(3) -0.003(2) 0.012(2) -0.002(2)
C175 0.060(4) 0.043(3) 0.041(3) -0.006(3) 0.036(3) -0.002(3)
C176 0.067(4) 0.036(3) 0.016(2) -0.010(2) 0.008(2) -0.002(3)
C177 0.017(2) 0.027(2) 0.021(2) -0.0016(19) 0.0044(17) -0.0027(18)
C178 0.019(2) 0.034(3) 0.021(2) 0.001(2) 0.0044(18) -0.0050(19)
C179 0.026(2) 0.037(3) 0.027(3) 0.009(2) 0.004(2) -0.004(2)
C180 0.024(2) 0.031(3) 0.031(3) 0.001(2) 0.002(2) -0.002(2)
C181 0.026(2) 0.033(3) 0.018(2) -0.006(2) -0.0043(18) 0.002(2)
C182 0.023(2) 0.031(3) 0.018(2) -0.0004(19) 0.0017(18) -0.0005(19)
C183 0.032(3) 0.042(3) 0.020(2) 0.004(2) 0.006(2) -0.008(2)
C184 0.043(3) 0.031(3) 0.045(3) 0.004(2) 0.002(2) -0.004(2)
C185 0.041(3) 0.035(3) 0.018(2) -0.003(2) 0.003(2) 0.000(2)
C186 0.031(3) 0.035(3) 0.007(2) 0.0020(18) 0.0024(18) 0.006(2)
C187 0.029(2) 0.044(3) 0.007(2) 0.0031(19) 0.0041(18) 0.001(2)
C188 0.031(3) 0.049(3) 0.020(3) 0.006(2) 0.008(2) 0.003(2)
C189 0.034(3) 0.061(4) 0.017(2) 0.007(2) 0.010(2) 0.008(3)
C190 0.048(3) 0.033(3) 0.023(3) 0.002(2) 0.007(2) 0.011(2)
C191 0.035(3) 0.038(3) 0.008(2) -0.0007(19) 0.0049(18) 0.005(2)
C192 0.030(3) 0.043(3) 0.026(3) 0.002(2) 0.001(2) -0.005(2)
C193 0.045(3) 0.074(4) 0.037(3) 0.010(3) 0.018(3) 0.022(3)
C194 0.042(3) 0.031(3) 0.030(3) 0.000(2) 0.004(2) -0.002(2)
Zn51 0.0179(2) 0.0279(3) 0.0116(2) -0.0023(2) 0.00190(19) 0.0022(2)
S51 0.0194(5) 0.0409(7) 0.0201(6) -0.0030(5) 0.0050(4) 0.0008(5)
S52 0.0320(6) 0.0354(7) 0.0123(5) -0.0009(5) 0.0021(5) -0.0060(5)
P51 0.0194(6) 0.0293(7) 0.0104(5) 0.0006(5) 0.0011(4) 0.0027(5)
P52 0.0192(6) 0.0262(6) 0.0166(6) -0.0045(5) 0.0042(4) 0.0003(5)
C5CA 0.034(3) 0.024(2) 0.011(2) 0.0031(18) 0.0050(18) 0.0013(19)
C51 0.022(2) 0.021(2) 0.016(2) -0.0022(17) 0.0019(17) -0.0034(18)
C52 0.020(2) 0.024(2) 0.010(2) -0.0033(17) 0.0034(16) -0.0017(17)
C53 0.021(2) 0.023(2) 0.019(2) 0.0012(18) 0.0028(18) 0.0010(18)
C54 0.024(2) 0.031(3) 0.018(2) -0.0013(19) 0.0000(18) 0.0061(19)
C55 0.027(2) 0.037(3) 0.025(3) -0.005(2) 0.008(2) 0.005(2)
C56 0.032(3) 0.038(3) 0.017(2) -0.005(2) 0.008(2) 0.007(2)
C57 0.029(2) 0.034(3) 0.013(2) 0.0015(19) 0.0023(18) 0.002(2)
C58 0.020(2) 0.026(2) 0.011(2) -0.0011(17) 0.0030(17) 0.0012(17)
C59 0.021(2) 0.022(2) 0.013(2) 0.0022(17) 0.0032(17) 0.0058(17)
C60 0.018(2) 0.024(2) 0.022(2) -0.0008(19) 0.0043(18) 0.0014(18)
C61 0.025(2) 0.033(3) 0.030(3) -0.015(2) 0.006(2) 0.001(2)
C62 0.022(2) 0.036(3) 0.040(3) -0.011(2) 0.008(2) 0.009(2)
C63 0.023(2) 0.035(3) 0.026(3) -0.005(2) 0.0056(19) -0.001(2)
C64 0.022(2) 0.029(3) 0.015(2) -0.0022(18) 0.0003(17) 0.0010(18)
C65 0.022(2) 0.032(3) 0.016(2) 0.0007(19) 0.0012(18) -0.0007(19)
C66 0.034(3) 0.035(3) 0.021(2) 0.004(2) -0.001(2) -0.004(2)
C67 0.030(3) 0.043(3) 0.019(2) -0.007(2) 0.0034(19) 0.001(2)
C71 0.027(2) 0.026(3) 0.024(2) -0.0084(19) 0.0024(19) 0.0022(19)
C72 0.062(4) 0.045(3) 0.017(2) -0.008(2) 0.014(2) -0.005(3)
C73 0.027(3) 0.045(3) 0.031(3) -0.015(2) -0.003(2) 0.003(2)
C74 0.027(2) 0.029(3) 0.028(3) 0.000(2) 0.003(2) -0.001(2)
C75 0.061(4) 0.040(3) 0.025(3) 0.005(2) 0.015(2) 0.005(3)
C76 0.058(4) 0.029(3) 0.050(3) 0.000(2) 0.022(3) 0.005(3)
C77 0.015(2) 0.030(3) 0.024(2) 0.0011(19) 0.0080(18) 0.0003(18)
C78 0.019(2) 0.025(2) 0.020(2) -0.0025(18) 0.0026(17) 0.0031(18)
C79 0.023(2) 0.037(3) 0.025(3) -0.001(2) 0.0033(19) 0.004(2)
C80 0.023(2) 0.030(3) 0.038(3) -0.012(2) 0.007(2) 0.000(2)
C81 0.026(2) 0.020(3) 0.046(3) 0.001(2) 0.010(2) -0.0030(19)
C82 0.018(2) 0.031(3) 0.028(3) 0.006(2) 0.0077(19) 0.0074(19)
C83 0.032(3) 0.033(3) 0.024(2) 0.003(2) 0.001(2) -0.005(2)
C84 0.046(3) 0.044(3) 0.058(4) -0.022(3) 0.007(3) -0.011(3)
C85 0.028(3) 0.046(3) 0.044(3) 0.020(3) 0.005(2) 0.002(2)
C86 0.025(2) 0.030(3) 0.008(2) 0.0031(18) 0.0016(17) 0.0019(19)
C87 0.029(2) 0.028(3) 0.018(2) 0.0063(19) 0.0001(19) 0.005(2)
C88 0.038(3) 0.026(3) 0.023(2) 0.001(2) 0.002(2) 0.008(2)
C89 0.036(3) 0.018(2) 0.020(2) 0.0051(18) -0.002(2) -0.0007(19)
C90 0.024(2) 0.025(3) 0.021(2) 0.0040(19) 0.0049(18) -0.0006(19)
C91 0.031(3) 0.043(3) 0.040(3) -0.005(2) 0.002(2) 0.007(2)
C92 0.043(3) 0.026(3) 0.047(3) -0.005(2) 0.000(2) -0.004(2)
C93 0.027(2) 0.034(3) 0.023(2) -0.002(2) 0.0073(19) 0.002(2)
C68A 0.030(4) 0.029(5) 0.011(6) 0.000(4) 0.001(4) 0.004(3)
C69A 0.044(6) 0.037(6) 0.047(8) 0.019(5) -0.009(5) 0.006(5)
C70A 0.038(4) 0.059(8) 0.056(8) 0.028(6) 0.011(5) 0.019(4)
C68B 0.035(5) 0.026(7) 0.010(7) -0.001(6) 0.004(4) 0.006(5)
C69B 0.038(6) 0.017(7) 0.031(8) 0.005(5) 0.008(5) 0.006(5)
C70B 0.033(6) 0.037(8) 0.043(9) 0.014(7) -0.007(6) 0.010(6)
O201 0.0317(18) 0.041(2) 0.0292(18) -0.0035(15) 0.0077(14) 0.0014(15)
C201 0.035(3) 0.047(3) 0.031(3) 0.002(2) 0.002(2) 0.001(2)
C202 0.054(3) 0.046(3) 0.029(3) -0.008(2) 0.004(2) 0.004(2)
C203 0.036(3) 0.046(3) 0.036(3) -0.004(2) 0.015(2) 0.002(2)
C204 0.033(3) 0.042(3) 0.046(3) -0.008(2) 0.007(2) -0.002(2)
O301 0.119(4) 0.040(3) 0.061(3) 0.000(2) 0.013(3) -0.018(2)
C301 0.108(5) 0.029(3) 0.050(4) -0.001(3) 0.009(3) -0.004(3)
C302 0.078(4) 0.061(4) 0.064(4) -0.021(3) 0.019(3) 0.010(3)
C303 0.100(5) 0.065(5) 0.067(4) -0.004(4) 0.000(4) 0.031(4)
C304 0.123(5) 0.046(4) 0.052(4) 0.000(3) 0.025(4) 0.007(4)
O401 0.089(4) 0.112(5) 0.146(6) -0.039(4) -0.014(4) 0.009(3)
C401 0.056(4) 0.082(5) 0.069(4) 0.024(3) 0.031(3) 0.027(3)
C402 0.113(5) 0.060(4) 0.041(4) -0.007(3) 0.007(4) -0.003(4)
C403 0.051(4) 0.088(5) 0.054(4) -0.017(4) -0.004(3) 0.011(3)
C404 0.064(4) 0.074(5) 0.054(4) -0.006(3) 0.001(3) -0.016(3)
O501 0.094(3) 0.060(3) 0.054(3) 0.000(2) 0.014(2) -0.011(2)
C501 0.109(5) 0.042(4) 0.087(5) -0.014(3) 0.017(4) 0.008(4)
C502 0.144(7) 0.083(6) 0.090(6) -0.024(4) 0.042(5) -0.064(5)
C503 0.120(7) 0.163(10) 0.133(8) -0.033(7) 0.051(6) -0.070(7)
C504 0.130(7) 0.106(6) 0.047(4) 0.027(4) 0.020(4) -0.047(5)
O601 0.086(4) 0.116(4) 0.124(5) 0.020(4) -0.002(3) -0.006(3)
C601 0.046(3) 0.070(4) 0.052(4) -0.001(3) 0.002(3) -0.003(3)
C602 0.033(3) 0.052(3) 0.063(4) 0.013(3) -0.001(3) 0.005(3)
C603 0.063(5) 0.069(6) 0.45(2) 0.056(9) -0.058(8) -0.019(4)
C604 0.057(4) 0.085(5) 0.042(4) 0.000(3) 0.001(3) -0.014(3)
O701 0.086(4) 0.199(7) 0.100(4) 0.042(4) -0.005(3) -0.022(4)
C701 0.140(8) 0.135(7) 0.031(4) 0.002(4) 0.022(4) -0.030(6)
C702 0.180(11) 0.162(10) 0.148(7) 0.082(8) -0.119(7) -0.067(8)
C703 0.114(7) 0.117(7) 0.138(7) -0.015(6) 0.088(6) -0.045(6)
C704 0.144(7) 0.086(6) 0.063(5) 0.010(4) -0.002(5) -0.011(5)
O801 0.123(5) 0.147(6) 0.166(7) 0.022(5) -0.017(5) -0.041(4)
C801 0.087(5) 0.060(4) 0.128(7) 0.006(4) 0.063(5) -0.006(4)
C802 0.091(5) 0.076(5) 0.091(5) -0.005(4) 0.013(4) -0.004(4)
C803 0.148(7) 0.140(9) 0.096(7) 0.016(6) -0.052(6) -0.057(7)
C804 0.161(8) 0.173(10) 0.174(11) 0.097(9) 0.076(8) 0.008(8)

loop_
_atom_type_symbol
_atom_type_description
_atom_type_scat_dispersion_real
_atom_type_scat_dispersion_imag
_atom_type_scat_source
C C 0.0033 0.0016 'International Tables Vol C Tables 4.2.6.8 and 6.1.1.4'
H H 0.0000 0.0000 'International Tables Vol C Tables 4.2.6.8 and 6.1.1.4'
O O 0.0106 0.0060 'International Tables Vol C Tables 4.2.6.8 and 6.1.1.4'
P P 0.1023 0.0942 'International Tables Vol C Tables 4.2.6.8 and 6.1.1.4'
S S 0.1246 0.1234 'International Tables Vol C Tables 4.2.6.8 and 6.1.1.4'
Zn Zn 0.2839 1.4301 'International Tables Vol C Tables 4.2.6.8 and 6.1.1.4'

loop_
_geom_angle_atom_site_label_1
_geom_angle_atom_site_label_2
_geom_angle_atom_site_label_3
_geom_angle
_geom_angle_site_symmetry_1
_geom_angle_site_symmetry_3
_geom_angle_publ_flag
S1 Zn1 P2 97.06(4) . . ?
S2 Zn1 S1 112.09(4) . . ?
S2 Zn1 P2 113.86(4) . . ?
C2 Zn1 S1 121.59(12) . . ?
C2 Zn1 S2 114.67(12) . . ?
C2 Zn1 P2 94.34(12) . . ?
C27 S1 Zn1 104.87(14) . . ?
C36 S2 Zn1 106.22(14) . . ?
C8 P1 C1 94.09(19) . . ?
C8 P1 C15 107.72(19) . . ?
C8 P1 C18 108.7(2) . . ?
C15 P1 C1 116.81(19) . . ?
C15 P1 C18 110.82(19) . . ?
C18 P1 C1 116.76(19) . . ?
C10 P2 Zn1 108.28(14) . . ?
C10 P2 C21 103.56(19) . . ?
C10 P2 C24 107.3(2) . . ?
C21 P2 Zn1 113.79(14) . . ?
C24 P2 Zn1 118.44(16) . . ?
C24 P2 C21 104.4(2) . . ?
C2 C1 P1 108.4(3) . . ?
C2 C1 C9 130.9(4) . . ?
C9 C1 P1 120.5(3) . . ?
C1 C2 Zn1 128.0(3) . . ?
C1 C2 C3 113.7(4) . . ?
C3 C2 Zn1 118.2(3) . . ?
C4 C3 C2 125.2(4) . . ?
C4 C3 C8 118.6(4) . . ?
C8 C3 C2 116.1(3) . . ?
C3 C4 H4 120.3 . . ?
C5 C4 C3 119.5(4) . . ?
C5 C4 H4 120.3 . . ?
C4 C5 H5 119.5 . . ?
C6 C5 C4 121.0(4) . . ?
C6 C5 H5 119.5 . . ?
C5 C6 H6 119.5 . . ?
C5 C6 C7 120.9(4) . . ?
C7 C6 H6 119.5 . . ?
C6 C7 H7 121.1 . . ?
C8 C7 C6 117.7(4) . . ?
C8 C7 H7 121.1 . . ?
C3 C8 P1 107.3(3) . . ?
C7 C8 P1 130.5(3) . . ?
C7 C8 C3 122.2(4) . . ?
C10 C9 C1 126.4(4) . . ?
C14 C9 C1 117.5(4) . . ?
C14 C9 C10 116.1(4) . . ?
C9 C10 P2 124.1(3) . . ?
C11 C10 P2 116.7(3) . . ?
C11 C10 C9 119.1(4) . . ?
C10 C11 H11 118.7 . . ?
C12 C11 C10 122.5(4) . . ?
C12 C11 H11 118.7 . . ?
C11 C12 H12 120.7 . . ?
C13 C12 C11 118.6(4) . . ?
C13 C12 H12 120.7 . . ?
C12 C13 H13 120.0 . . ?
C14 C13 C12 120.0(4) . . ?
C14 C13 H13 120.0 . . ?
C9 C14 H14 118.2 . . ?
C13 C14 C9 123.5(4) . . ?
C13 C14 H14 118.2 . . ?
P1 C15 H15 106.5 . . ?
C16 C15 P1 109.4(3) . . ?
C16 C15 H15 106.5 . . ?
C16 C15 C17 112.3(4) . . ?
C17 C15 P1 115.0(3) . . ?
C17 C15 H15 106.5 . . ?
C15 C16 H16A 109.5 . . ?
C15 C16 H16B 109.5 . . ?
C15 C16 H16C 109.5 . . ?
H16A C16 H16B 109.5 . . ?
H16A C16 H16C 109.5 . . ?
H16B C16 H16C 109.5 . . ?
C15 C17 H17A 109.5 . . ?
C15 C17 H17B 109.5 . . ?
C15 C17 H17C 109.5 . . ?
H17A C17 H17B 109.5 . . ?
H17A C17 H17C 109.5 . . ?
H17B C17 H17C 109.5 . . ?
P1 C18 H18 107.8 . . ?
C19 C18 P1 111.0(3) . . ?
C19 C18 H18 107.8 . . ?
C20 C18 P1 110.8(3) . . ?
C20 C18 H18 107.8 . . ?
C20 C18 C19 111.4(4) . . ?
C18 C19 H19A 109.5 . . ?
C18 C19 H19B 109.5 . . ?
C18 C19 H19C 109.5 . . ?
H19A C19 H19B 109.5 . . ?
H19A C19 H19C 109.5 . . ?
H19B C19 H19C 109.5 . . ?
C18 C20 H20A 109.5 . . ?
C18 C20 H20B 109.5 . . ?
C18 C20 H20C 109.5 . . ?
H20A C20 H20B 109.5 . . ?
H20A C20 H20C 109.5 . . ?
H20B C20 H20C 109.5 . . ?
P2 C21 H21 107.1 . . ?
C22 C21 P2 109.8(3) . . ?
C22 C21 H21 107.1 . . ?
C23 C21 P2 114.8(3) . . ?
C23 C21 H21 107.1 . . ?
C23 C21 C22 110.4(4) . . ?
C21 C22 H22A 109.5 . . ?
C21 C22 H22B 109.5 . . ?
C21 C22 H22C 109.5 . . ?
H22A C22 H22B 109.5 . . ?
H22A C22 H22C 109.5 . . ?
H22B C22 H22C 109.5 . . ?
C21 C23 H23A 109.5 . . ?
C21 C23 H23B 109.5 . . ?
C21 C23 H23C 109.5 . . ?
H23A C23 H23B 109.5 . . ?
H23A C23 H23C 109.5 . . ?
H23B C23 H23C 109.5 . . ?
P2 C24 H24 109.0 . . ?
C25 C24 P2 110.7(4) . . ?
C25 C24 H24 109.0 . . ?
C25 C24 C26 111.2(4) . . ?
C26 C24 P2 107.8(3) . . ?
C26 C24 H24 109.0 . . ?
C24 C25 H25A 109.5 . . ?
C24 C25 H25B 109.5 . . ?
C24 C25 H25C 109.5 . . ?
H25A C25 H25B 109.5 . . ?
H25A C25 H25C 109.5 . . ?
H25B C25 H25C 109.5 . . ?
C24 C26 H26A 109.5 . . ?
C24 C26 H26B 109.5 . . ?
C24 C26 H26C 109.5 . . ?
H26A C26 H26B 109.5 . . ?
H26A C26 H26C 109.5 . . ?
H26B C26 H26C 109.5 . . ?
C28 C27 S1 120.3(3) . . ?
C32 C27 S1 120.4(3) . . ?
C32 C27 C28 119.2(4) . . ?
C27 C28 C33 121.5(4) . . ?
C29 C28 C27 118.7(4) . . ?
C29 C28 C33 119.8(4) . . ?
C28 C29 H29 118.6 . . ?
C30 C29 C28 122.8(4) . . ?
C30 C29 H29 118.6 . . ?
C29 C30 C34 121.1(4) . . ?
C31 C30 C29 117.1(4) . . ?
C31 C30 C34 121.8(4) . . ?
C30 C31 H31 118.6 . . ?
C30 C31 C32 122.8(4) . . ?
C32 C31 H31 118.6 . . ?
C27 C32 C35 120.9(4) . . ?
C31 C32 C27 119.3(4) . . ?
C31 C32 C35 119.7(4) . . ?
C28 C33 H33A 109.5 . . ?
C28 C33 H33B 109.5 . . ?
C28 C33 H33C 109.5 . . ?
H33A C33 H33B 109.5 . . ?
H33A C33 H33C 109.5 . . ?
H33B C33 H33C 109.5 . . ?
C30 C34 H34A 109.5 . . ?
C30 C34 H34B 109.5 . . ?
C30 C34 H34C 109.5 . . ?
H34A C34 H34B 109.5 . . ?
H34A C34 H34C 109.5 . . ?
H34B C34 H34C 109.5 . . ?
C32 C35 H35A 109.5 . . ?
C32 C35 H35B 109.5 . . ?
C32 C35 H35C 109.5 . . ?
H35A C35 H35B 109.5 . . ?
H35A C35 H35C 109.5 . . ?
H35B C35 H35C 109.5 . . ?
C37 C36 S2 120.1(3) . . ?
C37 C36 C41 119.6(4) . . ?
C41 C36 S2 120.2(4) . . ?
C36 C37 C38 119.4(4) . . ?
C36 C37 C42 121.5(4) . . ?
C38 C37 C42 119.0(4) . . ?
C37 C38 H38 119.1 . . ?
C39 C38 C37 121.7(4) . . ?
C39 C38 H38 119.1 . . ?
C38 C39 C43 120.6(5) . . ?
C40 C39 C38 117.9(4) . . ?
C40 C39 C43 121.5(4) . . ?
C39 C40 H40 118.6 . . ?
C39 C40 C41 122.9(4) . . ?
C41 C40 H40 118.6 . . ?
C36 C41 C44 121.0(4) . . ?
C40 C41 C36 118.5(4) . . ?
C40 C41 C44 120.4(4) . . ?
C37 C42 H42A 109.5 . . ?
C37 C42 H42B 109.5 . . ?
C37 C42 H42C 109.5 . . ?
H42A C42 H42B 109.5 . . ?
H42A C42 H42C 109.5 . . ?
H42B C42 H42C 109.5 . . ?
C39 C43 H43A 109.5 . . ?
C39 C43 H43B 109.5 . . ?
C39 C43 H43C 109.5 . . ?
H43A C43 H43B 109.5 . . ?
H43A C43 H43C 109.5 . . ?
H43B C43 H43C 109.5 . . ?
C41 C44 H44A 109.5 . . ?
C41 C44 H44B 109.5 . . ?
C41 C44 H44C 109.5 . . ?
H44A C44 H44B 109.5 . . ?
H44A C44 H44C 109.5 . . ?
H44B C44 H44C 109.5 . . ?
S101 Zn10 P102 108.20(5) . . ?
S102 Zn10 S101 121.09(5) . . ?
S102 Zn10 P102 106.44(5) . . ?
C102 Zn10 S101 109.81(12) . . ?
C102 Zn10 S102 114.13(12) . . ?
C102 Zn10 P102 93.25(12) . . ?
C127 S101 Zn10 115.02(14) . . ?
C136 S102 Zn10 105.41(14) . . ?
C101 P101 C118 117.8(2) . . ?
C108 P101 C101 93.13(19) . . ?
C108 P101 C115 110.0(2) . . ?
C108 P101 C118 110.0(2) . . ?
C115 P101 C101 116.14(18) . . ?
C115 P101 C118 108.6(2) . . ?
C110 P102 Zn10 103.69(13) . . ?
C110 P102 C121 106.43(19) . . ?
C110 P102 C124 105.15(19) . . ?
C121 P102 Zn10 120.33(14) . . ?
C121 P102 C124 103.2(2) . . ?
C124 P102 Zn10 116.79(14) . . ?
C102 C101 P101 109.9(3) . . ?
C102 C101 C109 130.2(4) . . ?
C109 C101 P101 119.9(3) . . ?
C101 C102 Zn10 123.9(3) . . ?
C101 C102 C103 112.9(3) . . ?
C103 C102 Zn10 123.1(3) . . ?
C104 C103 C102 126.1(4) . . ?
C104 C103 C108 118.2(4) . . ?
C108 C103 C102 115.6(4) . . ?
C103 C104 H104 120.0 . . ?
C103 C104 C105 120.0(4) . . ?
C105 C104 H104 120.0 . . ?
C104 C105 H105 119.7 . . ?
C106 C105 C104 120.6(4) . . ?
C106 C105 H105 119.7 . . ?
C105 C106 H106 119.7 . . ?
C105 C106 C107 120.7(4) . . ?
C107 C106 H106 119.7 . . ?
C106 C107 H107 120.8 . . ?
C106 C107 C108 118.3(4) . . ?
C108 C107 H107 120.8 . . ?
C103 C108 P101 108.0(3) . . ?
C107 C108 P101 129.8(3) . . ?
C107 C108 C103 122.2(4) . . ?
C110 C109 C101 125.7(4) . . ?
C114 C109 C101 117.1(4) . . ?
C114 C109 C110 117.2(4) . . ?
C109 C110 P102 123.9(3) . . ?
C111 C110 P102 118.3(3) . . ?
C111 C110 C109 117.7(4) . . ?
C110 C111 H111 118.4 . . ?
C112 C111 C110 123.3(4) . . ?
C112 C111 H111 118.4 . . ?
C111 C112 H112 120.6 . . ?
C113 C112 C111 118.8(4) . . ?
C113 C112 H112 120.6 . . ?
C112 C113 H113 120.3 . . ?
C114 C113 C112 119.4(4) . . ?
C114 C113 H113 120.3 . . ?
C109 C114 H114 118.2 . . ?
C113 C114 C109 123.6(4) . . ?
C113 C114 H114 118.2 . . ?
P101 C115 H115 108.1 . . ?
C116 C115 P101 110.7(3) . . ?
C116 C115 H115 108.1 . . ?
C116 C115 C117 111.2(4) . . ?
C117 C115 P101 110.6(3) . . ?
C117 C115 H115 108.1 . . ?
C115 C116 H11A 109.5 . . ?
C115 C116 H11B 109.5 . . ?
C115 C116 H11C 109.5 . . ?
H11A C116 H11B 109.5 . . ?
H11A C116 H11C 109.5 . . ?
H11B C116 H11C 109.5 . . ?
C115 C117 H11D 109.5 . . ?
C115 C117 H11E 109.5 . . ?
C115 C117 H11F 109.5 . . ?
H11D C117 H11E 109.5 . . ?
H11D C117 H11F 109.5 . . ?
H11E C117 H11F 109.5 . . ?
P101 C118 H118 103.7 . . ?
C119 C118 P101 115.6(4) . . ?
C119 C118 H118 103.7 . . ?
C120 C118 P101 111.5(4) . . ?
C120 C118 H118 103.7 . . ?
C120 C118 C119 116.5(5) . . ?
C118 C119 H11G 109.5 . . ?
C118 C119 H11H 109.5 . . ?
C118 C119 H11I 109.5 . . ?
H11G C119 H11H 109.5 . . ?
H11G C119 H11I 109.5 . . ?
H11H C119 H11I 109.5 . . ?
C118 C120 H12A 109.5 . . ?
C118 C120 H12B 109.5 . . ?
C118 C120 H12C 109.5 . . ?
H12A C120 H12B 109.5 . . ?
H12A C120 H12C 109.5 . . ?
H12B C120 H12C 109.5 . . ?
P102 C121 H121 108.7 . . ?
C122 C121 P102 112.8(3) . . ?
C122 C121 H121 108.7 . . ?
C122 C121 C123 109.9(4) . . ?
C123 C121 P102 108.0(3) . . ?
C123 C121 H121 108.7 . . ?
C121 C122 H12D 109.5 . . ?
C121 C122 H12E 109.5 . . ?
C121 C122 H12F 109.5 . . ?
H12D C122 H12E 109.5 . . ?
H12D C122 H12F 109.5 . . ?
H12E C122 H12F 109.5 . . ?
C121 C123 H12G 109.5 . . ?
C121 C123 H12H 109.5 . . ?
C121 C123 H12I 109.5 . . ?
H12G C123 H12H 109.5 . . ?
H12G C123 H12I 109.5 . . ?
H12H C123 H12I 109.5 . . ?
P102 C124 H124 107.0 . . ?
C125 C124 P102 114.8(3) . . ?
C125 C124 H124 107.0 . . ?
C126 C124 P102 109.8(3) . . ?
C126 C124 H124 107.0 . . ?
C126 C124 C125 111.0(4) . . ?
C124 C125 H12J 109.5 . . ?
C124 C125 H12K 109.5 . . ?
C124 C125 H12L 109.5 . . ?
H12J C125 H12K 109.5 . . ?
H12J C125 H12L 109.5 . . ?
H12K C125 H12L 109.5 . . ?
C124 C126 H12M 109.5 . . ?
C124 C126 H12N 109.5 . . ?
C124 C126 H12O 109.5 . . ?
H12M C126 H12N 109.5 . . ?
H12M C126 H12O 109.5 . . ?
H12N C126 H12O 109.5 . . ?
C128 C127 S101 122.8(3) . . ?
C132 C127 S101 118.8(3) . . ?
C132 C127 C128 118.4(4) . . ?
C127 C128 C133 120.8(4) . . ?
C129 C128 C127 119.8(4) . . ?
C129 C128 C133 119.4(4) . . ?
C128 C129 H129 118.7 . . ?
C130 C129 C128 122.6(4) . . ?
C130 C129 H129 118.7 . . ?
C129 C130 C131 117.3(4) . . ?
C129 C130 C134 121.7(4) . . ?
C131 C130 C134 120.9(4) . . ?
C130 C131 H131 119.0 . . ?
C130 C131 C132 122.0(4) . . ?
C132 C131 H131 119.0 . . ?
C127 C132 C135 121.2(4) . . ?
C131 C132 C127 119.8(4) . . ?
C131 C132 C135 119.0(4) . . ?
C128 C133 H13A 109.5 . . ?
C128 C133 H13B 109.5 . . ?
C128 C133 H13C 109.5 . . ?
H13A C133 H13B 109.5 . . ?
H13A C133 H13C 109.5 . . ?
H13B C133 H13C 109.5 . . ?
C130 C134 H13D 109.5 . . ?
C130 C134 H13E 109.5 . . ?
C130 C134 H13F 109.5 . . ?
H13D C134 H13E 109.5 . . ?
H13D C134 H13F 109.5 . . ?
H13E C134 H13F 109.5 . . ?
C132 C135 H13G 109.5 . . ?
C132 C135 H13H 109.5 . . ?
C132 C135 H13I 109.5 . . ?
H13G C135 H13H 109.5 . . ?
H13G C135 H13I 109.5 . . ?
H13H C135 H13I 109.5 . . ?
C137 C136 S102 119.9(4) . . ?
C137 C136 C141 120.1(4) . . ?
C141 C136 S102 119.9(4) . . ?
C136 C137 C138 118.4(5) . . ?
C136 C137 C142 121.2(4) . . ?
C138 C137 C142 120.4(5) . . ?
C137 C138 H138 118.9 . . ?
C139 C138 C137 122.1(5) . . ?
C139 C138 H138 118.9 . . ?
C138 C139 C143 120.3(5) . . ?
C140 C139 C138 118.2(4) . . ?
C140 C139 C143 121.5(5) . . ?
C139 C140 H140 118.7 . . ?
C139 C140 C141 122.5(5) . . ?
C141 C140 H140 118.7 . . ?
C136 C141 C144 122.0(4) . . ?
C140 C141 C136 118.6(5) . . ?
C140 C141 C144 119.4(4) . . ?
C137 C142 H14A 109.5 . . ?
C137 C142 H14B 109.5 . . ?
C137 C142 H14C 109.5 . . ?
H14A C142 H14B 109.5 . . ?
H14A C142 H14C 109.5 . . ?
H14B C142 H14C 109.5 . . ?
C139 C143 H14D 109.5 . . ?
C139 C143 H14E 109.5 . . ?
C139 C143 H14F 109.5 . . ?
H14D C143 H14E 109.5 . . ?
H14D C143 H14F 109.5 . . ?
H14E C143 H14F 109.5 . . ?
C141 C144 H14G 109.5 . . ?
C141 C144 H14H 109.5 . . ?
C141 C144 H14I 109.5 . . ?
H14G C144 H14H 109.5 . . ?
H14G C144 H14I 109.5 . . ?
H14H C144 H14I 109.5 . . ?
S151 Zn15 P152 97.15(4) . . ?
S152 Zn15 S151 111.40(4) . . ?
S152 Zn15 P152 115.52(4) . . ?
C152 Zn15 S151 121.57(11) . . ?
C152 Zn15 S152 114.48(12) . . ?
C152 Zn15 P152 94.03(12) . . ?
C177 S151 Zn15 105.20(14) . . ?
C186 S152 Zn15 106.65(14) . . ?
C151 P151 C168 116.44(19) . . ?
C158 P151 C151 93.79(19) . . ?
C158 P151 C165 108.0(2) . . ?
C158 P151 C168 109.6(2) . . ?
C165 P151 C151 116.7(2) . . ?
C165 P151 C168 110.6(2) . . ?
C160 P152 Zn15 108.82(14) . . ?
C160 P152 C171 102.02(19) . . ?
C160 P152 C174 106.9(2) . . ?
C171 P152 Zn15 113.14(15) . . ?
C174 P152 Zn15 119.66(15) . . ?
C174 P152 C171 104.7(2) . . ?
C152 C151 P151 109.2(3) . . ?
C152 C151 C159 130.9(4) . . ?
C159 C151 P151 119.9(3) . . ?
C151 C152 Zn15 128.9(3) . . ?
C151 C152 C153 113.4(3) . . ?
C153 C152 Zn15 117.7(3) . . ?
C154 C153 C152 125.4(4) . . ?
C154 C153 C158 118.5(4) . . ?
C158 C153 C152 116.0(4) . . ?
C153 C154 H154 120.2 . . ?
C153 C154 C155 119.5(4) . . ?
C155 C154 H154 120.2 . . ?
C154 C155 H155 119.4 . . ?
C156 C155 C154 121.2(4) . . ?
C156 C155 H155 119.4 . . ?
C155 C156 H156 119.8 . . ?
C155 C156 C157 120.4(4) . . ?
C157 C156 H156 119.8 . . ?
C156 C157 H157 121.0 . . ?
C158 C157 C156 118.0(4) . . ?
C158 C157 H157 121.0 . . ?
C153 C158 P151 107.5(3) . . ?
C157 C158 P151 130.2(3) . . ?
C157 C158 C153 122.3(4) . . ?
C160 C159 C151 126.7(4) . . ?
C164 C159 C151 117.3(4) . . ?
C164 C159 C160 115.9(4) . . ?
C159 C160 P152 124.0(3) . . ?
C161 C160 P152 116.6(3) . . ?
C161 C160 C159 119.3(4) . . ?
C160 C161 H161 118.8 . . ?
C162 C161 C160 122.5(4) . . ?
C162 C161 H161 118.8 . . ?
C161 C162 H162 120.4 . . ?
C163 C162 C161 119.2(4) . . ?
C163 C162 H162 120.4 . . ?
C162 C163 H163 120.2 . . ?
C162 C163 C164 119.6(4) . . ?
C164 C163 H163 120.2 . . ?
C159 C164 H164 118.2 . . ?
C163 C164 C159 123.6(4) . . ?
C163 C164 H164 118.2 . . ?
P151 C165 H165 106.2 . . ?
C166 C165 P151 109.2(3) . . ?
C166 C165 H165 106.2 . . ?
C167 C165 P151 115.6(3) . . ?
C167 C165 H165 106.2 . . ?
C167 C165 C166 112.8(4) . . ?
C165 C166 H16D 109.5 . . ?
C165 C166 H16E 109.5 . . ?
C165 C166 H16F 109.5 . . ?
H16D C166 H16E 109.5 . . ?
H16D C166 H16F 109.5 . . ?
H16E C166 H16F 109.5 . . ?
C165 C167 H16G 109.5 . . ?
C165 C167 H16H 109.5 . . ?
C165 C167 H16I 109.5 . . ?
H16G C167 H16H 109.5 . . ?
H16G C167 H16I 109.5 . . ?
H16H C167 H16I 109.5 . . ?
P151 C168 H168 108.3 . . ?
C169 C168 P151 109.7(3) . . ?
C169 C168 H168 108.3 . . ?
C169 C168 C170 112.0(4) . . ?
C170 C168 P151 110.3(3) . . ?
C170 C168 H168 108.3 . . ?
C168 C169 H16J 109.5 . . ?
C168 C169 H16K 109.5 . . ?
C168 C169 H16L 109.5 . . ?
H16J C169 H16K 109.5 . . ?
H16J C169 H16L 109.5 . . ?
H16K C169 H16L 109.5 . . ?
C168 C170 H17D 109.5 . . ?
C168 C170 H17E 109.5 . . ?
C168 C170 H17F 109.5 . . ?
H17D C170 H17E 109.5 . . ?
H17D C170 H17F 109.5 . . ?
H17E C170 H17F 109.5 . . ?
P152 C171 H171 107.2 . . ?
C172 C171 P152 109.0(3) . . ?
C172 C171 H171 107.2 . . ?
C173 C171 P152 115.6(3) . . ?
C173 C171 H171 107.2 . . ?
C173 C171 C172 110.4(4) . . ?
C171 C172 H17G 109.5 . . ?
C171 C172 H17H 109.5 . . ?
C171 C172 H17I 109.5 . . ?
H17G C172 H17H 109.5 . . ?
H17G C172 H17I 109.5 . . ?
H17H C172 H17I 109.5 . . ?
C171 C173 H17J 109.5 . . ?
C171 C173 H17K 109.5 . . ?
C171 C173 H17L 109.5 . . ?
H17J C173 H17K 109.5 . . ?
H17J C173 H17L 109.5 . . ?
H17K C173 H17L 109.5 . . ?
P152 C174 H174 109.3 . . ?
C175 C174 P152 107.2(3) . . ?
C175 C174 H174 109.3 . . ?
C176 C174 P152 110.3(3) . . ?
C176 C174 H174 109.3 . . ?
C176 C174 C175 111.5(4) . . ?
C174 C175 H17M 109.5 . . ?
C174 C175 H17N 109.5 . . ?
C174 C175 H17O 109.5 . . ?
H17M C175 H17N 109.5 . . ?
H17M C175 H17O 109.5 . . ?
H17N C175 H17O 109.5 . . ?
C174 C176 H17P 109.5 . . ?
C174 C176 H17Q 109.5 . . ?
C174 C176 H17R 109.5 . . ?
H17P C176 H17Q 109.5 . . ?
H17P C176 H17R 109.5 . . ?
H17Q C176 H17R 109.5 . . ?
C178 C177 S151 120.9(3) . . ?
C182 C177 S151 120.4(3) . . ?
C182 C177 C178 118.7(4) . . ?
C177 C178 C183 120.6(4) . . ?
C179 C178 C177 119.3(4) . . ?
C179 C178 C183 120.1(4) . . ?
C178 C179 H179 118.6 . . ?
C180 C179 C178 122.7(4) . . ?
C180 C179 H179 118.6 . . ?
C179 C180 C181 116.8(4) . . ?
C179 C180 C184 121.5(4) . . ?
C181 C180 C184 121.6(4) . . ?
C180 C181 H181 118.5 . . ?
C182 C181 C180 123.1(4) . . ?
C182 C181 H181 118.5 . . ?
C177 C182 C185 120.8(4) . . ?
C181 C182 C177 119.3(4) . . ?
C181 C182 C185 119.8(4) . . ?
C178 C183 H18A 109.5 . . ?
C178 C183 H18B 109.5 . . ?
C178 C183 H18C 109.5 . . ?
H18A C183 H18B 109.5 . . ?
H18A C183 H18C 109.5 . . ?
H18B C183 H18C 109.5 . . ?
C180 C184 H18D 109.5 . . ?
C180 C184 H18E 109.5 . . ?
C180 C184 H18F 109.5 . . ?
H18D C184 H18E 109.5 . . ?
H18D C184 H18F 109.5 . . ?
H18E C184 H18F 109.5 . . ?
C182 C185 H18G 109.5 . . ?
C182 C185 H18H 109.5 . . ?
C182 C185 H18I 109.5 . . ?
H18G C185 H18H 109.5 . . ?
H18G C185 H18I 109.5 . . ?
H18H C185 H18I 109.5 . . ?
C187 C186 S152 120.6(3) . . ?
C191 C186 S152 120.5(3) . . ?
C191 C186 C187 118.8(4) . . ?
C186 C187 C192 120.9(4) . . ?
C188 C187 C186 119.3(4) . . ?
C188 C187 C192 119.8(4) . . ?
C187 C188 H188 118.9 . . ?
C189 C188 C187 122.3(5) . . ?
C189 C188 H188 118.9 . . ?
C188 C189 C190 118.2(4) . . ?
C188 C189 C193 121.1(5) . . ?
C190 C189 C193 120.7(5) . . ?
C189 C190 H190 118.9 . . ?
C189 C190 C191 122.2(5) . . ?
C191 C190 H190 118.9 . . ?
C186 C191 C194 121.0(4) . . ?
C190 C191 C186 119.2(4) . . ?
C190 C191 C194 119.7(4) . . ?
C187 C192 H19D 109.5 . . ?
C187 C192 H19E 109.5 . . ?
C187 C192 H19F 109.5 . . ?
H19D C192 H19E 109.5 . . ?
H19D C192 H19F 109.5 . . ?
H19E C192 H19F 109.5 . . ?
C189 C193 H19G 109.5 . . ?
C189 C193 H19H 109.5 . . ?
C189 C193 H19I 109.5 . . ?
H19G C193 H19H 109.5 . . ?
H19G C193 H19I 109.5 . . ?
H19H C193 H19I 109.5 . . ?
C191 C194 H19J 109.5 . . ?
C191 C194 H19K 109.5 . . ?
C191 C194 H19L 109.5 . . ?
H19J C194 H19K 109.5 . . ?
H19J C194 H19L 109.5 . . ?
H19K C194 H19L 109.5 . . ?
S51 Zn51 S52 121.50(5) . . ?
S51 Zn51 P52 109.92(5) . . ?
S52 Zn51 P52 103.39(5) . . ?
C52 Zn51 S51 110.86(11) . . ?
C52 Zn51 S52 114.21(12) . . ?
C52 Zn51 P52 92.50(12) . . ?
C77 S51 Zn51 109.46(13) . . ?
C86 S52 Zn51 104.25(14) . . ?
C51 P51 C65 115.60(18) . . ?
C51 P51 C68A 120.8(4) . . ?
C51 P51 C68B 106.2(5) . . ?
C58 P51 C51 93.71(18) . . ?
C58 P51 C65 109.2(2) . . ?
C58 P51 C68A 108.7(4) . . ?
C58 P51 C68B 116.4(5) . . ?
C65 P51 C68A 107.4(3) . . ?
C65 P51 C68B 114.2(5) . . ?
C60 P52 Zn51 102.97(14) . . ?
C60 P52 C71 106.20(19) . . ?
C60 P52 C74 105.6(2) . . ?
C71 P52 Zn51 120.44(15) . . ?
C74 P52 Zn51 117.37(15) . . ?
C74 P52 C71 102.9(2) . . ?
C86 C5CA C93 121.3(4) . . ?
C90 C5CA C86 119.4(4) . . ?
C90 C5CA C93 119.3(4) . . ?
C52 C51 P51 109.4(3) . . ?
C52 C51 C59 130.5(4) . . ?
C59 C51 P51 120.1(3) . . ?
C51 C52 Zn51 123.4(3) . . ?
C51 C52 C53 113.2(3) . . ?
C53 C52 Zn51 123.2(3) . . ?
C54 C53 C52 125.9(4) . . ?
C54 C53 C58 117.9(4) . . ?
C58 C53 C52 116.0(4) . . ?
C53 C54 H54 120.1 . . ?
C53 C54 C55 119.8(4) . . ?
C55 C54 H54 120.1 . . ?
C54 C55 H55 119.4 . . ?
C56 C55 C54 121.2(4) . . ?
C56 C55 H55 119.4 . . ?
C55 C56 H56 120.1 . . ?
C55 C56 C57 119.8(4) . . ?
C57 C56 H56 120.1 . . ?
C56 C57 H57 120.6 . . ?
C58 C57 C56 118.8(4) . . ?
C58 C57 H57 120.6 . . ?
C53 C58 P51 107.1(3) . . ?
C57 C58 P51 130.5(3) . . ?
C57 C58 C53 122.4(4) . . ?
C60 C59 C51 125.4(4) . . ?
C64 C59 C51 117.0(4) . . ?
C64 C59 C60 117.5(4) . . ?
C59 C60 P52 123.6(3) . . ?
C61 C60 P52 118.2(3) . . ?
C61 C60 C59 118.2(4) . . ?
C60 C61 H61 118.9 . . ?
C62 C61 C60 122.3(4) . . ?
C62 C61 H61 118.9 . . ?
C61 C62 H62 120.2 . . ?
C63 C62 C61 119.7(4) . . ?
C63 C62 H62 120.2 . . ?
C62 C63 H63 120.5 . . ?
C62 C63 C64 118.9(4) . . ?
C64 C63 H63 120.5 . . ?
C59 C64 H64 118.3 . . ?
C63 C64 C59 123.4(4) . . ?
C63 C64 H64 118.3 . . ?
P51 C65 H65 108.1 . . ?
C66 C65 P51 110.8(3) . . ?
C66 C65 H65 108.1 . . ?
C66 C65 C67 111.0(4) . . ?
C67 C65 P51 110.5(3) . . ?
C67 C65 H65 108.1 . . ?
C65 C66 H66A 109.5 . . ?
C65 C66 H66B 109.5 . . ?
C65 C66 H66C 109.5 . . ?
H66A C66 H66B 109.5 . . ?
H66A C66 H66C 109.5 . . ?
H66B C66 H66C 109.5 . . ?
C65 C67 H67A 109.5 . . ?
C65 C67 H67B 109.5 . . ?
C65 C67 H67C 109.5 . . ?
H67A C67 H67B 109.5 . . ?
H67A C67 H67C 109.5 . . ?
H67B C67 H67C 109.5 . . ?
P52 C71 H71 108.5 . . ?
C72 C71 P52 111.5(3) . . ?
C72 C71 H71 108.5 . . ?
C72 C71 C73 110.9(4) . . ?
C73 C71 P52 108.9(3) . . ?
C73 C71 H71 108.5 . . ?
C71 C72 H72A 109.5 . . ?
C71 C72 H72B 109.5 . . ?
C71 C72 H72C 109.5 . . ?
H72A C72 H72B 109.5 . . ?
H72A C72 H72C 109.5 . . ?
H72B C72 H72C 109.5 . . ?
C71 C73 H73A 109.5 . . ?
C71 C73 H73B 109.5 . . ?
C71 C73 H73C 109.5 . . ?
H73A C73 H73B 109.5 . . ?
H73A C73 H73C 109.5 . . ?
H73B C73 H73C 109.5 . . ?
P52 C74 H74 106.9 . . ?
C75 C74 P52 110.7(3) . . ?
C75 C74 H74 106.9 . . ?
C75 C74 C76 110.4(4) . . ?
C76 C74 P52 114.7(3) . . ?
C76 C74 H74 106.9 . . ?
C74 C75 H75A 109.5 . . ?
C74 C75 H75B 109.5 . . ?
C74 C75 H75C 109.5 . . ?
H75A C75 H75B 109.5 . . ?
H75A C75 H75C 109.5 . . ?
H75B C75 H75C 109.5 . . ?
C74 C76 H76A 109.5 . . ?
C74 C76 H76B 109.5 . . ?
C74 C76 H76C 109.5 . . ?
H76A C76 H76B 109.5 . . ?
H76A C76 H76C 109.5 . . ?
H76B C76 H76C 109.5 . . ?
C78 C77 S51 121.8(3) . . ?
C82 C77 S51 118.6(3) . . ?
C82 C77 C78 119.6(4) . . ?
C77 C78 C83 121.9(4) . . ?
C79 C78 C77 118.5(4) . . ?
C79 C78 C83 119.6(4) . . ?
C78 C79 H79 118.6 . . ?
C80 C79 C78 122.7(4) . . ?
C80 C79 H79 118.6 . . ?
C79 C80 C84 119.9(5) . . ?
C81 C80 C79 117.8(4) . . ?
C81 C80 C84 122.3(5) . . ?
C80 C81 H81 119.1 . . ?
C80 C81 C82 121.8(4) . . ?
C82 C81 H81 119.1 . . ?
C77 C82 C85 121.0(4) . . ?
C81 C82 C77 119.6(4) . . ?
C81 C82 C85 119.4(4) . . ?
C78 C83 H83A 109.5 . . ?
C78 C83 H83B 109.5 . . ?
C78 C83 H83C 109.5 . . ?
H83A C83 H83B 109.5 . . ?
H83A C83 H83C 109.5 . . ?
H83B C83 H83C 109.5 . . ?
C80 C84 H84A 109.5 . . ?
C80 C84 H84B 109.5 . . ?
C80 C84 H84C 109.5 . . ?
H84A C84 H84B 109.5 . . ?
H84A C84 H84C 109.5 . . ?
H84B C84 H84C 109.5 . . ?
C82 C85 H85A 109.5 . . ?
C82 C85 H85B 109.5 . . ?
C82 C85 H85C 109.5 . . ?
H85A C85 H85B 109.5 . . ?
H85A C85 H85C 109.5 . . ?
H85B C85 H85C 109.5 . . ?
C5CA C86 S52 120.1(3) . . ?
C5CA C86 C87 119.1(4) . . ?
C87 C86 S52 120.7(3) . . ?
C86 C87 C91 120.8(4) . . ?
C88 C87 C86 118.9(4) . . ?
C88 C87 C91 120.3(4) . . ?
C87 C88 H88 118.5 . . ?
C89 C88 C87 123.1(4) . . ?
C89 C88 H88 118.5 . . ?
C88 C89 C90 117.5(4) . . ?
C88 C89 C92 121.9(4) . . ?
C90 C89 C92 120.6(4) . . ?
C5CA C90 H90 119.0 . . ?
C89 C90 C5CA 122.0(4) . . ?
C89 C90 H90 119.0 . . ?
C87 C91 H91A 109.5 . . ?
C87 C91 H91B 109.5 . . ?
C87 C91 H91C 109.5 . . ?
H91A C91 H91B 109.5 . . ?
H91A C91 H91C 109.5 . . ?
H91B C91 H91C 109.5 . . ?
C89 C92 H92A 109.5 . . ?
C89 C92 H92B 109.5 . . ?
C89 C92 H92C 109.5 . . ?
H92A C92 H92B 109.5 . . ?
H92A C92 H92C 109.5 . . ?
H92B C92 H92C 109.5 . . ?
C5CA C93 H93A 109.5 . . ?
C5CA C93 H93B 109.5 . . ?
C5CA C93 H93C 109.5 . . ?
H93A C93 H93B 109.5 . . ?
H93A C93 H93C 109.5 . . ?
H93B C93 H93C 109.5 . . ?
P51 C68A H68A 107.3 . . ?
C69A C68A P51 111.1(7) . . ?
C69A C68A H68A 107.3 . . ?
C69A C68A C70A 109.6(10) . . ?
C70A C68A P51 113.9(8) . . ?
C70A C68A H68A 107.3 . . ?
C68A C69A H69A 109.5 . . ?
C68A C69A H69B 109.5 . . ?
C68A C69A H69C 109.5 . . ?
H69A C69A H69B 109.5 . . ?
H69A C69A H69C 109.5 . . ?
H69B C69A H69C 109.5 . . ?
C68A C70A H70A 109.5 . . ?
C68A C70A H70B 109.5 . . ?
C68A C70A H70C 109.5 . . ?
H70A C70A H70B 109.5 . . ?
H70A C70A H70C 109.5 . . ?
H70B C70A H70C 109.5 . . ?
P51 C68B H68B 108.1 . . ?
C69B C68B P51 106.0(11) . . ?
C69B C68B H68B 108.1 . . ?
C70B C68B P51 112.7(11) . . ?
C70B C68B H68B 108.1 . . ?
C70B C68B C69B 113.6(13) . . ?
C68B C69B H69D 109.5 . . ?
C68B C69B H69E 109.5 . . ?
C68B C69B H69F 109.5 . . ?
H69D C69B H69E 109.5 . . ?
H69D C69B H69F 109.5 . . ?
H69E C69B H69F 109.5 . . ?
C68B C70B H70D 109.5 . . ?
C68B C70B H70E 109.5 . . ?
C68B C70B H70F 109.5 . . ?
H70D C70B H70E 109.5 . . ?
H70D C70B H70F 109.5 . . ?
H70E C70B H70F 109.5 . . ?
C201 O201 C204 105.8(3) . . ?
O201 C201 H20D 110.3 . . ?
O201 C201 H20E 110.3 . . ?
O201 C201 C202 107.3(4) . . ?
H20D C201 H20E 108.5 . . ?
C202 C201 H20D 110.3 . . ?
C202 C201 H20E 110.3 . . ?
C201 C202 H20F 110.8 . . ?
C201 C202 H20G 110.8 . . ?
C201 C202 C203 104.8(4) . . ?
H20F C202 H20G 108.9 . . ?
C203 C202 H20F 110.8 . . ?
C203 C202 H20G 110.8 . . ?
C202 C203 H20H 111.0 . . ?
C202 C203 H20I 111.0 . . ?
H20H C203 H20I 109.0 . . ?
C204 C203 C202 103.9(4) . . ?
C204 C203 H20H 111.0 . . ?
C204 C203 H20I 111.0 . . ?
O201 C204 C203 105.5(4) . . ?
O201 C204 H20J 110.6 . . ?
O201 C204 H20K 110.6 . . ?
C203 C204 H20J 110.6 . . ?
C203 C204 H20K 110.6 . . ?
H20J C204 H20K 108.8 . . ?
C304 O301 C301 104.5(4) . . ?
O301 C301 H30A 110.2 . . ?
O301 C301 H30B 110.2 . . ?
O301 C301 C302 107.3(5) . . ?
H30A C301 H30B 108.5 . . ?
C302 C301 H30A 110.2 . . ?
C302 C301 H30B 110.2 . . ?
C301 C302 H30C 110.8 . . ?
C301 C302 H30D 110.8 . . ?
C301 C302 C303 104.6(5) . . ?
H30C C302 H30D 108.9 . . ?
C303 C302 H30C 110.8 . . ?
C303 C302 H30D 110.8 . . ?
C302 C303 H30E 111.0 . . ?
C302 C303 H30F 111.0 . . ?
H30E C303 H30F 109.0 . . ?
C304 C303 C302 103.7(5) . . ?
C304 C303 H30E 111.0 . . ?
C304 C303 H30F 111.0 . . ?
O301 C304 C303 104.5(5) . . ?
O301 C304 H30G 110.9 . . ?
O301 C304 H30H 110.9 . . ?
C303 C304 H30G 110.9 . . ?
C303 C304 H30H 110.9 . . ?
H30G C304 H30H 108.9 . . ?
C404 O401 C401 110.7(5) . . ?
O401 C401 H40A 110.6 . . ?
O401 C401 H40B 110.6 . . ?
O401 C401 C402 105.8(5) . . ?
H40A C401 H40B 108.7 . . ?
C402 C401 H40A 110.6 . . ?
C402 C401 H40B 110.6 . . ?
C401 C402 H40C 111.8 . . ?
C401 C402 H40D 111.8 . . ?
H40C C402 H40D 109.6 . . ?
C403 C402 C401 99.6(5) . . ?
C403 C402 H40C 111.8 . . ?
C403 C402 H40D 111.8 . . ?
C402 C403 H40E 110.6 . . ?
C402 C403 H40F 110.6 . . ?
H40E C403 H40F 108.8 . . ?
C404 C403 C402 105.5(5) . . ?
C404 C403 H40E 110.6 . . ?
C404 C403 H40F 110.6 . . ?
O401 C404 C403 109.4(6) . . ?
O401 C404 H40G 109.8 . . ?
O401 C404 H40H 109.8 . . ?
C403 C404 H40G 109.8 . . ?
C403 C404 H40H 109.8 . . ?
H40G C404 H40H 108.2 . . ?
C501 O501 C504 105.1(5) . . ?
O501 C501 H50A 110.6 . . ?
O501 C501 H50B 110.6 . . ?
O501 C501 C502 105.7(5) . . ?
H50A C501 H50B 108.7 . . ?
C502 C501 H50A 110.6 . . ?
C502 C501 H50B 110.6 . . ?
C501 C502 H50C 110.0 . . ?
C501 C502 H50D 110.0 . . ?
C501 C502 C503 108.4(6) . . ?
H50C C502 H50D 108.4 . . ?
C503 C502 H50C 110.0 . . ?
C503 C502 H50D 110.0 . . ?
C502 C503 H50E 111.7 . . ?
C502 C503 H50F 111.7 . . ?
H50E C503 H50F 109.5 . . ?
C504 C503 C502 100.4(6) . . ?
C504 C503 H50E 111.7 . . ?
C504 C503 H50F 111.7 . . ?
O501 C504 C503 107.0(5) . . ?
O501 C504 H50G 110.3 . . ?
O501 C504 H50H 110.3 . . ?
C503 C504 H50G 110.3 . . ?
C503 C504 H50H 110.3 . . ?
H50G C504 H50H 108.6 . . ?
C604 O601 C601 101.1(4) . . ?
O601 C601 H60A 110.5 . . ?
O601 C601 H60B 110.5 . . ?
H60A C601 H60B 108.7 . . ?
C602 C601 O601 106.0(5) . . ?
C602 C601 H60A 110.5 . . ?
C602 C601 H60B 110.5 . . ?
C601 C602 H60C 109.9 . . ?
C601 C602 H60D 109.9 . . ?
H60C C602 H60D 108.3 . . ?
C603 C602 C601 108.9(5) . . ?
C603 C602 H60C 109.9 . . ?
C603 C602 H60D 109.9 . . ?
C602 C603 H60E 109.5 . . ?
C602 C603 H60F 109.5 . . ?
H60E C603 H60F 108.0 . . ?
C604 C603 C602 110.9(6) . . ?
C604 C603 H60E 109.5 . . ?
C604 C603 H60F 109.5 . . ?
O601 C604 H60G 110.5 . . ?
O601 C604 H60H 110.5 . . ?
C603 C604 O601 106.3(5) . . ?
C603 C604 H60G 110.5 . . ?
C603 C604 H60H 110.5 . . ?
H60G C604 H60H 108.7 . . ?
C704 O701 C701 107.2(6) . . ?
O701 C701 H70G 109.4 . . ?
O701 C701 H70H 109.4 . . ?
O701 C701 C702 111.3(6) . . ?
H70G C701 H70H 108.0 . . ?
C702 C701 H70G 109.4 . . ?
C702 C701 H70H 109.4 . . ?
C701 C702 H70I 111.6 . . ?
C701 C702 H70J 111.6 . . ?
C701 C702 C703 100.9(7) . . ?
H70I C702 H70J 109.4 . . ?
C703 C702 H70I 111.6 . . ?
C703 C702 H70J 111.6 . . ?
C702 C703 H70K 111.2 . . ?
C702 C703 H70L 111.2 . . ?
H70K C703 H70L 109.1 . . ?
C704 C703 C702 102.9(6) . . ?
C704 C703 H70K 111.2 . . ?
C704 C703 H70L 111.2 . . ?
O701 C704 C703 106.4(6) . . ?
O701 C704 H70M 110.5 . . ?
O701 C704 H70N 110.5 . . ?
C703 C704 H70M 110.5 . . ?
C703 C704 H70N 110.5 . . ?
H70M C704 H70N 108.6 . . ?
C804 O801 C801 106.1(6) . . ?
O801 C801 H80A 111.7 . . ?
O801 C801 H80B 111.7 . . ?
H80A C801 H80B 109.5 . . ?
C802 C801 O801 100.4(5) . . ?
C802 C801 H80A 111.7 . . ?
C802 C801 H80B 111.7 . . ?
C801 C802 H80C 111.4 . . ?
C801 C802 H80D 111.4 . . ?
H80C C802 H80D 109.2 . . ?
C803 C802 C801 102.0(6) . . ?
C803 C802 H80C 111.4 . . ?
C803 C802 H80D 111.4 . . ?
C802 C803 H80E 112.4 . . ?
C802 C803 H80F 112.4 . . ?
H80E C803 H80F 109.9 . . ?
C804 C803 C802 97.0(8) . . ?
C804 C803 H80E 112.4 . . ?
C804 C803 H80F 112.4 . . ?
O801 C804 C803 106.0(8) . . ?
O801 C804 H80G 110.5 . . ?
O801 C804 H80H 110.5 . . ?
C803 C804 H80G 110.5 . . ?
C803 C804 H80H 110.5 . . ?
H80G C804 H80H 108.7 . . ?

loop_
_geom_bond_atom_site_label_1
_geom_bond_atom_site_label_2
_geom_bond_distance
_geom_bond_site_symmetry_2
_geom_bond_publ_flag
Zn1 S1 2.3550(16) . ?
Zn1 S2 2.3220(15) . ?
Zn1 P2 2.3957(18) . ?
Zn1 C2 2.036(4) . ?
S1 C27 1.779(5) . ?
S2 C36 1.784(5) . ?
P1 C1 1.843(4) . ?
P1 C8 1.780(4) . ?
P1 C15 1.820(4) . ?
P1 C18 1.824(4) . ?
P2 C10 1.830(4) . ?
P2 C21 1.856(4) . ?
P2 C24 1.847(5) . ?
C1 C2 1.372(5) . ?
C1 C9 1.486(6) . ?
C2 C3 1.477(6) . ?
C3 C4 1.388(5) . ?
C3 C8 1.411(5) . ?
C4 H4 0.9500 . ?
C4 C5 1.386(6) . ?
C5 H5 0.9500 . ?
C5 C6 1.382(6) . ?
C6 H6 0.9500 . ?
C6 C7 1.393(6) . ?
C7 H7 0.9500 . ?
C7 C8 1.381(6) . ?
C9 C10 1.425(6) . ?
C9 C14 1.409(6) . ?
C10 C11 1.392(6) . ?
C11 H11 0.9500 . ?
C11 C12 1.391(6) . ?
C12 H12 0.9500 . ?
C12 C13 1.372(6) . ?
C13 H13 0.9500 . ?
C13 C14 1.370(6) . ?
C14 H14 0.9500 . ?
C15 H15 1.0000 . ?
C15 C16 1.523(6) . ?
C15 C17 1.534(6) . ?
C16 H16A 0.9800 . ?
C16 H16B 0.9800 . ?
C16 H16C 0.9800 . ?
C17 H17A 0.9800 . ?
C17 H17B 0.9800 . ?
C17 H17C 0.9800 . ?
C18 H18 1.0000 . ?
C18 C19 1.533(6) . ?
C18 C20 1.529(6) . ?
C19 H19A 0.9800 . ?
C19 H19B 0.9800 . ?
C19 H19C 0.9800 . ?
C20 H20A 0.9800 . ?
C20 H20B 0.9800 . ?
C20 H20C 0.9800 . ?
C21 H21 1.0000 . ?
C21 C22 1.533(6) . ?
C21 C23 1.524(6) . ?
C22 H22A 0.9800 . ?
C22 H22B 0.9800 . ?
C22 H22C 0.9800 . ?
C23 H23A 0.9800 . ?
C23 H23B 0.9800 . ?
C23 H23C 0.9800 . ?
C24 H24 1.0000 . ?
C24 C25 1.531(7) . ?
C24 C26 1.532(7) . ?
C25 H25A 0.9800 . ?
C25 H25B 0.9800 . ?
C25 H25C 0.9800 . ?
C26 H26A 0.9800 . ?
C26 H26B 0.9800 . ?
C26 H26C 0.9800 . ?
C27 C28 1.412(6) . ?
C27 C32 1.409(6) . ?
C28 C29 1.393(6) . ?
C28 C33 1.502(6) . ?
C29 H29 0.9500 . ?
C29 C30 1.393(6) . ?
C30 C31 1.382(6) . ?
C30 C34 1.502(6) . ?
C31 H31 0.9500 . ?
C31 C32 1.387(6) . ?
C32 C35 1.513(6) . ?
C33 H33A 0.9800 . ?
C33 H33B 0.9800 . ?
C33 H33C 0.9800 . ?
C34 H34A 0.9800 . ?
C34 H34B 0.9800 . ?
C34 H34C 0.9800 . ?
C35 H35A 0.9800 . ?
C35 H35B 0.9800 . ?
C35 H35C 0.9800 . ?
C36 C37 1.395(6) . ?
C36 C41 1.421(6) . ?
C37 C38 1.405(6) . ?
C37 C42 1.502(6) . ?
C38 H38 0.9500 . ?
C38 C39 1.392(6) . ?
C39 C40 1.380(7) . ?
C39 C43 1.512(6) . ?
C40 H40 0.9500 . ?
C40 C41 1.393(6) . ?
C41 C44 1.500(7) . ?
C42 H42A 0.9800 . ?
C42 H42B 0.9800 . ?
C42 H42C 0.9800 . ?
C43 H43A 0.9800 . ?
C43 H43B 0.9800 . ?
C43 H43C 0.9800 . ?
C44 H44A 0.9800 . ?
C44 H44B 0.9800 . ?
C44 H44C 0.9800 . ?
Zn10 S101 2.3349(16) . ?
Zn10 S102 2.3276(14) . ?
Zn10 P102 2.4213(16) . ?
Zn10 C102 2.043(4) . ?
S101 C127 1.776(4) . ?
S102 C136 1.779(5) . ?
P101 C101 1.832(4) . ?
P101 C108 1.781(4) . ?
P101 C115 1.828(4) . ?
P101 C118 1.833(5) . ?
P102 C110 1.836(4) . ?
P102 C121 1.847(4) . ?
P102 C124 1.852(4) . ?
C101 C102 1.358(5) . ?
C101 C109 1.490(5) . ?
C102 C103 1.488(5) . ?
C103 C104 1.380(6) . ?
C103 C108 1.406(6) . ?
C104 H104 0.9500 . ?
C104 C105 1.396(6) . ?
C105 H105 0.9500 . ?
C105 C106 1.381(6) . ?
C106 H106 0.9500 . ?
C106 C107 1.382(6) . ?
C107 H107 0.9500 . ?
C107 C108 1.383(6) . ?
C109 C110 1.427(6) . ?
C109 C114 1.400(6) . ?
C110 C111 1.398(6) . ?
C111 H111 0.9500 . ?
C111 C112 1.387(6) . ?
C112 H112 0.9500 . ?
C112 C113 1.375(6) . ?
C113 H113 0.9500 . ?
C113 C114 1.375(6) . ?
C114 H114 0.9500 . ?
C115 H115 1.0000 . ?
C115 C116 1.522(6) . ?
C115 C117 1.535(6) . ?
C116 H11A 0.9800 . ?
C116 H11B 0.9800 . ?
C116 H11C 0.9800 . ?
C117 H11D 0.9800 . ?
C117 H11E 0.9800 . ?
C117 H11F 0.9800 . ?
C118 H118 1.0000 . ?
C118 C119 1.489(8) . ?
C118 C120 1.478(7) . ?
C119 H11G 0.9800 . ?
C119 H11H 0.9800 . ?
C119 H11I 0.9800 . ?
C120 H12A 0.9800 . ?
C120 H12B 0.9800 . ?
C120 H12C 0.9800 . ?
C121 H121 1.0000 . ?
C121 C122 1.519(6) . ?
C121 C123 1.539(6) . ?
C122 H12D 0.9800 . ?
C122 H12E 0.9800 . ?
C122 H12F 0.9800 . ?
C123 H12G 0.9800 . ?
C123 H12H 0.9800 . ?
C123 H12I 0.9800 . ?
C124 H124 1.0000 . ?
C124 C125 1.521(6) . ?
C124 C126 1.520(6) . ?
C125 H12J 0.9800 . ?
C125 H12K 0.9800 . ?
C125 H12L 0.9800 . ?
C126 H12M 0.9800 . ?
C126 H12N 0.9800 . ?
C126 H12O 0.9800 . ?
C127 C128 1.404(6) . ?
C127 C132 1.404(6) . ?
C128 C129 1.385(6) . ?
C128 C133 1.503(6) . ?
C129 H129 0.9500 . ?
C129 C130 1.380(6) . ?
C130 C131 1.390(6) . ?
C130 C134 1.513(6) . ?
C131 H131 0.9500 . ?
C131 C132 1.394(6) . ?
C132 C135 1.511(6) . ?
C133 H13A 0.9800 . ?
C133 H13B 0.9800 . ?
C133 H13C 0.9800 . ?
C134 H13D 0.9800 . ?
C134 H13E 0.9800 . ?
C134 H13F 0.9800 . ?
C135 H13G 0.9800 . ?
C135 H13H 0.9800 . ?
C135 H13I 0.9800 . ?
C136 C137 1.401(6) . ?
C136 C141 1.410(6) . ?
C137 C138 1.410(7) . ?
C137 C142 1.490(7) . ?
C138 H138 0.9500 . ?
C138 C139 1.381(7) . ?
C139 C140 1.376(7) . ?
C139 C143 1.526(7) . ?
C140 H140 0.9500 . ?
C140 C141 1.396(6) . ?
C141 C144 1.488(7) . ?
C142 H14A 0.9800 . ?
C142 H14B 0.9800 . ?
C142 H14C 0.9800 . ?
C143 H14D 0.9800 . ?
C143 H14E 0.9800 . ?
C143 H14F 0.9800 . ?
C144 H14G 0.9800 . ?
C144 H14H 0.9800 . ?
C144 H14I 0.9800 . ?
Zn15 S151 2.3602(16) . ?
Zn15 S152 2.3161(15) . ?
Zn15 P152 2.4049(18) . ?
Zn15 C152 2.037(4) . ?
S151 C177 1.778(4) . ?
S152 C186 1.780(4) . ?
P151 C151 1.836(4) . ?
P151 C158 1.783(4) . ?
P151 C165 1.820(4) . ?
P151 C168 1.837(4) . ?
P152 C160 1.830(4) . ?
P152 C171 1.854(4) . ?
P152 C174 1.842(4) . ?
C151 C152 1.362(5) . ?
C151 C159 1.486(6) . ?
C152 C153 1.485(6) . ?
C153 C154 1.390(6) . ?
C153 C158 1.406(5) . ?
C154 H154 0.9500 . ?
C154 C155 1.390(6) . ?
C155 H155 0.9500 . ?
C155 C156 1.388(6) . ?
C156 H156 0.9500 . ?
C156 C157 1.391(6) . ?
C157 H157 0.9500 . ?
C157 C158 1.389(6) . ?
C159 C160 1.434(5) . ?
C159 C164 1.405(6) . ?
C160 C161 1.388(6) . ?
C161 H161 0.9500 . ?
C161 C162 1.386(6) . ?
C162 H162 0.9500 . ?
C162 C163 1.371(6) . ?
C163 H163 0.9500 . ?
C163 C164 1.381(6) . ?
C164 H164 0.9500 . ?
C165 H165 1.0000 . ?
C165 C166 1.526(6) . ?
C165 C167 1.524(6) . ?
C166 H16D 0.9800 . ?
C166 H16E 0.9800 . ?
C166 H16F 0.9800 . ?
C167 H16G 0.9800 . ?
C167 H16H 0.9800 . ?
C167 H16I 0.9800 . ?
C168 H168 1.0000 . ?
C168 C169 1.528(6) . ?
C168 C170 1.544(6) . ?
C169 H16J 0.9800 . ?
C169 H16K 0.9800 . ?
C169 H16L 0.9800 . ?
C170 H17D 0.9800 . ?
C170 H17E 0.9800 . ?
C170 H17F 0.9800 . ?
C171 H171 1.0000 . ?
C171 C172 1.526(6) . ?
C171 C173 1.521(6) . ?
C172 H17G 0.9800 . ?
C172 H17H 0.9800 . ?
C172 H17I 0.9800 . ?
C173 H17J 0.9800 . ?
C173 H17K 0.9800 . ?
C173 H17L 0.9800 . ?
C174 H174 1.0000 . ?
C174 C175 1.545(6) . ?
C174 C176 1.526(7) . ?
C175 H17M 0.9800 . ?
C175 H17N 0.9800 . ?
C175 H17O 0.9800 . ?
C176 H17P 0.9800 . ?
C176 H17Q 0.9800 . ?
C176 H17R 0.9800 . ?
C177 C178 1.413(6) . ?
C177 C182 1.408(6) . ?
C178 C179 1.389(6) . ?
C178 C183 1.507(6) . ?
C179 H179 0.9500 . ?
C179 C180 1.385(6) . ?
C180 C181 1.388(6) . ?
C180 C184 1.502(6) . ?
C181 H181 0.9500 . ?
C181 C182 1.383(6) . ?
C182 C185 1.509(6) . ?
C183 H18A 0.9800 . ?
C183 H18B 0.9800 . ?
C183 H18C 0.9800 . ?
C184 H18D 0.9800 . ?
C184 H18E 0.9800 . ?
C184 H18F 0.9800 . ?
C185 H18G 0.9800 . ?
C185 H18H 0.9800 . ?
C185 H18I 0.9800 . ?
C186 C187 1.422(6) . ?
C186 C191 1.406(6) . ?
C187 C188 1.391(6) . ?
C187 C192 1.501(6) . ?
C188 H188 0.9500 . ?
C188 C189 1.370(7) . ?
C189 C190 1.390(7) . ?
C189 C193 1.519(7) . ?
C190 H190 0.9500 . ?
C190 C191 1.392(6) . ?
C191 C194 1.511(6) . ?
C192 H19D 0.9800 . ?
C192 H19E 0.9800 . ?
C192 H19F 0.9800 . ?
C193 H19G 0.9800 . ?
C193 H19H 0.9800 . ?
C193 H19I 0.9800 . ?
C194 H19J 0.9800 . ?
C194 H19K 0.9800 . ?
C194 H19L 0.9800 . ?
Zn51 S51 2.3237(16) . ?
Zn51 S52 2.3342(14) . ?
Zn51 P52 2.4306(16) . ?
Zn51 C52 2.044(4) . ?
S51 C77 1.777(4) . ?
S52 C86 1.767(4) . ?
P51 C51 1.828(4) . ?
P51 C58 1.785(4) . ?
P51 C65 1.831(4) . ?
P51 C68A 1.842(9) . ?
P51 C68B 1.839(12) . ?
P52 C60 1.843(4) . ?
P52 C71 1.851(4) . ?
P52 C74 1.848(5) . ?
C5CA C86 1.405(6) . ?
C5CA C90 1.399(6) . ?
C5CA C93 1.509(6) . ?
C51 C52 1.355(6) . ?
C51 C59 1.489(5) . ?
C52 C53 1.484(5) . ?
C53 C54 1.388(6) . ?
C53 C58 1.407(6) . ?
C54 H54 0.9500 . ?
C54 C55 1.400(6) . ?
C55 H55 0.9500 . ?
C55 C56 1.382(6) . ?
C56 H56 0.9500 . ?
C56 C57 1.391(6) . ?
C57 H57 0.9500 . ?
C57 C58 1.381(5) . ?
C59 C60 1.424(6) . ?
C59 C64 1.390(6) . ?
C60 C61 1.397(6) . ?
C61 H61 0.9500 . ?
C61 C62 1.385(6) . ?
C62 H62 0.9500 . ?
C62 C63 1.374(6) . ?
C63 H63 0.9500 . ?
C63 C64 1.379(6) . ?
C64 H64 0.9500 . ?
C65 H65 1.0000 . ?
C65 C66 1.520(6) . ?
C65 C67 1.538(5) . ?
C66 H66A 0.9800 . ?
C66 H66B 0.9800 . ?
C66 H66C 0.9800 . ?
C67 H67A 0.9800 . ?
C67 H67B 0.9800 . ?
C67 H67C 0.9800 . ?
C71 H71 1.0000 . ?
C71 C72 1.519(6) . ?
C71 C73 1.524(6) . ?
C72 H72A 0.9800 . ?
C72 H72B 0.9800 . ?
C72 H72C 0.9800 . ?
C73 H73A 0.9800 . ?
C73 H73B 0.9800 . ?
C73 H73C 0.9800 . ?
C74 H74 1.0000 . ?
C74 C75 1.517(6) . ?
C74 C76 1.521(6) . ?
C75 H75A 0.9800 . ?
C75 H75B 0.9800 . ?
C75 H75C 0.9800 . ?
C76 H76A 0.9800 . ?
C76 H76B 0.9800 . ?
C76 H76C 0.9800 . ?
C77 C78 1.408(6) . ?
C77 C82 1.406(6) . ?
C78 C79 1.390(6) . ?
C78 C83 1.496(6) . ?
C79 H79 0.9500 . ?
C79 C80 1.389(6) . ?
C80 C81 1.386(7) . ?
C80 C84 1.508(6) . ?
C81 H81 0.9500 . ?
C81 C82 1.387(6) . ?
C82 C85 1.513(6) . ?
C83 H83A 0.9800 . ?
C83 H83B 0.9800 . ?
C83 H83C 0.9800 . ?
C84 H84A 0.9800 . ?
C84 H84B 0.9800 . ?
C84 H84C 0.9800 . ?
C85 H85A 0.9800 . ?
C85 H85B 0.9800 . ?
C85 H85C 0.9800 . ?
C86 C87 1.412(6) . ?
C87 C88 1.388(6) . ?
C87 C91 1.503(6) . ?
C88 H88 0.9500 . ?
C88 C89 1.380(6) . ?
C89 C90 1.389(6) . ?
C89 C92 1.505(6) . ?
C90 H90 0.9500 . ?
C91 H91A 0.9800 . ?
C91 H91B 0.9800 . ?
C91 H91C 0.9800 . ?
C92 H92A 0.9800 . ?
C92 H92B 0.9800 . ?
C92 H92C 0.9800 . ?
C93 H93A 0.9800 . ?
C93 H93B 0.9800 . ?
C93 H93C 0.9800 . ?
C68A H68A 1.0000 . ?
C68A C69A 1.524(11) . ?
C68A C70A 1.545(11) . ?
C69A H69A 0.9800 . ?
C69A H69B 0.9800 . ?
C69A H69C 0.9800 . ?
C70A H70A 0.9800 . ?
C70A H70B 0.9800 . ?
C70A H70C 0.9800 . ?
C68B H68B 1.0000 . ?
C68B C69B 1.521(13) . ?
C68B C70B 1.521(13) . ?
C69B H69D 0.9800 . ?
C69B H69E 0.9800 . ?
C69B H69F 0.9800 . ?
C70B H70D 0.9800 . ?
C70B H70E 0.9800 . ?
C70B H70F 0.9800 . ?
O201 C201 1.423(5) . ?
O201 C204 1.422(5) . ?
C201 H20D 0.9900 . ?
C201 H20E 0.9900 . ?
C201 C202 1.500(6) . ?
C202 H20F 0.9900 . ?
C202 H20G 0.9900 . ?
C202 C203 1.514(6) . ?
C203 H20H 0.9900 . ?
C203 H20I 0.9900 . ?
C203 C204 1.510(6) . ?
C204 H20J 0.9900 . ?
C204 H20K 0.9900 . ?
O301 C301 1.429(6) . ?
O301 C304 1.428(7) . ?
C301 H30A 0.9900 . ?
C301 H30B 0.9900 . ?
C301 C302 1.485(7) . ?
C302 H30C 0.9900 . ?
C302 H30D 0.9900 . ?
C302 C303 1.511(8) . ?
C303 H30E 0.9900 . ?
C303 H30F 0.9900 . ?
C303 C304 1.497(8) . ?
C304 H30G 0.9900 . ?
C304 H30H 0.9900 . ?
O401 C401 1.419(7) . ?
O401 C404 1.322(7) . ?
C401 H40A 0.9900 . ?
C401 H40B 0.9900 . ?
C401 C402 1.546(8) . ?
C402 H40C 0.9900 . ?
C402 H40D 0.9900 . ?
C402 C403 1.501(7) . ?
C403 H40E 0.9900 . ?
C403 H40F 0.9900 . ?
C403 C404 1.414(7) . ?
C404 H40G 0.9900 . ?
C404 H40H 0.9900 . ?
O501 C501 1.406(6) . ?
O501 C504 1.430(7) . ?
C501 H50A 0.9900 . ?
C501 H50B 0.9900 . ?
C501 C502 1.462(8) . ?
C502 H50C 0.9900 . ?
C502 H50D 0.9900 . ?
C502 C503 1.499(9) . ?
C503 H50E 0.9900 . ?
C503 H50F 0.9900 . ?
C503 C504 1.462(9) . ?
C504 H50G 0.9900 . ?
C504 H50H 0.9900 . ?
O601 C601 1.533(7) . ?
O601 C604 1.514(7) . ?
C601 H60A 0.9900 . ?
C601 H60B 0.9900 . ?
C601 C602 1.421(7) . ?
C602 H60C 0.9900 . ?
C602 H60D 0.9900 . ?
C602 C603 1.396(8) . ?
C603 H60E 0.9900 . ?
C603 H60F 0.9900 . ?
C603 C604 1.392(8) . ?
C604 H60G 0.9900 . ?
C604 H60H 0.9900 . ?
O701 C701 1.407(7) . ?
O701 C704 1.348(8) . ?
C701 H70G 0.9900 . ?
C701 H70H 0.9900 . ?
C701 C702 1.429(9) . ?
C702 H70I 0.9900 . ?
C702 H70J 0.9900 . ?
C702 C703 1.513(10) . ?
C703 H70K 0.9900 . ?
C703 H70L 0.9900 . ?
C703 C704 1.468(9) . ?
C704 H70M 0.9900 . ?
C704 H70N 0.9900 . ?
O801 C801 1.506(8) . ?
O801 C804 1.432(9) . ?
C801 H80A 0.9900 . ?
C801 H80B 0.9900 . ?
C801 C802 1.482(8) . ?
C802 H80C 0.9900 . ?
C802 H80D 0.9900 . ?
C802 C803 1.479(9) . ?
C803 H80E 0.9900 . ?
C803 H80F 0.9900 . ?
C803 C804 1.454(10) . ?
C804 H80G 0.9900 . ?
C804 H80H 0.9900 . ?

loop_
_geom_torsion_atom_site_label_1
_geom_torsion_atom_site_label_2
_geom_torsion_atom_site_label_3
_geom_torsion_atom_site_label_4
_geom_torsion
_geom_torsion_site_symmetry_1
_geom_torsion_site_symmetry_2
_geom_torsion_site_symmetry_3
_geom_torsion_site_symmetry_4
_geom_torsion_publ_flag
Zn1 S1 C27 C28 84.1(3) . . . . ?
Zn1 S1 C27 C32 -94.4(3) . . . . ?
Zn1 S2 C36 C37 -104.4(3) . . . . ?
Zn1 S2 C36 C41 79.7(3) . . . . ?
Zn1 P2 C10 C9 27.2(4) . . . . ?
Zn1 P2 C10 C11 -156.2(3) . . . . ?
Zn1 P2 C21 C22 -58.0(3) . . . . ?
Zn1 P2 C21 C23 176.8(3) . . . . ?
Zn1 P2 C24 C25 61.8(4) . . . . ?
Zn1 P2 C24 C26 -60.0(4) . . . . ?
Zn1 C2 C3 C4 -4.3(5) . . . . ?
Zn1 C2 C3 C8 172.8(3) . . . . ?
S1 C27 C28 C29 -177.5(3) . . . . ?
S1 C27 C28 C33 2.5(6) . . . . ?
S1 C27 C32 C31 176.4(3) . . . . ?
S1 C27 C32 C35 -1.0(6) . . . . ?
S2 C36 C37 C38 -175.3(3) . . . . ?
S2 C36 C37 C42 3.3(6) . . . . ?
S2 C36 C41 C40 174.8(3) . . . . ?
S2 C36 C41 C44 -3.8(6) . . . . ?
P1 C1 C2 Zn1 -176.7(2) . . . . ?
P1 C1 C2 C3 -0.1(4) . . . . ?
P1 C1 C9 C10 168.3(3) . . . . ?
P1 C1 C9 C14 -12.2(5) . . . . ?
P2 C10 C11 C12 -175.5(3) . . . . ?
C1 P1 C8 C3 -5.2(3) . . . . ?
C1 P1 C8 C7 175.6(4) . . . . ?
C1 P1 C15 C16 -37.4(4) . . . . ?
C1 P1 C15 C17 90.1(4) . . . . ?
C1 P1 C18 C19 159.3(3) . . . . ?
C1 P1 C18 C20 35.0(4) . . . . ?
C1 C2 C3 C4 178.8(4) . . . . ?
C1 C2 C3 C8 -4.2(5) . . . . ?
C1 C9 C10 P2 -6.8(6) . . . . ?
C1 C9 C10 C11 176.6(4) . . . . ?
C1 C9 C14 C13 -177.5(4) . . . . ?
C2 C1 C9 C10 -16.0(7) . . . . ?
C2 C1 C9 C14 163.5(4) . . . . ?
C2 C3 C4 C5 175.7(4) . . . . ?
C2 C3 C8 P1 6.3(4) . . . . ?
C2 C3 C8 C7 -174.5(4) . . . . ?
C3 C4 C5 C6 -1.2(7) . . . . ?
C4 C3 C8 P1 -176.5(3) . . . . ?
C4 C3 C8 C7 2.8(6) . . . . ?
C4 C5 C6 C7 2.2(7) . . . . ?
C5 C6 C7 C8 -0.7(7) . . . . ?
C6 C7 C8 P1 177.3(3) . . . . ?
C6 C7 C8 C3 -1.8(6) . . . . ?
C8 P1 C1 C2 3.1(3) . . . . ?
C8 P1 C1 C9 179.7(3) . . . . ?
C8 P1 C15 C16 66.8(3) . . . . ?
C8 P1 C15 C17 -165.7(3) . . . . ?
C8 P1 C18 C19 54.6(4) . . . . ?
C8 P1 C18 C20 -69.7(3) . . . . ?
C8 C3 C4 C5 -1.3(6) . . . . ?
C9 C1 C2 Zn1 7.2(7) . . . . ?
C9 C1 C2 C3 -176.2(4) . . . . ?
C9 C10 C11 C12 1.3(6) . . . . ?
C10 P2 C21 C22 59.3(3) . . . . ?
C10 P2 C21 C23 -65.9(4) . . . . ?
C10 P2 C24 C25 -61.0(4) . . . . ?
C10 P2 C24 C26 177.2(4) . . . . ?
C10 C9 C14 C13 2.1(6) . . . . ?
C10 C11 C12 C13 1.4(7) . . . . ?
C11 C12 C13 C14 -2.3(7) . . . . ?
C12 C13 C14 C9 0.6(7) . . . . ?
C14 C9 C10 P2 173.6(3) . . . . ?
C14 C9 C10 C11 -3.0(6) . . . . ?
C15 P1 C1 C2 115.3(3) . . . . ?
C15 P1 C1 C9 -68.0(4) . . . . ?
C15 P1 C8 C3 -125.1(3) . . . . ?
C15 P1 C8 C7 55.7(4) . . . . ?
C15 P1 C18 C19 -63.6(4) . . . . ?
C15 P1 C18 C20 172.1(3) . . . . ?
C18 P1 C1 C2 -110.2(3) . . . . ?
C18 P1 C1 C9 66.4(4) . . . . ?
C18 P1 C8 C3 114.8(3) . . . . ?
C18 P1 C8 C7 -64.4(4) . . . . ?
C18 P1 C15 C16 -174.4(3) . . . . ?
C18 P1 C15 C17 -47.0(4) . . . . ?
C21 P2 C10 C9 -93.9(4) . . . . ?
C21 P2 C10 C11 82.7(3) . . . . ?
C21 P2 C24 C25 -170.5(3) . . . . ?
C21 P2 C24 C26 67.7(4) . . . . ?
C24 P2 C10 C9 156.1(4) . . . . ?
C24 P2 C10 C11 -27.3(4) . . . . ?
C24 P2 C21 C22 171.4(3) . . . . ?
C24 P2 C21 C23 46.3(4) . . . . ?
C27 C28 C29 C30 1.1(6) . . . . ?
C28 C27 C32 C31 -2.1(6) . . . . ?
C28 C27 C32 C35 -179.5(4) . . . . ?
C28 C29 C30 C31 -2.1(6) . . . . ?
C28 C29 C30 C34 176.7(4) . . . . ?
C29 C30 C31 C32 1.0(6) . . . . ?
C30 C31 C32 C27 1.1(6) . . . . ?
C30 C31 C32 C35 178.5(4) . . . . ?
C32 C27 C28 C29 1.0(6) . . . . ?
C32 C27 C28 C33 -179.0(4) . . . . ?
C33 C28 C29 C30 -178.9(4) . . . . ?
C34 C30 C31 C32 -177.8(4) . . . . ?
C36 C37 C38 C39 0.0(6) . . . . ?
C37 C36 C41 C40 -1.1(6) . . . . ?
C37 C36 C41 C44 -179.7(4) . . . . ?
C37 C38 C39 C40 0.1(6) . . . . ?
C37 C38 C39 C43 -179.6(4) . . . . ?
C38 C39 C40 C41 -0.6(7) . . . . ?
C39 C40 C41 C36 1.2(6) . . . . ?
C39 C40 C41 C44 179.8(4) . . . . ?
C41 C36 C37 C38 0.6(6) . . . . ?
C41 C36 C37 C42 179.2(4) . . . . ?
C42 C37 C38 C39 -178.7(4) . . . . ?
C43 C39 C40 C41 179.1(4) . . . . ?
Zn10 S101 C127 C128 64.2(4) . . . . ?
Zn10 S101 C127 C132 -119.7(3) . . . . ?
Zn10 S102 C136 C137 79.2(3) . . . . ?
Zn10 S102 C136 C141 -105.6(3) . . . . ?
Zn10 P102 C110 C109 -27.7(4) . . . . ?
Zn10 P102 C110 C111 148.8(3) . . . . ?
Zn10 P102 C121 C122 -54.3(4) . . . . ?
Zn10 P102 C121 C123 67.3(3) . . . . ?
Zn10 P102 C124 C125 171.0(3) . . . . ?
Zn10 P102 C124 C126 45.2(4) . . . . ?
Zn10 C102 C103 C104 -1.4(6) . . . . ?
Zn10 C102 C103 C108 -177.9(3) . . . . ?
S101 C127 C128 C129 174.2(3) . . . . ?
S101 C127 C128 C133 -5.7(6) . . . . ?
S101 C127 C132 C131 -173.6(3) . . . . ?
S101 C127 C132 C135 6.3(5) . . . . ?
S102 C136 C137 C138 173.7(3) . . . . ?
S102 C136 C137 C142 -5.1(6) . . . . ?
S102 C136 C141 C140 -174.3(3) . . . . ?
S102 C136 C141 C144 5.3(6) . . . . ?
P101 C101 C102 Zn10 -177.7(2) . . . . ?
P101 C101 C102 C103 5.4(4) . . . . ?
P101 C101 C109 C110 -151.2(3) . . . . ?
P101 C101 C109 C114 26.9(5) . . . . ?
P102 C110 C111 C112 -173.3(4) . . . . ?
C101 P101 C108 C103 5.9(3) . . . . ?
C101 P101 C108 C107 -173.6(5) . . . . ?
C101 P101 C115 C116 -31.3(4) . . . . ?
C101 P101 C115 C117 -155.1(3) . . . . ?
C101 P101 C118 C119 -93.2(5) . . . . ?
C101 P101 C118 C120 42.9(5) . . . . ?
C101 C102 C103 C104 175.5(4) . . . . ?
C101 C102 C103 C108 -1.0(5) . . . . ?
C101 C109 C110 P102 -8.3(6) . . . . ?
C101 C109 C110 C111 175.3(4) . . . . ?
C101 C109 C114 C113 -178.4(4) . . . . ?
C102 C101 C109 C110 30.2(7) . . . . ?
C102 C101 C109 C114 -151.7(4) . . . . ?
C102 C103 C104 C105 -174.3(4) . . . . ?
C102 C103 C108 P101 -4.0(5) . . . . ?
C102 C103 C108 C107 175.5(4) . . . . ?
C103 C104 C105 C106 -1.4(7) . . . . ?
C104 C103 C108 P101 179.2(3) . . . . ?
C104 C103 C108 C107 -1.3(7) . . . . ?
C104 C105 C106 C107 -0.2(8) . . . . ?
C105 C106 C107 C108 1.0(7) . . . . ?
C106 C107 C108 P101 179.2(4) . . . . ?
C106 C107 C108 C103 -0.3(7) . . . . ?
C108 P101 C101 C102 -6.7(3) . . . . ?
C108 P101 C101 C109 174.5(3) . . . . ?
C108 P101 C115 C116 72.7(3) . . . . ?
C108 P101 C115 C117 -51.0(3) . . . . ?
C108 P101 C118 C119 161.8(5) . . . . ?
C108 P101 C118 C120 -62.1(5) . . . . ?
C108 C103 C104 C105 2.1(6) . . . . ?
C109 C101 C102 Zn10 1.1(6) . . . . ?
C109 C101 C102 C103 -175.9(4) . . . . ?
C109 C110 C111 C112 3.3(7) . . . . ?
C110 P102 C121 C122 63.0(4) . . . . ?
C110 P102 C121 C123 -175.4(3) . . . . ?
C110 P102 C124 C125 56.7(4) . . . . ?
C110 P102 C124 C126 -69.1(3) . . . . ?
C110 C109 C114 C113 -0.2(6) . . . . ?
C110 C111 C112 C113 -0.6(7) . . . . ?
C111 C112 C113 C114 -2.5(7) . . . . ?
C112 C113 C114 C109 2.9(7) . . . . ?
C114 C109 C110 P102 173.6(3) . . . . ?
C114 C109 C110 C111 -2.8(6) . . . . ?
C115 P101 C101 C102 107.4(3) . . . . ?
C115 P101 C101 C109 -71.5(4) . . . . ?
C115 P101 C108 C103 -113.4(3) . . . . ?
C115 P101 C108 C107 67.1(5) . . . . ?
C115 P101 C118 C119 41.4(5) . . . . ?
C115 P101 C118 C120 177.5(4) . . . . ?
C118 P101 C101 C102 -121.3(3) . . . . ?
C118 P101 C101 C109 59.8(4) . . . . ?
C118 P101 C108 C103 127.1(3) . . . . ?
C118 P101 C108 C107 -52.4(5) . . . . ?
C118 P101 C115 C116 -166.8(3) . . . . ?
C118 P101 C115 C117 69.4(4) . . . . ?
C121 P102 C110 C109 -155.5(3) . . . . ?
C121 P102 C110 C111 20.9(4) . . . . ?
C121 P102 C124 C125 -54.6(4) . . . . ?
C121 P102 C124 C126 179.5(3) . . . . ?
C124 P102 C110 C109 95.5(4) . . . . ?
C124 P102 C110 C111 -88.1(4) . . . . ?
C124 P102 C121 C122 173.4(3) . . . . ?
C124 P102 C121 C123 -65.0(3) . . . . ?
C127 C128 C129 C130 -0.1(6) . . . . ?
C128 C127 C132 C131 2.7(6) . . . . ?
C128 C127 C132 C135 -177.4(4) . . . . ?
C128 C129 C130 C131 1.5(6) . . . . ?
C128 C129 C130 C134 -176.0(4) . . . . ?
C129 C130 C131 C132 -0.8(6) . . . . ?
C130 C131 C132 C127 -1.3(6) . . . . ?
C130 C131 C132 C135 178.8(4) . . . . ?
C132 C127 C128 C129 -2.0(6) . . . . ?
C132 C127 C128 C133 178.2(4) . . . . ?
C133 C128 C129 C130 179.7(4) . . . . ?
C134 C130 C131 C132 176.7(4) . . . . ?
C136 C137 C138 C139 1.4(7) . . . . ?
C137 C136 C141 C140 0.8(6) . . . . ?
C137 C136 C141 C144 -179.6(4) . . . . ?
C137 C138 C139 C140 -0.8(7) . . . . ?
C137 C138 C139 C143 177.9(4) . . . . ?
C138 C139 C140 C141 0.2(7) . . . . ?
C139 C140 C141 C136 -0.2(6) . . . . ?
C139 C140 C141 C144 -179.8(4) . . . . ?
C141 C136 C137 C138 -1.4(6) . . . . ?
C141 C136 C137 C142 179.7(4) . . . . ?
C142 C137 C138 C139 -179.7(4) . . . . ?
C143 C139 C140 C141 -178.5(4) . . . . ?
Zn15 S151 C177 C178 84.4(3) . . . . ?
Zn15 S151 C177 C182 -95.3(3) . . . . ?
Zn15 S152 C186 C187 79.1(3) . . . . ?
Zn15 S152 C186 C191 -105.1(3) . . . . ?
Zn15 P152 C160 C159 24.7(4) . . . . ?
Zn15 P152 C160 C161 -159.3(3) . . . . ?
Zn15 P152 C171 C172 -57.0(3) . . . . ?
Zn15 P152 C171 C173 178.1(3) . . . . ?
Zn15 P152 C174 C175 -59.4(4) . . . . ?
Zn15 P152 C174 C176 62.2(4) . . . . ?
Zn15 C152 C153 C154 -2.6(5) . . . . ?
Zn15 C152 C153 C158 173.9(3) . . . . ?
S151 C177 C178 C179 -176.8(3) . . . . ?
S151 C177 C178 C183 2.0(5) . . . . ?
S151 C177 C182 C181 177.9(3) . . . . ?
S151 C177 C182 C185 -0.1(6) . . . . ?
S152 C186 C187 C188 175.6(3) . . . . ?
S152 C186 C187 C192 -2.9(5) . . . . ?
S152 C186 C191 C190 -175.7(3) . . . . ?
S152 C186 C191 C194 2.4(5) . . . . ?
P151 C151 C152 Zn15 -176.7(2) . . . . ?
P151 C151 C152 C153 1.3(4) . . . . ?
P151 C151 C159 C160 167.7(3) . . . . ?
P151 C151 C159 C164 -12.1(5) . . . . ?
P152 C160 C161 C162 -173.9(4) . . . . ?
C151 P151 C158 C153 -3.6(3) . . . . ?
C151 P151 C158 C157 175.7(4) . . . . ?
C151 P151 C165 C166 -39.4(4) . . . . ?
C151 P151 C165 C167 89.1(4) . . . . ?
C151 P151 C168 C169 39.4(4) . . . . ?
C151 P151 C168 C170 163.2(3) . . . . ?
C151 C152 C153 C154 179.1(4) . . . . ?
C151 C152 C153 C158 -4.4(5) . . . . ?
C151 C159 C160 P152 -6.0(6) . . . . ?
C151 C159 C160 C161 178.1(4) . . . . ?
C151 C159 C164 C163 -179.8(4) . . . . ?
C152 C151 C159 C160 -13.9(7) . . . . ?
C152 C151 C159 C164 166.3(4) . . . . ?
C152 C153 C154 C155 176.2(4) . . . . ?
C152 C153 C158 P151 5.1(4) . . . . ?
C152 C153 C158 C157 -174.3(4) . . . . ?
C153 C154 C155 C156 -1.8(7) . . . . ?
C154 C153 C158 P151 -178.1(3) . . . . ?
C154 C153 C158 C157 2.4(6) . . . . ?
C154 C155 C156 C157 1.7(7) . . . . ?
C155 C156 C157 C158 0.5(6) . . . . ?
C156 C157 C158 P151 178.2(3) . . . . ?
C156 C157 C158 C153 -2.6(6) . . . . ?
C158 P151 C151 C152 1.3(3) . . . . ?
C158 P151 C151 C159 -180.0(3) . . . . ?
C158 P151 C165 C166 64.6(4) . . . . ?
C158 P151 C165 C167 -167.0(3) . . . . ?
C158 P151 C168 C169 -65.4(4) . . . . ?
C158 P151 C168 C170 58.4(4) . . . . ?
C158 C153 C154 C155 -0.2(6) . . . . ?
C159 C151 C152 Zn15 4.8(7) . . . . ?
C159 C151 C152 C153 -177.2(4) . . . . ?
C159 C160 C161 C162 2.3(7) . . . . ?
C160 P152 C171 C172 59.8(3) . . . . ?
C160 P152 C171 C173 -65.2(4) . . . . ?
C160 P152 C174 C175 176.5(3) . . . . ?
C160 P152 C174 C176 -61.9(4) . . . . ?
C160 C159 C164 C163 0.4(6) . . . . ?
C160 C161 C162 C163 -0.7(7) . . . . ?
C161 C162 C163 C164 -1.1(7) . . . . ?
C162 C163 C164 C159 1.2(7) . . . . ?
C164 C159 C160 P152 173.8(3) . . . . ?
C164 C159 C160 C161 -2.1(6) . . . . ?
C165 P151 C151 C152 113.6(3) . . . . ?
C165 P151 C151 C159 -67.7(4) . . . . ?
C165 P151 C158 C153 -123.2(3) . . . . ?
C165 P151 C158 C157 56.1(4) . . . . ?
C165 P151 C168 C169 175.7(3) . . . . ?
C165 P151 C168 C170 -60.5(4) . . . . ?
C168 P151 C151 C152 -112.8(3) . . . . ?
C168 P151 C151 C159 65.9(4) . . . . ?
C168 P151 C158 C153 116.2(3) . . . . ?
C168 P151 C158 C157 -64.4(4) . . . . ?
C168 P151 C165 C166 -175.5(3) . . . . ?
C168 P151 C165 C167 -47.1(4) . . . . ?
C171 P152 C160 C159 -95.1(4) . . . . ?
C171 P152 C160 C161 80.9(4) . . . . ?
C171 P152 C174 C175 68.7(4) . . . . ?
C171 P152 C174 C176 -169.7(3) . . . . ?
C174 P152 C160 C159 155.2(3) . . . . ?
C174 P152 C160 C161 -28.7(4) . . . . ?
C174 P152 C171 C172 171.1(3) . . . . ?
C174 P152 C171 C173 46.1(4) . . . . ?
C177 C178 C179 C180 -2.1(7) . . . . ?
C178 C177 C182 C181 -1.9(6) . . . . ?
C178 C177 C182 C185 -179.9(4) . . . . ?
C178 C179 C180 C181 0.2(6) . . . . ?
C178 C179 C180 C184 177.1(4) . . . . ?
C179 C180 C181 C182 0.9(6) . . . . ?
C180 C181 C182 C177 -0.1(7) . . . . ?
C180 C181 C182 C185 178.0(4) . . . . ?
C182 C177 C178 C179 2.9(6) . . . . ?
C182 C177 C178 C183 -178.2(4) . . . . ?
C183 C178 C179 C180 179.0(4) . . . . ?
C184 C180 C181 C182 -175.9(4) . . . . ?
C186 C187 C188 C189 -0.2(6) . . . . ?
C187 C186 C191 C190 0.1(6) . . . . ?
C187 C186 C191 C194 178.2(4) . . . . ?
C187 C188 C189 C190 0.8(7) . . . . ?
C187 C188 C189 C193 -179.6(4) . . . . ?
C188 C189 C190 C191 -1.0(7) . . . . ?
C189 C190 C191 C186 0.5(7) . . . . ?
C189 C190 C191 C194 -177.6(4) . . . . ?
C191 C186 C187 C188 -0.3(6) . . . . ?
C191 C186 C187 C192 -178.8(4) . . . . ?
C192 C187 C188 C189 178.3(4) . . . . ?
C193 C189 C190 C191 179.4(4) . . . . ?
Zn51 S51 C77 C78 70.1(3) . . . . ?
Zn51 S51 C77 C82 -111.3(3) . . . . ?
Zn51 S52 C86 C5CA -111.2(3) . . . . ?
Zn51 S52 C86 C87 73.4(3) . . . . ?
Zn51 P52 C60 C59 -29.8(4) . . . . ?
Zn51 P52 C60 C61 147.2(3) . . . . ?
Zn51 P52 C71 C72 -52.0(4) . . . . ?
Zn51 P52 C71 C73 70.6(3) . . . . ?
Zn51 P52 C74 C75 43.4(4) . . . . ?
Zn51 P52 C74 C76 169.2(3) . . . . ?
Zn51 C52 C53 C54 -0.4(6) . . . . ?
Zn51 C52 C53 C58 -176.5(3) . . . . ?
S51 C77 C78 C79 179.4(3) . . . . ?
S51 C77 C78 C83 0.5(6) . . . . ?
S51 C77 C82 C81 -178.6(3) . . . . ?
S51 C77 C82 C85 1.2(5) . . . . ?
S52 C86 C87 C88 175.7(3) . . . . ?
S52 C86 C87 C91 -2.9(6) . . . . ?
P51 C51 C52 Zn51 -178.8(2) . . . . ?
P51 C51 C52 C53 5.3(4) . . . . ?
P51 C51 C59 C60 -148.6(3) . . . . ?
P51 C51 C59 C64 28.8(5) . . . . ?
P52 C60 C61 C62 -174.8(4) . . . . ?
C5CA C86 C87 C88 0.2(6) . . . . ?
C5CA C86 C87 C91 -178.4(4) . . . . ?
C51 P51 C58 C53 6.2(3) . . . . ?
C51 P51 C58 C57 -172.2(4) . . . . ?
C51 P51 C65 C66 -30.6(4) . . . . ?
C51 P51 C65 C67 -154.1(3) . . . . ?
C51 P51 C68A C69A 35.9(11) . . . . ?
C51 P51 C68A C70A -88.5(10) . . . . ?
C51 P51 C68B C69B 89.2(11) . . . . ?
C51 P51 C68B C70B -146.0(12) . . . . ?
C51 C52 C53 C54 175.5(4) . . . . ?
C51 C52 C53 C58 -0.6(5) . . . . ?
C51 C59 C60 P52 -7.5(6) . . . . ?
C51 C59 C60 C61 175.5(4) . . . . ?
C51 C59 C64 C63 -177.6(4) . . . . ?
C52 C51 C59 C60 30.7(7) . . . . ?
C52 C51 C59 C64 -151.9(4) . . . . ?
C52 C53 C54 C55 -173.4(4) . . . . ?
C52 C53 C58 P51 -4.5(4) . . . . ?
C52 C53 C58 C57 174.1(4) . . . . ?
C53 C54 C55 C56 -1.6(7) . . . . ?
C54 C53 C58 P51 179.1(3) . . . . ?
C54 C53 C58 C57 -2.4(6) . . . . ?
C54 C55 C56 C57 0.1(7) . . . . ?
C55 C56 C57 C58 0.2(7) . . . . ?
C56 C57 C58 P51 179.1(3) . . . . ?
C56 C57 C58 C53 0.9(7) . . . . ?
C58 P51 C51 C52 -6.8(3) . . . . ?
C58 P51 C51 C59 172.6(3) . . . . ?
C58 P51 C65 C66 73.4(3) . . . . ?
C58 P51 C65 C67 -50.1(3) . . . . ?
C58 P51 C68A C69A -70.4(10) . . . . ?
C58 P51 C68A C70A 165.2(9) . . . . ?
C58 P51 C68B C69B -13.5(13) . . . . ?
C58 P51 C68B C70B 111.4(12) . . . . ?
C58 C53 C54 C55 2.6(6) . . . . ?
C59 C51 C52 Zn51 1.8(6) . . . . ?
C59 C51 C52 C53 -174.1(4) . . . . ?
C59 C60 C61 C62 2.4(7) . . . . ?
C60 P52 C71 C72 64.2(4) . . . . ?
C60 P52 C71 C73 -173.2(3) . . . . ?
C60 P52 C74 C75 -70.7(4) . . . . ?
C60 P52 C74 C76 55.1(4) . . . . ?
C60 C59 C64 C63 0.1(6) . . . . ?
C60 C61 C62 C63 -0.9(7) . . . . ?
C61 C62 C63 C64 -1.0(7) . . . . ?
C62 C63 C64 C59 1.4(7) . . . . ?
C64 C59 C60 P52 175.1(3) . . . . ?
C64 C59 C60 C61 -1.9(6) . . . . ?
C65 P51 C51 C52 106.5(3) . . . . ?
C65 P51 C51 C59 -74.0(4) . . . . ?
C65 P51 C58 C53 -112.5(3) . . . . ?
C65 P51 C58 C57 69.1(5) . . . . ?
C65 P51 C68A C69A 171.5(9) . . . . ?
C65 P51 C68A C70A 47.2(11) . . . . ?
C65 P51 C68B C69B -142.2(9) . . . . ?
C65 P51 C68B C70B -17.3(14) . . . . ?
C71 P52 C60 C59 -157.3(4) . . . . ?
C71 P52 C60 C61 19.7(4) . . . . ?
C71 P52 C74 C75 178.1(3) . . . . ?
C71 P52 C74 C76 -56.1(4) . . . . ?
C74 P52 C60 C59 93.9(4) . . . . ?
C74 P52 C60 C61 -89.1(4) . . . . ?
C74 P52 C71 C72 175.0(3) . . . . ?
C74 P52 C71 C73 -62.4(4) . . . . ?
C77 C78 C79 C80 -0.9(6) . . . . ?
C78 C77 C82 C81 0.0(6) . . . . ?
C78 C77 C82 C85 179.8(4) . . . . ?
C78 C79 C80 C81 0.1(6) . . . . ?
C78 C79 C80 C84 179.7(4) . . . . ?
C79 C80 C81 C82 0.8(6) . . . . ?
C80 C81 C82 C77 -0.8(6) . . . . ?
C80 C81 C82 C85 179.4(4) . . . . ?
C82 C77 C78 C79 0.8(6) . . . . ?
C82 C77 C78 C83 -178.1(4) . . . . ?
C83 C78 C79 C80 178.0(4) . . . . ?
C84 C80 C81 C82 -178.8(4) . . . . ?
C86 C5CA C90 C89 0.9(6) . . . . ?
C86 C87 C88 C89 0.3(7) . . . . ?
C87 C88 C89 C90 -0.2(6) . . . . ?
C87 C88 C89 C92 178.2(4) . . . . ?
C88 C89 C90 C5CA -0.4(6) . . . . ?
C90 C5CA C86 S52 -176.3(3) . . . . ?
C90 C5CA C86 C87 -0.8(6) . . . . ?
C91 C87 C88 C89 179.0(4) . . . . ?
C92 C89 C90 C5CA -178.8(4) . . . . ?
C93 C5CA C86 S52 4.5(5) . . . . ?
C93 C5CA C86 C87 180.0(4) . . . . ?
C93 C5CA C90 C89 -179.9(4) . . . . ?
C68A P51 C51 C52 -121.2(4) . . . . ?
C68A P51 C51 C59 58.2(5) . . . . ?
C68A P51 C58 C53 130.6(4) . . . . ?
C68A P51 C58 C57 -47.8(6) . . . . ?
C68A P51 C65 C66 -168.9(5) . . . . ?
C68A P51 C65 C67 67.6(5) . . . . ?
C68B P51 C51 C52 -125.7(5) . . . . ?
C68B P51 C51 C59 53.8(6) . . . . ?
C68B P51 C58 C53 116.4(6) . . . . ?
C68B P51 C58 C57 -62.0(7) . . . . ?
C68B P51 C65 C66 -154.3(6) . . . . ?
C68B P51 C65 C67 82.2(6) . . . . ?
O201 C201 C202 C203 -13.6(5) . . . . ?
C201 O201 C204 C203 -36.8(5) . . . . ?
C201 C202 C203 C204 -8.2(5) . . . . ?
C202 C203 C204 O201 27.4(5) . . . . ?
C204 O201 C201 C202 31.6(5) . . . . ?
O301 C301 C302 C303 -12.4(6) . . . . ?
C301 O301 C304 C303 -40.1(6) . . . . ?
C301 C302 C303 C304 -11.6(7) . . . . ?
C302 C303 C304 O301 31.7(6) . . . . ?
C304 O301 C301 C302 32.9(6) . . . . ?
O401 C401 C402 C403 -18.7(7) . . . . ?
C401 O401 C404 C403 17.1(9) . . . . ?
C401 C402 C403 C404 28.2(7) . . . . ?
C402 C403 C404 O401 -29.7(8) . . . . ?
C404 O401 C401 C402 2.2(8) . . . . ?
O501 C501 C502 C503 7.9(10) . . . . ?
C501 O501 C504 C503 38.4(9) . . . . ?
C501 C502 C503 C504 14.3(10) . . . . ?
C502 C503 C504 O501 -31.5(10) . . . . ?
C504 O501 C501 C502 -27.6(8) . . . . ?
O601 C601 C602 C603 14.6(9) . . . . ?
C601 O601 C604 C603 25.0(9) . . . . ?
C601 C602 C603 C604 1.9(13) . . . . ?
C602 C603 C604 O601 -17.9(13) . . . . ?
C604 O601 C601 C602 -23.9(6) . . . . ?
O701 C701 C702 C703 -13.1(12) . . . . ?
C701 O701 C704 C703 26.7(10) . . . . ?
C701 C702 C703 C704 27.6(11) . . . . ?
C702 C703 C704 O701 -34.4(10) . . . . ?
C704 O701 C701 C702 -8.1(12) . . . . ?
O801 C801 C802 C803 41.3(8) . . . . ?
C801 O801 C804 C803 -19.3(12) . . . . ?
C801 C802 C803 C804 -52.8(9) . . . . ?
C802 C803 C804 O801 44.1(11) . . . . ?
C804 O801 C801 C802 -13.8(9) . . . . ?

loop_
_platon_squeeze_void_nr
_platon_squeeze_void_average_x
_platon_squeeze_void_average_y
_platon_squeeze_void_average_z
_platon_squeeze_void_volume
_platon_squeeze_void_count_electrons
_platon_squeeze_void_content
1 0.556 0.058 0.223 721 168 thf
2 0.500 -0.000 0.500 146 39 ' '
3 0.197 -0.059 0.777 724 168 thf
4 0.604 0.441 0.723 723 168 thf
5 0.500 0.500 1.000 146 39 ' '
6 0.737 0.558 0.277 722 169 thf
